data_7237163
loop_
_publ_author_name
'Wang, Zheng'
'Zhang, Jian-Hua'
'Jiang, Ji-Jun'
'Wang, Hai-Ping'
'Wei, Zhang-Wen'
'Zhu, Xunjin'
'Pan, Mei'
'Su, Cheng-Yong'

_publ_section_title
;
 A stable metal cluster-metalloporphyrin MOF with high capacity for
 cationic dye removal
;
_journal_issue 36
_journal_name_full 'Journal of Materials Chemistry A'
_journal_page_first 17698
_journal_paper_doi 10.1039/C8TA06249H
_journal_volume 6
_journal_year 2018
_chemical_formula_sum 'C96 H48 Cl2 Cu4.5 N40 O0.5'
_chemical_formula_weight 2126.57
_space_group_IT_number 10
_space_group_name_Hall '-P 2y'
_space_group_name_H-M_alt 'P 1 2/m 1'
_symmetry_cell_setting monoclinic
_symmetry_space_group_name_H-M 'P 1 2/m 1'
_atom_sites_solution_hydrogens geom
_atom_sites_solution_primary direct
_atom_sites_solution_secondary difmap
_audit_creation_method SHELXL-97
_audit_update_record
;
2017-12-21 deposited with the CCDC.
2018-08-21 downloaded from the CCDC.
;
_cell_angle_alpha 90.00
_cell_angle_beta 99.771(4)
_cell_angle_gamma 90.00
_cell_formula_units_Z 2
_cell_length_a 16.9552(10)
_cell_length_b 19.4089(10)
_cell_length_c 18.5986(9)
_cell_measurement_reflns_used 3201
_cell_measurement_temperature 100(2)
_cell_measurement_theta_max 52.1062
_cell_measurement_theta_min 2.2764
_cell_volume 6031.7(6)
_computing_structure_refinement 'SHELXL-97 (Sheldrick, 1997)'
_computing_structure_solution 'SHELXS-97 (Sheldrick, 1990)'
_diffrn_ambient_temperature 100(2)
_diffrn_measured_fraction_theta_full 0.983
_diffrn_measured_fraction_theta_max 0.983
_diffrn_measurement_device_type bruker-CCD
_diffrn_radiation_monochromator graphite
_diffrn_radiation_source 'fine-focus sealed tube'
_diffrn_radiation_type CuK\a
_diffrn_radiation_wavelength 1.54178
_diffrn_reflns_av_R_equivalents 0.0000
_diffrn_reflns_av_sigmaI/netI 0.1014
_diffrn_reflns_limit_h_max 17
_diffrn_reflns_limit_h_min -17
_diffrn_reflns_limit_k_max 19
_diffrn_reflns_limit_k_min 0
_diffrn_reflns_limit_l_max 19
_diffrn_reflns_limit_l_min 0
_diffrn_reflns_number 7180
_diffrn_reflns_theta_full 52.99
_diffrn_reflns_theta_max 52.99
_diffrn_reflns_theta_min 2.28
_exptl_absorpt_coefficient_mu 1.752
_exptl_absorpt_correction_T_max 0.8583
_exptl_absorpt_correction_T_min 0.8307
_exptl_absorpt_correction_type multi-scan
_exptl_absorpt_process_details sadabs
_exptl_crystal_colour purple
_exptl_crystal_density_diffrn 1.171
_exptl_crystal_density_method 'not measured'
_exptl_crystal_description slice
_exptl_crystal_F_000 2145
_exptl_crystal_size_max 0.11
_exptl_crystal_size_mid 0.10
_exptl_crystal_size_min 0.09
_platon_squeeze_details
;
;
_refine_diff_density_max 1.327
_refine_diff_density_min -0.855
_refine_diff_density_rms 0.115
_refine_ls_extinction_method none
_refine_ls_goodness_of_fit_ref 1.051
_refine_ls_hydrogen_treatment mixed
_refine_ls_matrix_type full
_refine_ls_number_parameters 956
_refine_ls_number_reflns 7180
_refine_ls_number_restraints 1924
_refine_ls_restrained_S_all 1.118
_refine_ls_R_factor_all 0.1904
_refine_ls_R_factor_gt 0.1360
_refine_ls_shift/su_max 0.001
_refine_ls_shift/su_mean 0.000
_refine_ls_structure_factor_coef Fsqd
_refine_ls_weighting_details 'calc w=1/[\s^2^(Fo^2^)+(0.0100P)^2^+70.0000P] where P=(Fo^2^+2Fc^2^)/3'
_refine_ls_weighting_scheme calc
_refine_ls_wR_factor_gt 0.2756
_refine_ls_wR_factor_ref 0.2927
_reflns_number_gt 3520
_reflns_number_total 7180
_reflns_threshold_expression >2sigma(I)
_cod_data_source_file c8ta06249h2.cif
_cod_data_source_block wwzz
_cod_original_sg_symbol_H-M P2/m
_cod_original_formula_sum 'C96 H48 Cl2 Cu4.50 N40 O0.50'
_cod_database_code 7237163

loop_
_symmetry_equiv_pos_as_xyz
'x, y, z'
'-x, y, -z'
'-x, -y, -z'
'x, -y, z'

loop_
_atom_site_label
_atom_site_type_symbol
_atom_site_fract_x
_atom_site_fract_y
_atom_site_fract_z
_atom_site_U_iso_or_equiv
_atom_site_adp_type
_atom_site_occupancy
_atom_site_symmetry_multiplicity
_atom_site_calc_flag
_atom_site_refinement_flags
O1W O -2.0000 0.5000 -1.5000 0.188(8) Uani 1 4 d SDU
H1WA H -1.9767 0.5404 -1.4814 0.282 Uiso 0.50 1 d PR
Cu1 Cu -2.5071(2) 1.0000 -1.80210(15) 0.0760(9) Uani 1 2 d SU
Cu2 Cu -2.0000 0.5000 -2.0000 0.0780(13) Uani 1 4 d SU
Cu3 Cu -2.0149(4) 0.5000 -1.6276(3) 0.177(2) Uani 1 2 d SDU
Cu4 Cu -2.0100(2) 0.5000 -1.81219(18) 0.0952(11) Uani 1 2 d SU
Cu5 Cu -2.3804(2) 0.5000 -1.47410(15) 0.0800(10) Uani 1 2 d SU
N1 N -2.6265(11) 1.0000 -1.8270(9) 0.081(4) Uani 1 2 d SU
N2 N -2.5056(7) 0.8971(5) -1.8026(6) 0.072(3) Uani 1 1 d U
N3 N -2.3891(11) 1.0000 -1.7778(9) 0.086(4) Uani 1 2 d SU
N4 N -2.9090(7) 0.6230(6) -1.8255(7) 0.084(3) Uani 1 1 d U
N5 N -2.9526(8) 0.5711(6) -1.8589(7) 0.084(3) Uani 1 1 d U
N6 N -2.9526(7) 0.5718(6) -1.9315(6) 0.073(3) Uani 1 1 d U
N7 N -2.9058(8) 0.6242(6) -1.9440(7) 0.085(3) Uani 1 1 d U
N8 N -2.1056(9) 0.6236(8) -1.7945(8) 0.113(4) Uani 1 1 d U
N9 N -2.0607(10) 0.5708(8) -1.7624(9) 0.124(4) Uani 1 1 d U
N10 N -2.0632(11) 0.5715(9) -1.6918(10) 0.142(4) Uani 1 1 d U
N11 N -2.1040(10) 0.6257(9) -1.6708(9) 0.134(4) Uani 1 1 d U
N12A N -2.3854(14) 0.5569(10) -1.5671(9) 0.083(5) Uani 0.50 1 d PDU
N12 N -2.3762(15) 0.4426(10) -1.3821(10) 0.084(5) Uani 0.50 1 d PDU
N13A N -2.3760(15) 0.5872(9) -1.4130(10) 0.083(5) Uani 0.50 1 d PDU
N13 N -2.3784(14) 0.4099(9) -1.5312(10) 0.084(5) Uani 0.50 1 d PDU
N14A N -2.4121(10) 1.0000 -1.5933(10) 0.107(5) Uani 1 2 d SDU
N14 N -2.2817(11) 0.0000 -1.3580(12) 0.137(6) Uani 1 2 d SDU
N15A N -2.3850(11) 1.0662(6) -1.5991(15) 0.118(7) Uani 0.50 1 d PDU
N15 N -2.3047(12) -0.0667(6) -1.3488(17) 0.144(7) Uani 0.50 1 d PDU
N16A N -2.3043(11) 1.0667(6) -1.5726(15) 0.121(7) Uani 0.50 1 d PDU
N16 N -2.3869(12) -0.0668(6) -1.3558(17) 0.141(7) Uani 0.50 1 d PDU
N17A N -2.2828(10) 1.0000 -1.5530(10) 0.120(5) Uani 1 2 d SDU
H17A H -2.2330 0.9855 -1.5346 0.144 Uiso 0.50 1 d PR
N17 N -2.4133(11) 0.0000 -1.3699(11) 0.132(6) Uani 1 2 d SDU
H17B H -2.4643 0.0147 -1.3752 0.158 Uiso 0.50 1 d PR
N18A N -2.4122(14) 0.6137(19) -0.9564(13) 0.160(8) Uani 0.50 1 d PDU
H18A H -2.4625 0.6219 -0.9790 0.192 Uiso 0.50 1 d PR
N18 N -2.4191(18) 0.393(2) -2.001(2) 0.194(9) Uani 0.50 1 d PDU
H18B H -2.4671 0.3797 -1.9915 0.232 Uiso 0.50 1 d PR
N19A N -2.3846(18) 0.6183(18) -0.8822(12) 0.156(9) Uani 0.50 1 d PDU
N19 N -2.394(3) 0.390(2) -2.0676(17) 0.215(10) Uani 0.50 1 d PDU
N20A N -2.3063(18) 0.5962(19) -0.8692(11) 0.167(9) Uani 0.50 1 d PDU
N20 N -2.319(3) 0.420(2) -2.059(2) 0.221(11) Uani 0.50 1 d PDU
N21A N -2.2826(13) 0.5851(18) -0.9362(13) 0.160(8) Uani 0.50 1 d PDU
N21 N -2.2962(19) 0.439(2) -1.986(2) 0.224(10) Uani 0.50 1 d PDU
Cl1 Cl -1.8968(7) 0.5000 -1.6980(7) 0.230(4) Uani 1 2 d SU
Cl2 Cl -2.1165(6) 0.5000 -1.9284(5) 0.171(3) Uani 1 2 d SU
C1 C -2.7586(10) 0.9642(7) -1.8498(8) 0.097(4) Uani 1 1 d U
H1 H -2.8042 0.9349 -1.8572 0.116 Uiso 1 1 calc R
C2 C -2.6775(10) 0.9437(8) -1.8367(9) 0.090(4) Uani 1 1 d U
C3 C -2.6514(10) 0.8750(7) -1.8324(8) 0.078(3) Uani 1 1 d U
C4 C -2.5745(10) 0.8557(7) -1.8190(7) 0.075(3) Uani 1 1 d U
C5 C -2.5473(10) 0.7822(7) -1.8179(8) 0.081(4) Uani 1 1 d U
H5 H -2.5804 0.7426 -1.8271 0.097 Uiso 1 1 calc R
C6 C -2.4685(10) 0.7832(7) -1.8015(8) 0.082(4) Uani 1 1 d U
H6 H -2.4351 0.7436 -1.7967 0.098 Uiso 1 1 calc R
C7 C -2.4396(10) 0.8558(7) -1.7918(7) 0.075(3) Uani 1 1 d U
C8 C -2.3644(11) 0.8770(8) -1.7767(8) 0.089(4) Uani 1 1 d U
C9 C -2.3391(11) 0.9447(9) -1.7709(9) 0.094(4) Uani 1 1 d U
C10 C -2.2612(11) 0.9653(7) -1.7612(9) 0.099(4) Uani 1 1 d U
H10 H -2.2155 0.9362 -1.7554 0.119 Uiso 1 1 calc R
C11 C -2.7162(9) 0.8206(8) -1.8445(9) 0.083(4) Uani 1 1 d U
C12 C -2.7363(11) 0.7923(9) -1.9103(9) 0.106(5) Uani 1 1 d U
H12A H -2.7081 0.8063 -1.9478 0.128 Uiso 1 1 calc R
C13 C -2.7961(11) 0.7435(9) -1.9269(10) 0.111(5) Uani 1 1 d U
H13A H -2.8143 0.7305 -1.9761 0.134 Uiso 1 1 calc R
C14 C -2.8284(10) 0.7144(8) -1.8725(9) 0.090(4) Uani 1 1 d U
C15 C -2.8047(10) 0.7413(9) -1.8008(9) 0.099(4) Uani 1 1 d U
H15A H -2.8274 0.7237 -1.7612 0.119 Uiso 1 1 calc R
C16 C -2.7474(10) 0.7942(8) -1.7894(9) 0.100(4) Uani 1 1 d U
H16A H -2.7306 0.8115 -1.7415 0.119 Uiso 1 1 calc R
C17 C -2.8858(9) 0.6540(8) -1.8821(8) 0.081(4) Uani 1 1 d U
C18 C -2.3002(11) 0.8217(9) -1.7656(10) 0.098(4) Uani 1 1 d U
C19 C -2.2737(12) 0.7944(10) -1.8246(11) 0.133(5) Uani 1 1 d U
H19A H -2.2923 0.8135 -1.8714 0.159 Uiso 1 1 calc R
C20 C -2.2162(12) 0.7355(11) -1.8180(11) 0.134(5) Uani 1 1 d U
H20A H -2.1990 0.7146 -1.8589 0.161 Uiso 1 1 calc R
C21 C -2.1914(12) 0.7147(10) -1.7492(11) 0.114(5) Uani 1 1 d U
C22 C -2.2149(11) 0.7446(10) -1.6889(10) 0.118(5) Uani 1 1 d U
H22A H -2.1947 0.7294 -1.6408 0.142 Uiso 1 1 calc R
C23 C -2.2699(12) 0.7980(10) -1.7025(11) 0.119(5) Uani 1 1 d U
H23A H -2.2865 0.8210 -1.6619 0.143 Uiso 1 1 d R
C24 C -2.1372(12) 0.6549(10) -1.7416(11) 0.114(5) Uani 1 1 d U
C25A C -2.3867(15) 0.5306(9) -1.6369(12) 0.083(5) Uani 0.50 1 d PDU
C25 C -2.3700(18) 0.4685(8) -1.3120(12) 0.087(5) Uani 0.50 1 d PDU
C26A C -2.3879(16) 0.5857(12) -1.6842(9) 0.090(6) Uani 0.50 1 d PDU
H26A H -2.3906 0.5828 -1.7361 0.108 Uiso 0.50 1 d PR
C26 C -2.3679(17) 0.4132(12) -1.2647(9) 0.088(6) Uani 0.50 1 d PDU
H26B H -2.3671 0.4179 -1.2132 0.106 Uiso 0.50 1 d PR
C27A C -2.3901(19) 0.6457(10) -1.6447(12) 0.090(6) Uani 0.50 1 d PDU
H27A H -2.3944 0.6917 -1.6640 0.107 Uiso 0.50 1 d PR
C27 C -2.3758(19) 0.3537(9) -1.3047(12) 0.086(6) Uani 0.50 1 d PDU
H27B H -2.3805 0.3085 -1.2850 0.103 Uiso 0.50 1 d PR
C28A C -2.3860(18) 0.6275(9) -1.5723(10) 0.083(5) Uani 0.50 1 d PDU
C28 C -2.3789(18) 0.3723(9) -1.3771(10) 0.084(5) Uani 0.50 1 d PDU
C29A C -2.384(2) 0.6747(8) -1.5142(8) 0.092(5) Uani 0.50 1 d PDU
C29 C -2.382(2) 0.3231(9) -1.4332(9) 0.093(5) Uani 0.50 1 d PDU
C30A C -2.3723(15) 0.7485(8) -1.5246(13) 0.093(6) Uani 0.50 1 d PDU
C30 C -2.3680(17) 0.2503(9) -1.4174(13) 0.099(6) Uani 0.50 1 d PDU
C31A C -2.3047(13) 0.7857(11) -1.4985(11) 0.101(7) Uani 0.50 1 d PDU
H31A H -2.2598 0.7625 -1.4703 0.121 Uiso 0.50 1 d PR
C31 C -2.4327(14) 0.2158(13) -1.4009(12) 0.117(7) Uani 0.50 1 d PDU
H31B H -2.4820 0.2402 -1.4014 0.141 Uiso 0.50 1 d PR
C32A C -2.2990(13) 0.8546(11) -1.5121(11) 0.100(7) Uani 0.50 1 d PDU
H32A H -2.2519 0.8801 -1.4915 0.120 Uiso 0.50 1 d PR
C32 C -2.4293(15) 0.1468(13) -1.3861(11) 0.118(7) Uani 0.50 1 d PDU
H32B H -2.4752 0.1232 -1.3742 0.142 Uiso 0.50 1 d PR
C33A C -2.3609(16) 0.8872(7) -1.5564(15) 0.100(6) Uani 0.50 1 d PDU
C33 C -2.3599(19) 0.1114(8) -1.3889(18) 0.125(7) Uani 0.50 1 d PDU
C34A C -2.4300(14) 0.8514(11) -1.5803(13) 0.092(6) Uani 0.50 1 d PDU
H34A H -2.4761 0.8751 -1.6058 0.110 Uiso 0.50 1 d PR
C34 C -2.2965(16) 0.1445(13) -1.4105(17) 0.116(7) Uani 0.50 1 d PDU
H34B H -2.2473 0.1200 -1.4107 0.139 Uiso 0.50 1 d PR
C35A C -2.4334(14) 0.7816(11) -1.5689(14) 0.099(7) Uani 0.50 1 d PDU
H35A H -2.4796 0.7558 -1.5908 0.119 Uiso 0.50 1 d PR
C35 C -2.3017(15) 0.2133(13) -1.4269(16) 0.110(7) Uani 0.50 1 d PDU
H35B H -2.2575 0.2362 -1.4429 0.132 Uiso 0.50 1 d PR
C36A C -2.3734(14) 0.6539(11) -1.4381(9) 0.081(5) Uani 0.50 1 d PDU
C36 C -2.3773(15) 0.3425(11) -1.5072(9) 0.083(5) Uani 0.50 1 d PDU
C37A C -2.3588(17) 0.6974(9) -1.3780(12) 0.091(6) Uani 0.50 1 d PDU
H37A H -2.3546 0.7467 -1.3793 0.109 Uiso 0.50 1 d PR
C37 C -2.3703(17) 0.2987(9) -1.5646(12) 0.087(6) Uani 0.50 1 d PDU
H37B H -2.3676 0.2493 -1.5620 0.104 Uiso 0.50 1 d PR
C38 C -2.366(2) 0.3392(12) -1.6247(10) 0.092(6) Uani 0.50 1 d PDU
H38A H -2.3596 0.3223 -1.6719 0.110 Uiso 0.50 1 d PR
C38A C -2.3519(19) 0.6578(11) -1.3152(10) 0.088(6) Uani 0.50 1 d PDU
H38B H -2.3399 0.6740 -1.2658 0.105 Uiso 0.50 1 d PR
C39A C -2.3623(18) 0.5900(10) -1.3378(10) 0.086(5) Uani 0.50 1 d PDU
C39 C -2.3717(19) 0.4071(10) -1.6036(11) 0.090(5) Uani 0.50 1 d PDU
C40A C -2.364(3) 0.5368(8) -1.2912(10) 0.096(5) Uani 0.50 1 d PDU
C40 C -2.366(2) 0.4630(9) -1.6460(16) 0.095(5) Uani 0.50 1 d PDU
C41A C -2.3490(10) 0.9600(6) -1.5659(17) 0.109(7) Uani 0.50 1 d PDU
C41 C -2.3483(11) 0.0392(7) -1.3742(19) 0.131(7) Uani 0.50 1 d PDU
C42A C -2.3593(16) 0.5514(8) -1.2137(9) 0.108(6) Uani 0.50 1 d PDU
C43A C -2.2902(14) 0.5403(11) -1.1648(12) 0.120(7) Uani 0.50 1 d PDU
H43A H -2.2444 0.5215 -1.1818 0.144 Uiso 0.50 1 d PR
C44A C -2.2869(13) 0.5525(11) -1.0925(11) 0.128(7) Uani 0.50 1 d PDU
H44A H -2.2415 0.5366 -1.0585 0.154 Uiso 0.50 1 d PR
C45A C -2.3547(15) 0.5744(19) -1.0659(9) 0.151(8) Uani 0.50 1 d PDU
C46A C -2.4228(13) 0.5867(17) -1.1162(11) 0.135(8) Uani 0.50 1 d PDU
H46A H -2.4686 0.6057 -1.0992 0.162 Uiso 0.50 1 d PR
C47A C -2.4245(15) 0.5786(16) -1.1894(11) 0.124(7) Uani 0.50 1 d PDU
C48A C -2.3492(15) 0.5944(19) -0.9893(9) 0.154(8) Uani 0.50 1 d PDU
C42 C -2.3698(17) 0.4484(9) -1.7308(11) 0.106(6) Uani 0.50 1 d PDU
C43 C -2.4315(15) 0.4162(14) -1.7747(17) 0.130(8) Uani 0.50 1 d PDU
C47 C -2.3034(16) 0.4701(15) -1.7576(16) 0.136(8) Uani 0.50 1 d PDU
C44 C -2.4293(18) 0.4082(17) -1.8479(16) 0.136(8) Uani 0.50 1 d PDU
C45 C -2.361(2) 0.426(2) -1.8732(12) 0.156(8) Uani 0.50 1 d PDU
C46 C -2.3015(18) 0.4631(17) -1.8307(17) 0.146(8) Uani 0.50 1 d PDU
C48 C -2.358(3) 0.421(2) -1.9505(12) 0.192(9) Uani 0.50 1 d PDU

loop_
_atom_site_aniso_label
_atom_site_aniso_U_11
_atom_site_aniso_U_22
_atom_site_aniso_U_33
_atom_site_aniso_U_23
_atom_site_aniso_U_13
_atom_site_aniso_U_12
O1W 0.196(14) 0.186(14) 0.176(7) 0.000 0.009(9) 0.000
Cu1 0.117(2) 0.0371(15) 0.0805(19) 0.000 0.0367(17) 0.000
Cu2 0.109(4) 0.047(2) 0.080(3) 0.000 0.022(2) 0.000
Cu3 0.247(6) 0.143(4) 0.139(3) 0.000 0.024(4) 0.000
Cu4 0.136(3) 0.0562(18) 0.103(2) 0.000 0.046(2) 0.000
Cu5 0.115(3) 0.0584(17) 0.0689(18) 0.000 0.0223(17) 0.000
N1 0.094(6) 0.062(6) 0.089(9) 0.000 0.022(7) 0.000
N2 0.089(5) 0.058(5) 0.073(6) 0.009(5) 0.026(5) 0.001(4)
N3 0.096(6) 0.071(7) 0.093(9) 0.000 0.020(7) 0.000
N4 0.093(7) 0.074(6) 0.090(6) -0.006(5) 0.025(6) -0.006(6)
N5 0.102(8) 0.061(6) 0.089(6) -0.008(5) 0.014(6) 0.005(5)
N6 0.087(7) 0.056(6) 0.080(6) 0.002(5) 0.022(5) 0.002(5)
N7 0.098(8) 0.070(6) 0.088(6) 0.001(5) 0.017(6) -0.005(5)
N8 0.121(8) 0.100(7) 0.124(7) -0.012(6) 0.034(6) 0.007(6)
N9 0.149(8) 0.097(7) 0.137(6) 0.001(5) 0.052(6) -0.003(6)
N10 0.174(9) 0.123(8) 0.130(6) -0.020(6) 0.030(7) 0.003(7)
N11 0.145(9) 0.134(8) 0.125(7) -0.007(6) 0.033(7) 0.005(7)
N12A 0.090(11) 0.082(6) 0.076(6) 0.003(5) 0.013(9) -0.007(9)
N12 0.089(11) 0.081(6) 0.081(6) 0.010(5) 0.012(9) 0.001(9)
N13A 0.091(11) 0.075(6) 0.084(6) -0.007(5) 0.021(9) 0.004(9)
N13 0.087(11) 0.074(6) 0.087(7) -0.007(5) 0.007(9) -0.004(9)
N14A 0.125(8) 0.101(8) 0.099(9) 0.000 0.029(8) 0.000
N14 0.150(8) 0.127(9) 0.136(11) 0.000 0.024(9) 0.000
N15A 0.129(10) 0.113(9) 0.111(12) 0.009(9) 0.015(9) -0.007(7)
N15 0.149(10) 0.135(9) 0.147(13) 0.011(10) 0.024(10) 0.002(8)
N16A 0.127(10) 0.117(9) 0.122(12) 0.007(9) 0.030(9) -0.002(7)
N16 0.146(10) 0.134(9) 0.143(12) 0.004(10) 0.023(10) 0.002(8)
N17A 0.131(8) 0.109(8) 0.124(10) 0.000 0.031(8) 0.000
N17 0.147(8) 0.122(9) 0.127(10) 0.000 0.024(9) 0.000
N18A 0.172(10) 0.160(13) 0.150(10) -0.003(10) 0.036(8) 0.011(10)
N18 0.205(12) 0.194(14) 0.180(11) -0.011(10) 0.027(8) -0.001(10)
N19A 0.168(12) 0.160(14) 0.142(10) -0.009(10) 0.030(9) 0.004(10)
N19 0.223(13) 0.225(15) 0.197(11) -0.007(10) 0.040(9) 0.001(10)
N20A 0.171(12) 0.176(13) 0.153(9) -0.014(10) 0.029(8) -0.002(10)
N20 0.227(13) 0.237(15) 0.204(12) -0.010(10) 0.052(9) -0.002(10)
N21A 0.163(10) 0.170(13) 0.148(10) -0.017(10) 0.028(7) -0.010(10)
N21 0.227(12) 0.242(14) 0.210(12) -0.003(10) 0.056(8) -0.015(10)
Cl1 0.203(7) 0.251(9) 0.232(7) 0.000 0.023(5) 0.000
Cl2 0.187(7) 0.177(7) 0.157(5) 0.000 0.051(4) 0.000
C1 0.096(7) 0.075(8) 0.117(9) 0.004(7) 0.010(7) -0.003(6)
C2 0.099(6) 0.071(6) 0.102(8) 0.000(7) 0.022(7) 0.007(5)
C3 0.094(6) 0.060(5) 0.083(7) 0.000(6) 0.024(6) -0.001(5)
C4 0.092(5) 0.057(6) 0.079(7) 0.005(6) 0.022(7) -0.003(5)
C5 0.095(7) 0.058(6) 0.090(8) 0.001(6) 0.021(7) -0.001(5)
C6 0.099(7) 0.056(6) 0.094(8) 0.004(6) 0.025(7) 0.005(5)
C7 0.093(6) 0.055(6) 0.079(7) 0.007(6) 0.020(7) 0.004(5)
C8 0.097(6) 0.077(6) 0.096(8) 0.002(6) 0.023(7) -0.003(5)
C9 0.100(7) 0.080(6) 0.101(8) 0.002(7) 0.017(7) -0.005(5)
C10 0.101(7) 0.078(8) 0.117(9) -0.003(7) 0.016(8) 0.002(6)
C11 0.088(7) 0.073(7) 0.090(7) 0.008(6) 0.017(6) -0.001(6)
C12 0.118(9) 0.105(9) 0.098(7) 0.001(7) 0.024(7) -0.034(7)
C13 0.128(9) 0.107(9) 0.100(7) 0.000(7) 0.023(7) -0.037(7)
C14 0.102(8) 0.076(7) 0.094(7) -0.003(6) 0.024(6) -0.009(6)
C15 0.104(9) 0.101(8) 0.096(7) -0.003(6) 0.028(7) -0.019(6)
C16 0.113(9) 0.088(8) 0.100(7) -0.002(6) 0.026(7) -0.020(6)
C17 0.089(8) 0.075(7) 0.083(7) -0.003(5) 0.021(6) -0.001(5)
C18 0.102(8) 0.091(7) 0.105(7) 0.004(7) 0.030(7) 0.005(6)
C19 0.144(10) 0.131(9) 0.130(8) -0.003(7) 0.041(8) 0.031(7)
C20 0.149(10) 0.132(9) 0.125(7) -0.012(7) 0.034(8) 0.029(7)
C21 0.125(9) 0.104(8) 0.117(8) -0.014(7) 0.031(7) 0.003(6)
C22 0.127(9) 0.114(9) 0.114(8) -0.001(7) 0.024(7) 0.020(7)
C23 0.125(10) 0.113(9) 0.118(7) -0.005(7) 0.019(7) 0.022(7)
C24 0.116(9) 0.110(8) 0.118(8) -0.017(6) 0.028(7) -0.002(6)
C25A 0.088(11) 0.084(6) 0.076(7) 0.006(6) 0.017(9) -0.001(9)
C25 0.092(11) 0.086(6) 0.084(7) 0.005(6) 0.021(9) -0.004(9)
C26A 0.102(12) 0.088(8) 0.080(8) 0.003(6) 0.016(9) -0.004(9)
C26 0.098(12) 0.085(8) 0.083(7) 0.004(6) 0.021(9) -0.006(10)
C27A 0.098(12) 0.084(8) 0.084(8) 0.010(7) 0.009(9) -0.003(10)
C27 0.095(13) 0.087(8) 0.078(8) 0.008(7) 0.023(9) -0.004(10)
C28A 0.093(11) 0.081(7) 0.076(7) 0.007(6) 0.019(9) 0.002(9)
C28 0.094(11) 0.083(7) 0.077(7) 0.008(6) 0.019(9) 0.000(9)
C29A 0.102(11) 0.088(7) 0.086(7) -0.003(6) 0.016(9) 0.000(8)
C29 0.101(11) 0.096(7) 0.083(7) -0.005(6) 0.017(9) 0.002(8)
C30A 0.098(10) 0.085(7) 0.097(10) 0.003(7) 0.022(8) 0.004(7)
C30 0.108(10) 0.093(7) 0.094(10) 0.003(7) 0.014(9) -0.003(7)
C31A 0.107(10) 0.095(8) 0.100(11) -0.005(9) 0.015(8) -0.002(8)
C31 0.118(10) 0.113(9) 0.121(12) 0.006(9) 0.023(9) -0.009(8)
C32A 0.103(10) 0.097(8) 0.100(11) -0.006(9) 0.017(8) -0.006(8)
C32 0.120(10) 0.110(9) 0.124(12) 0.005(9) 0.017(9) -0.012(7)
C33A 0.106(10) 0.101(7) 0.094(11) -0.008(9) 0.023(8) 0.005(6)
C33 0.125(10) 0.124(8) 0.125(12) -0.002(9) 0.017(9) -0.004(6)
C34A 0.098(9) 0.094(8) 0.087(11) 0.003(9) 0.022(8) 0.012(7)
C34 0.121(10) 0.110(9) 0.116(12) -0.002(9) 0.020(9) 0.010(8)
C35A 0.104(10) 0.098(8) 0.096(11) 0.006(9) 0.017(8) 0.002(8)
C35 0.117(10) 0.107(9) 0.108(12) -0.004(9) 0.021(9) 0.008(8)
C36A 0.089(11) 0.073(7) 0.083(6) -0.005(6) 0.023(9) 0.011(9)
C36 0.093(11) 0.071(7) 0.082(7) -0.007(6) 0.010(9) 0.004(9)
C37A 0.102(12) 0.082(8) 0.088(8) -0.004(6) 0.017(9) -0.001(9)
C37 0.096(12) 0.083(8) 0.082(8) -0.006(7) 0.017(9) 0.010(9)
C38 0.102(13) 0.083(8) 0.090(8) -0.003(7) 0.016(9) 0.012(9)
C38A 0.093(12) 0.084(8) 0.087(8) -0.008(7) 0.015(9) -0.002(9)
C39A 0.093(11) 0.076(7) 0.088(7) -0.008(6) 0.012(9) 0.009(9)
C39 0.103(11) 0.079(7) 0.089(7) -0.011(6) 0.015(9) -0.001(9)
C40A 0.104(11) 0.087(7) 0.098(7) 0.002(6) 0.015(8) 0.001(9)
C40 0.101(11) 0.085(7) 0.101(7) 0.003(6) 0.019(8) -0.003(9)
C41A 0.112(10) 0.113(8) 0.105(12) 0.003(9) 0.024(9) 0.000(6)
C41 0.134(10) 0.132(8) 0.129(12) 0.002(9) 0.027(10) 0.000(6)
C42A 0.117(10) 0.104(11) 0.103(7) -0.003(7) 0.017(7) 0.003(9)
C43A 0.122(10) 0.119(12) 0.114(8) -0.008(9) 0.007(7) -0.010(9)
C44A 0.134(10) 0.132(13) 0.116(9) -0.008(10) 0.016(8) -0.007(10)
C45A 0.146(11) 0.165(13) 0.142(8) -0.005(9) 0.026(7) 0.013(10)
C46A 0.137(10) 0.142(13) 0.131(9) -0.008(10) 0.035(8) -0.002(10)
C47A 0.128(10) 0.122(12) 0.127(9) -0.012(10) 0.034(8) 0.002(9)
C48A 0.160(11) 0.164(13) 0.141(8) 0.005(9) 0.037(7) 0.012(10)
C42 0.114(11) 0.100(11) 0.104(7) -0.001(7) 0.019(7) 0.007(9)
C43 0.138(11) 0.119(12) 0.127(9) -0.014(9) 0.007(8) -0.001(9)
C47 0.137(11) 0.141(13) 0.137(9) 0.005(9) 0.044(8) 0.004(9)
C44 0.144(11) 0.126(13) 0.132(9) -0.007(10) 0.008(8) 0.006(9)
C45 0.152(12) 0.152(13) 0.164(9) -0.002(9) 0.026(7) 0.008(9)
C46 0.150(11) 0.151(13) 0.143(9) 0.011(9) 0.040(8) 0.001(9)
C48 0.190(12) 0.204(14) 0.182(9) -0.003(10) 0.035(7) -0.006(10)

loop_
_atom_type_symbol
_atom_type_description
_atom_type_scat_dispersion_real
_atom_type_scat_dispersion_imag
_atom_type_scat_source
C C 0.0181 0.0091 'International Tables Vol C Tables 4.2.6.8 and 6.1.1.4'
H H 0.0000 0.0000 'International Tables Vol C Tables 4.2.6.8 and 6.1.1.4'
N N 0.0311 0.0180 'International Tables Vol C Tables 4.2.6.8 and 6.1.1.4'
O O 0.0492 0.0322 'International Tables Vol C Tables 4.2.6.8 and 6.1.1.4'
Cl Cl 0.3639 0.7018 'International Tables Vol C Tables 4.2.6.8 and 6.1.1.4'
Cu Cu -1.9646 0.5888 'International Tables Vol C Tables 4.2.6.8 and 6.1.1.4'

loop_
_geom_angle_atom_site_label_1
_geom_angle_atom_site_label_2
_geom_angle_atom_site_label_3
_geom_angle
_geom_angle_site_symmetry_1
_geom_angle_site_symmetry_3
Cu3 O1W Cu3 180.000(2) . 3_162
Cu3 O1W H1WA 110.3 . .
Cu3 O1W H1WA 69.7 3_162 .
N3 Cu1 N2 89.3(4) . 4_575
N3 Cu1 N2 89.3(4) . .
N2 Cu1 N2 178.3(7) 4_575 .
N3 Cu1 N1 179.8(7) . .
N2 Cu1 N1 90.7(4) 4_575 .
N2 Cu1 N1 90.7(4) . .
N6 Cu2 N6 90.3(6) 3_061 2_051
N6 Cu2 N6 180.000(3) 3_061 1_655
N6 Cu2 N6 89.7(7) 2_051 1_655
N6 Cu2 N6 89.7(6) 3_061 4_665
N6 Cu2 N6 180.000(4) 2_051 4_665
N6 Cu2 N6 90.3(6) 1_655 4_665
N6 Cu2 Cl2 86.0(4) 3_061 3_161
N6 Cu2 Cl2 86.0(4) 2_051 3_161
N6 Cu2 Cl2 94.0(4) 1_655 3_161
N6 Cu2 Cl2 94.0(4) 4_665 3_161
N6 Cu2 Cl2 94.0(4) 3_061 .
N6 Cu2 Cl2 94.0(4) 2_051 .
N6 Cu2 Cl2 86.0(4) 1_655 .
N6 Cu2 Cl2 86.0(4) 4_665 .
Cl2 Cu2 Cl2 180.000(2) 3_161 .
N10 Cu3 N10 92.5(10) 4_565 .
N10 Cu3 O1W 126.2(6) 4_565 .
N10 Cu3 O1W 126.2(5) . .
N10 Cu3 Cl1 88.3(6) 4_565 .
N10 Cu3 Cl1 88.3(6) . .
O1W Cu3 Cl1 123.8(4) . .
N9 Cu4 N9 90.4(9) . 4_565
N9 Cu4 N5 90.3(6) . 1_655
N9 Cu4 N5 176.7(7) 4_565 1_655
N9 Cu4 N5 176.7(7) . 4_665
N9 Cu4 N5 90.3(5) 4_565 4_665
N5 Cu4 N5 88.8(7) 1_655 4_665
N9 Cu4 Cl2 95.6(6) . .
N9 Cu4 Cl2 95.6(6) 4_565 .
N5 Cu4 Cl2 87.6(4) 1_655 .
N5 Cu4 Cl2 87.6(4) 4_665 .
N9 Cu4 Cl1 86.3(6) . .
N9 Cu4 Cl1 86.3(6) 4_565 .
N5 Cu4 Cl1 90.5(4) 1_655 .
N5 Cu4 Cl1 90.5(4) 4_665 .
Cl2 Cu4 Cl1 177.3(4) . .
N13A Cu5 N13A 112.7(11) . 4_565
N13A Cu5 N12 89.6(8) . .
N13A Cu5 N12 23.1(7) 4_565 .
N13A Cu5 N12 23.1(7) . 4_565
N13A Cu5 N12 89.6(8) 4_565 4_565
N12 Cu5 N12 66.4(11) . 4_565
N13A Cu5 N12A 156.4(8) . 4_565
N13A Cu5 N12A 90.9(8) 4_565 4_565
N12 Cu5 N12A 114.0(8) . 4_565
N12 Cu5 N12A 179.4(10) 4_565 4_565
N13A Cu5 N12A 90.9(8) . .
N13A Cu5 N12A 156.4(8) 4_565 .
N12 Cu5 N12A 179.4(10) . .
N12 Cu5 N12A 114.0(8) 4_565 .
N12A Cu5 N12A 65.6(11) 4_565 .
N13A Cu5 N13 65.0(8) . 4_565
N13A Cu5 N13 176.3(9) 4_565 4_565
N12 Cu5 N13 154.5(8) . 4_565
N12 Cu5 N13 88.1(8) 4_565 4_565
N12A Cu5 N13 91.5(9) 4_565 4_565
N12A Cu5 N13 26.0(7) . 4_565
N13A Cu5 N13 176.3(9) . .
N13A Cu5 N13 65.0(8) 4_565 .
N12 Cu5 N13 88.1(8) . .
N12 Cu5 N13 154.5(8) 4_565 .
N12A Cu5 N13 26.0(7) 4_565 .
N12A Cu5 N13 91.5(9) . .
N13 Cu5 N13 117.2(11) 4_565 .
C2 N1 C2 104.2(19) 4_575 .
C2 N1 Cu1 127.9(9) 4_575 .
C2 N1 Cu1 127.9(9) . .
C7 N2 C4 109.0(12) . .
C7 N2 Cu1 126.8(10) . .
C4 N2 Cu1 124.1(10) . .
C9 N3 C9 104(2) 4_575 .
C9 N3 Cu1 127.8(10) 4_575 .
C9 N3 Cu1 127.8(10) . .
C17 N4 N5 100.8(12) . .
N4 N5 N6 111.2(12) . .
N4 N5 Cu4 126.7(10) . 1_455
N6 N5 Cu4 122.1(9) . 1_455
N7 N6 N5 106.4(11) . .
N7 N6 Cu2 128.2(9) . 1_455
N5 N6 Cu2 124.9(9) . 1_455
C17 N7 N6 105.2(12) . .
C24 N8 N9 106.5(16) . .
N10 N9 N8 108.7(16) . .
N10 N9 Cu4 125.0(14) . .
N8 N9 Cu4 126.0(13) . .
N9 N10 N11 113.6(18) . .
N9 N10 Cu3 121.9(15) . .
N11 N10 Cu3 124.5(14) . .
N10 N11 C24 100.4(15) . .
N13 N12A C39 89(2) 4_565 4_565
N13 N12A C28A 49.6(16) 4_565 .
C39 N12A C28A 43.6(13) 4_565 .
N13 N12A C25A 155.9(19) 4_565 .
C39 N12A C25A 66.5(14) 4_565 .
C28A N12A C25A 107.5(10) . .
N13 N12A C40 144(2) 4_565 4_565
C39 N12A C40 56.9(13) 4_565 4_565
C28A N12A C40 100.1(13) . 4_565
C25A N12A C40 14.6(16) . 4_565
N13 N12A Cu5 77.4(14) 4_565 .
C39 N12A Cu5 161(3) 4_565 .
C28A N12A Cu5 126.8(14) . .
C25A N12A Cu5 125.7(14) . .
C40 N12A Cu5 131.1(16) 4_565 .
N13A N12 C39A 96(2) 4_565 4_565
N13A N12 C28 49.0(17) 4_565 .
C39A N12 C28 48.9(13) 4_565 .
N13A N12 C25 156(2) 4_565 .
C39A N12 C25 60.0(13) 4_565 .
C28 N12 C25 107.3(10) . .
N13A N12 C40A 148(2) 4_565 4_565
C39A N12 C40A 52.0(11) 4_565 4_565
C28 N12 C40A 99.6(11) . 4_565
C25 N12 C40A 8.1(12) . 4_565
N13A N12 Cu5 78.4(16) 4_565 .
C39A N12 Cu5 168(3) 4_565 .
C28 N12 Cu5 127.3(14) . .
C25 N12 Cu5 125.5(14) . .
C40A N12 Cu5 133.1(14) 4_565 .
N12 N13A C28 95(2) 4_565 4_565
N12 N13A C39A 48.2(18) 4_565 .
C28 N13A C39A 48.5(13) 4_565 .
N12 N13A C36A 155(2) 4_565 .
C28 N13A C36A 60.9(13) 4_565 .
C39A N13A C36A 107.3(10) . .
N12 N13A C29 147(2) 4_565 4_565
C28 N13A C29 52.2(11) 4_565 4_565
C39A N13A C29 99.8(11) . 4_565
C36A N13A C29 10.0(12) . 4_565
N12 N13A Cu5 78.4(17) 4_565 .
C28 N13A Cu5 172(2) 4_565 .
C39A N13A Cu5 125.7(14) . .
C36A N13A Cu5 126.3(14) . .
C29 N13A Cu5 134.5(12) 4_565 .
N12A N13 C28A 88.3(18) 4_565 4_565
N12A N13 C39 48.5(16) 4_565 .
C28A N13 C39 43.6(13) 4_565 .
N12A N13 C36 152.8(19) 4_565 .
C28A N13 C36 64.7(12) 4_565 .
C39 N13 C36 106.3(10) . .
N12A N13 C29A 145(2) 4_565 4_565
C28A N13 C29A 56.9(11) 4_565 4_565
C39 N13 C29A 99.3(11) . 4_565
C36 N13 C29A 8.3(12) . 4_565
N12A N13 Cu5 76.6(15) 4_565 .
C28A N13 Cu5 164(2) 4_565 .
C39 N13 Cu5 123.6(14) . .
C36 N13 Cu5 129.9(14) . .
C29A N13 Cu5 137.1(13) 4_565 .
C41A N14A C41A 70.3(12) 4_575 .
C41A N14A N15A 108.3(10) 4_575 4_575
C41A N14A N15A 40.4(11) . 4_575
C41A N14A N15A 40.4(11) 4_575 .
C41A N14A N15A 108.3(10) . .
N15A N14A N15A 138(2) 4_575 .
C41 N14 C41 68.4(13) 4 .
C41 N14 N15 108.3(10) 4 4
C41 N14 N15 41.6(12) . 4
C41 N14 N15 41.6(12) 4 .
C41 N14 N15 108.3(10) . .
N15 N14 N15 141(2) 4 .
C41A N15A C33A 82(2) 4_575 4_575
C41A N15A N16A 43.2(15) 4_575 .
C33A N15A N16A 63.8(17) 4_575 .
C41A N15A N14A 68.4(9) 4_575 .
C33A N15A N14A 136(3) 4_575 .
N16A N15A N14A 107.7(10) . .
C41A N15A C34A 126(3) 4_575 4_575
C33A N15A C34A 48.5(11) 4_575 4_575
N16A N15A C34A 110.3(14) . 4_575
N14A N15A C34A 130.3(16) . 4_575
C41 N15 N14 68.1(9) 4 .
C41 N15 N16 43.8(17) 4 .
N14 N15 N16 107.1(10) . .
C41 N15 C33 72.2(18) 4 4
N14 N15 C33 134(2) . 4
N16 N15 C33 51.2(17) . 4
C41 N15 C34 106(3) 4 4
N14 N15 C34 128(2) . 4
N16 N15 C34 96.8(18) . 4
C33 N15 C34 45.6(11) 4 4
C41A N16A N15A 43.1(16) 4_575 .
C41A N16A N17A 68.3(9) 4_575 .
N15A N16A N17A 106.9(10) . .
C41A N16A C33A 74.0(17) 4_575 4_575
N15A N16A C33A 52.9(15) . 4_575
N17A N16A C33A 136(2) . 4_575
C41A N16A C32A 109(3) 4_575 4_575
N15A N16A C32A 99.4(16) . 4_575
N17A N16A C32A 128.2(19) . 4_575
C33A N16A C32A 46.6(10) 4_575 4_575
C41 N16 C33 83(2) 4 4
C41 N16 N15 44.6(17) 4 .
C33 N16 N15 65.2(19) 4 .
C41 N16 N17 68.0(9) 4 .
C33 N16 N17 136(3) 4 .
N15 N16 N17 107.9(10) . .
C41 N16 C32 130(3) 4 4
C33 N16 C32 50.9(12) 4 4
N15 N16 C32 112.5(15) . 4
N17 N16 C32 131.6(17) . 4
C41A N17A C41A 70.1(12) 4_575 .
C41A N17A N16A 40.4(11) 4_575 .
C41A N17A N16A 108.6(10) . .
C41A N17A N16A 108.6(10) 4_575 4_575
C41A N17A N16A 40.4(11) . 4_575
N16A N17A N16A 140.1(19) . 4_575
C41A N17A H17A 160.6 4_575 .
C41A N17A H17A 125.7 . .
N16A N17A H17A 125.7 . .
N16A N17A H17A 89.7 4_575 .
C41 N17 C41 68.4(13) . 4
C41 N17 N16 40.8(13) . 4
C41 N17 N16 107.3(10) 4 4
C41 N17 N16 107.3(10) . .
C41 N17 N16 40.8(13) 4 .
N16 N17 N16 139(2) 4 .
C41 N17 H17B 126.4 . .
C41 N17 H17B 161.6 4 .
N16 N17 H17B 89.9 4 .
N16 N17 H17B 126.4 . .
N18 N18A C48 88(3) 4_566 4_566
N18 N18A C48A 60(2) 4_566 .
C48 N18A C48A 36.6(19) 4_566 .
N18 N18A N19A 167(3) 4_566 .
C48 N18A N19A 79.1(18) 4_566 .
C48A N18A N19A 107.8(10) . .
N18 N18A C45 138(4) 4_566 4_566
C48 N18A C45 53.1(16) 4_566 4_566
C48A N18A C45 88.1(16) . 4_566
N19A N18A C45 31.2(18) . 4_566
N18 N18A H18A 66.3 4_566 .
C48 N18A H18A 147.4 4_566 .
C48A N18A H18A 126.1 . .
N19A N18A H18A 126.1 . .
C45 N18A H18A 138.9 4_566 .
N18A N18 C48A 84(3) 4_564 4_564
N18A N18 C48 55(4) 4_564 .
C48A N18 C48 36.1(18) 4_564 .
N18A N18 N19 151(5) 4_564 .
C48A N18 N19 73.5(16) 4_564 .
C48 N18 N19 108.1(11) . .
N18A N18 C45A 135(3) 4_564 4_564
C48A N18 C45A 51.4(14) 4_564 4_564
C48 N18 C45A 81.6(16) . 4_564
N19 N18 C45A 29.4(18) . 4_564
N18A N18 H18B 75.1 4_564 .
C48A N18 H18B 158.4 4_564 .
C48 N18 H18B 125.9 . .
N19 N18 H18B 125.9 . .
C45A N18 H18B 150.1 4_564 .
C45 N19A C44 79(3) 4_566 4_566
C45 N19A N20A 48(3) 4_566 .
C44 N19A N20A 117(3) 4_566 .
C45 N19A N18A 100(3) 4_566 .
C44 N19A N18A 112(3) 4_566 .
N20A N19A N18A 107.9(11) . .
C45 N19A C48 63(2) 4_566 4_566
C44 N19A C48 121(3) 4_566 4_566
N20A N19A C48 66.4(18) . 4_566
N18A N19A C48 43.5(17) . 4_566
C45A N19 C46A 87(4) 4_564 4_564
C45A N19 N20 22(4) 4_564 .
C46A N19 N20 102(5) 4_564 .
C45A N19 N18 105(3) 4_564 .
C46A N19 N18 125(5) 4_564 .
N20 N19 N18 107.5(11) . .
C45A N19 C48A 66.7(19) 4_564 4_564
C46A N19 C48A 144(4) 4_564 4_564
N20 N19 C48A 61.6(14) . 4_564
N18 N19 C48A 47.5(14) . 4_564
C45 N20A C46 69(2) 4_566 4_566
C45 N20A N19A 44(3) 4_566 .
C46 N20A N19A 109(3) 4_566 .
C45 N20A N21A 105(3) 4_566 .
C46 N20A N21A 110(3) 4_566 .
N19A N20A N21A 107.9(11) . .
C45 N20A C48 60.6(19) 4_566 4_566
C46 N20A C48 107(3) 4_566 4_566
N19A N20A C48 63.6(18) . 4_566
N21A N20A C48 48.3(17) . 4_566
C45A N20 C44A 114(6) 4_564 4_564
C45A N20 N19 35(5) 4_564 .
C44A N20 N19 136(5) 4_564 .
C45A N20 N21 105(4) 4_564 .
C44A N20 N21 111(5) 4_564 .
N19 N20 N21 108.4(11) . .
C45A N20 C48A 74(3) 4_564 4_564
C44A N20 C48A 155(5) 4_564 4_564
N19 N20 C48A 64.8(15) . 4_564
N21 N20 C48A 44.4(16) . 4_564
C45A N20 C46A 26(4) 4_564 4_564
C44A N20 C46A 104(3) 4_564 4_564
N19 N20 C46A 33(2) . 4_564
N21 N20 C46A 130(2) . 4_564
C48A N20 C46A 93(2) 4_564 4_564
N21 N21A C48 73(2) 4_566 4_566
N21 N21A C48A 52(2) 4_566 .
C48 N21A C48A 35.7(16) 4_566 .
N21 N21A N20A 146(4) 4_566 .
C48 N21A N20A 76.6(16) 4_566 .
C48A N21A N20A 107.2(10) . .
N21 N21A C45 115(3) 4_566 4_566
C48 N21A C45 48.8(13) 4_566 4_566
C48A N21A C45 83.4(15) . 4_566
N20A N21A C45 30.5(16) . 4_566
N21A N21 C48A 80(3) 4_564 4_564
N21A N21 C48 61(3) 4_564 .
C48A N21 C48 36.4(19) 4_564 .
N21A N21 N20 138(5) 4_564 .
C48A N21 N20 73.2(17) 4_564 .
C48 N21 N20 107.3(11) . .
N21A N21 C45A 138(4) 4_564 4_564
C48A N21 C45A 60.2(18) 4_564 4_564
C48 N21 C45A 90.1(17) . 4_564
N20 N21 C45A 21(2) . 4_564
Cu3 Cl1 Cu4 83.5(4) . .
Cu2 Cl2 Cu4 86.8(3) . .
C1 C1 C2 106.4(9) 4_575 .
C1 C1 H1 126.8 4_575 .
C2 C1 H1 126.8 . .
N1 C2 C3 124.0(16) . .
N1 C2 C1 111.5(15) . .
C3 C2 C1 124.5(15) . .
C4 C3 C2 124.3(15) . .
C4 C3 C11 119.5(14) . .
C2 C3 C11 116.1(15) . .
C3 C4 N2 128.8(14) . .
C3 C4 C5 123.8(15) . .
N2 C4 C5 107.4(14) . .
C6 C5 C4 106.6(14) . .
C6 C5 H5 126.7 . .
C4 C5 H5 126.7 . .
C5 C6 C7 109.9(14) . .
C5 C6 H6 125.0 . .
C7 C6 H6 125.0 . .
C8 C7 N2 125.9(15) . .
C8 C7 C6 127.1(16) . .
N2 C7 C6 107.0(14) . .
C7 C8 C9 125.9(17) . .
C7 C8 C18 116.9(15) . .
C9 C8 C18 117.2(16) . .
N3 C9 C10 110.8(16) . .
N3 C9 C8 124.3(17) . .
C10 C9 C8 124.8(17) . .
C10 C10 C9 107.1(10) 4_575 .
C10 C10 H10 126.5 4_575 .
C9 C10 H10 126.5 . .
C12 C11 C16 118.3(16) . .
C12 C11 C3 119.4(14) . .
C16 C11 C3 121.8(15) . .
C11 C12 C13 123.4(17) . .
C11 C12 H12A 118.3 . .
C13 C12 H12A 118.3 . .
C14 C13 C12 119.6(17) . .
C14 C13 H13A 120.2 . .
C12 C13 H13A 120.2 . .
C13 C14 C15 117.4(16) . .
C13 C14 C17 124.7(15) . .
C15 C14 C17 117.9(14) . .
C16 C15 C14 119.2(15) . .
C16 C15 H15A 120.4 . .
C14 C15 H15A 120.4 . .
C11 C16 C15 121.3(16) . .
C11 C16 H16A 119.3 . .
C15 C16 H16A 119.3 . .
N7 C17 N4 116.0(15) . .
N7 C17 C14 121.5(14) . .
N4 C17 C14 121.8(14) . .
C23 C18 C19 117.5(19) . .
C23 C18 C8 123.0(17) . .
C19 C18 C8 119.6(17) . .
C18 C19 C20 122(2) . .
C18 C19 H19A 118.9 . .
C20 C19 H19A 118.9 . .
C21 C20 C19 113.7(19) . .
C21 C20 H20A 123.1 . .
C19 C20 H20A 123.1 . .
C20 C21 C22 124(2) . .
C20 C21 C24 114.7(18) . .
C22 C21 C24 121.0(19) . .
C21 C22 C23 116.3(19) . .
C21 C22 H22A 121.8 . .
C23 C22 H22A 121.8 . .
C18 C23 C22 126(2) . .
C18 C23 H23A 115.3 . .
C22 C23 H23A 118.8 . .
N8 C24 N11 110.1(17) . .
N8 C24 C21 127.3(19) . .
N11 C24 C21 122.3(18) . .
C40 C25A C25A 106(4) 4_565 4_565
C40 C25A C39 80(4) 4_565 4_565
C25A C25A C39 152.5(14) 4_565 4_565
C40 C25A C40 89(5) 4_565 .
C25A C25A C40 17.7(18) 4_565 .
C39 C25A C40 150(3) 4_565 .
C40 C25A C26A 57(6) 4_565 .
C25A C25A C26A 140.7(10) 4_565 .
C39 C25A C26A 65.5(12) 4_565 .
C40 C25A C26A 129(2) . .
C40 C25A N12A 112(5) 4_565 .
C25A C25A N12A 111.5(10) 4_565 .
C39 C25A N12A 43.8(11) 4_565 .
C40 C25A N12A 120(2) . .
C26A C25A N12A 107.8(10) . .
C40 C25A C42 46(6) 4_565 4_565
C25A C25A C42 102.6(8) 4_565 4_565
C39 C25A C42 100.7(16) 4_565 4_565
C40 C25A C42 90.5(16) . 4_565
C26A C25A C42 38.9(13) . 4_565
N12A C25A C42 144.5(14) . 4_565
C40A C25 C25 105(4) 4_565 4_565
C40A C25 C39A 97(4) 4_565 4_565
C25 C25 C39A 155.4(14) 4_565 4_565
C40A C25 C40A 89(5) 4_565 .
C25 C25 C40A 16.1(13) 4_565 .
C39A C25 C40A 167(4) 4_565 .
C40A C25 C26 37(5) 4_565 .
C25 C25 C26 140.8(10) 4_565 .
C39A C25 C26 63.1(12) 4_565 .
C40A C25 C26 125.0(19) . .
C40A C25 N12 142(5) 4_565 .
C25 C25 N12 111.3(9) 4_565 .
C39A C25 N12 45.8(12) 4_565 .
C40A C25 N12 127.1(18) . .
C26 C25 N12 107.9(10) . .
C40A C25 C42A 9(8) 4_565 4_565
C25 C25 C42A 102.0(8) 4_565 4_565
C39A C25 C42A 101.1(16) 4_565 4_565
C40A C25 C42A 86.2(14) . 4_565
C26 C25 C42A 38.9(12) . 4_565
N12 C25 C42A 146.7(14) . 4_565
C42 C26A C40 84(2) 4_565 4_565
C42 C26A C27A 155(2) 4_565 .
C40 C26A C27A 112.4(17) 4_565 .
C42 C26A C25A 93(2) 4_565 .
C40 C26A C25A 18(2) 4_565 .
C27A C26A C25A 108.2(10) . .
C42 C26A C39 141(3) 4_565 4_565
C40 C26A C39 59.4(12) 4_565 4_565
C27A C26A C39 53.2(12) . 4_565
C25A C26A C39 56.6(11) . 4_565
C42 C26A C43 52.3(14) 4_565 4_565
C40 C26A C43 127(2) 4_565 4_565
C27A C26A C43 119.6(19) . 4_565
C25A C26A C43 124.3(19) . 4_565
C39 C26A C43 165(2) 4_565 4_565
C42 C26A C38 148(2) 4_565 4_565
C40 C26A C38 104.8(18) 4_565 4_565
C27A C26A C38 13.6(19) . 4_565
C25A C26A C38 104.5(11) . 4_565
C39 C26A C38 47.9(9) 4_565 4_565
C43 C26A C38 128.3(18) 4_565 4_565
C42 C26A H26A 36.7 4_565 .
C40 C26A H26A 120.3 4_565 .
C27A C26A H26A 125.7 . .
C25A C26A H26A 126.0 . .
C39 C26A H26A 171.8 4_565 .
C43 C26A H26A 22.5 4_565 .
C38 C26A H26A 128.6 4_565 .
C40A C26 C42A 80.5(19) 4_565 4_565
C40A C26 C27 120.7(16) 4_565 .
C42A C26 C27 159(2) 4_565 .
C40A C26 C39A 65.0(12) 4_565 4_565
C42A C26 C39A 144(2) 4_565 4_565
C27 C26 C39A 56.1(12) . 4_565
C40A C26 C25 12.6(17) 4_565 .
C42A C26 C25 93(2) 4_565 .
C27 C26 C25 108.6(10) . .
C39A C26 C25 53.6(12) 4_565 .
C40A C26 C38A 116.0(17) 4_565 4_565
C42A C26 C38A 156(2) 4_565 4_565
C27 C26 C38A 15(2) . 4_565
C39A C26 C38A 51.7(10) 4_565 4_565
C25 C26 C38A 105.3(12) . 4_565
C40A C26 C47A 110(3) 4_565 4_565
C42A C26 C47A 48.2(13) 4_565 4_565
C27 C26 C47A 118(2) . 4_565
C39A C26 C47A 153(3) 4_565 4_565
C25 C26 C47A 117.3(19) . 4_565
C38A C26 C47A 130(2) 4_565 4_565
C40A C26 H26B 112.0 4_565 .
C42A C26 H26B 31.9 4_565 .
C27 C26 H26B 127.2 . .
C39A C26 H26B 174.5 4_565 .
C25 C26 H26B 123.8 . .
C38A C26 H26B 130.1 4_565 .
C47A C26 H26B 31.9 4_565 .
C38 C27A C39 87(3) 4_565 4_565
C38 C27A C26A 133(5) 4_565 .
C39 C27A C26A 67.6(12) 4_565 .
C38 C27A C28A 66(3) 4_565 .
C39 C27A C28A 41.4(11) 4_565 .
C26A C27A C28A 107.6(10) . .
C38 C27A C37 34(4) 4_565 4_565
C39 C27A C37 89.6(15) 4_565 4_565
C26A C27A C37 156.3(17) . 4_565
C28A C27A C37 51.9(12) . 4_565
C38 C27A H27A 76.9 4_565 .
C39 C27A H27A 163.6 4_565 .
C26A C27A H27A 126.3 . .
C28A C27A H27A 126.1 . .
C37 C27A H27A 75.4 4_565 .
C38A C27 C39A 88(4) 4_565 4_565
C38A C27 C26 123(6) 4_565 .
C39A C27 C26 62.3(11) 4_565 .
C38A C27 C28 70(3) 4_565 .
C39A C27 C28 45.5(10) 4_565 .
C26 C27 C28 107.0(10) . .
C38A C27 C37A 40(4) 4_565 4_565
C39A C27 C37A 92.5(15) 4_565 4_565
C26 C27 C37A 152.8(19) . 4_565
C28 C27 C37A 51.3(13) . 4_565
C38A C27 H27B 82.8 4_565 .
C39A C27 H27B 171.0 4_565 .
C26 C27 H27B 124.8 . .
C28 C27 H27B 128.1 . .
C37A C27 H27B 79.3 4_565 .
C39 C28A N13 87(2) 4_565 4_565
C39 C28A C38 75.9(17) 4_565 4_565
N13 C28A C38 154(3) 4_565 4_565
C39 C28A C36 151(3) 4_565 4_565
N13 C28A C36 69.9(13) 4_565 4_565
C38 C28A C36 118.4(19) 4_565 4_565
C39 C28A N12A 48.4(16) 4_565 .
N13 C28A N12A 42.1(14) 4_565 .
C38 C28A N12A 124.4(17) 4_565 .
C36 C28A N12A 112.0(18) 4_565 .
C39 C28A C27A 63.7(17) 4_565 .
N13 C28A C27A 150.3(18) 4_565 .
C38 C28A C27A 25.1(19) 4_565 .
C36 C28A C27A 139.1(19) 4_565 .
N12A C28A C27A 108.7(10) . .
C39 C28A C29A 163(4) 4_565 .
N13 C28A C29A 84.7(18) 4_565 .
C38 C28A C29A 106.4(19) 4_565 .
C36 C28A C29A 15.1(14) 4_565 .
N12A C28A C29A 126.5(18) . .
C27A C28A C29A 124.8(18) . .
C39 C28A C37 134(3) 4_565 4_565
N13 C28A C37 128(2) 4_565 4_565
C38 C28A C37 60.3(12) 4_565 4_565
C36 C28A C37 59.5(10) 4_565 4_565
N12A C28A C37 167(3) . 4_565
C27A C28A C37 79.8(17) . 4_565
C29A C28A C37 46.2(13) . 4_565
N13A C28 C39A 83.1(18) 4_565 4_565
N13A C28 C36A 73.1(14) 4_565 4_565
C39A C28 C36A 150(3) 4_565 4_565
N13A C28 C38A 149(3) 4_565 4_565
C39A C28 C38A 71.4(16) 4_565 4_565
C36A C28 C38A 123(2) 4_565 4_565
N13A C28 N12 36.4(14) 4_565 .
C39A C28 N12 48.4(14) 4_565 .
C36A C28 N12 109.5(19) 4_565 .
C38A C28 N12 119.6(17) 4_565 .
N13A C28 C27 145.4(17) 4_565 .
C39A C28 C27 62.5(16) 4_565 .
C36A C28 C27 141(2) 4_565 .
C38A C28 C27 22(2) 4_565 .
N12 C28 C27 109.1(10) . .
N13A C28 C37A 134(2) 4_565 4_565
C39A C28 C37A 131(3) 4_565 4_565
C36A C28 C37A 62.8(11) 4_565 4_565
C38A C28 C37A 61.7(12) 4_565 4_565
N12 C28 C37A 163(3) . 4_565
C27 C28 C37A 77.9(18) . 4_565
N13A C28 C29 92.2(18) 4_565 .
C39A C28 C29 166(4) 4_565 .
C36A C28 C29 19.9(14) 4_565 .
C38A C28 C29 108.4(19) 4_565 .
N12 C28 C29 128.6(18) . .
C27 C28 C29 122.2(18) . .
C37A C28 C29 46.7(14) 4_565 .
C36 C29A C37 128(7) 4_565 4_565
C36 C29A C28A 70(3) 4_565 .
C37 C29A C28A 69.1(15) 4_565 .
C36 C29A C36A 55(3) 4_565 .
C37 C29A C36A 158(3) 4_565 .
C28A C29A C36A 123.2(18) . .
C36 C29A C30A 153(9) 4_565 .
C37 C29A C30A 52.5(15) 4_565 .
C28A C29A C30A 121.4(17) . .
C36A C29A C30A 113.8(16) . .
C36 C29A C29 74(3) 4_565 4_565
C37 C29A C29 148(2) 4_565 4_565
C28A C29A C29 141.1(17) . 4_565
C36A C29A C29 18.7(12) . 4_565
C30A C29A C29 97.1(14) . 4_565
C36 C29A N13 33(4) 4_565 4_565
C37 C29A N13 105.5(17) 4_565 4_565
C28A C29A N13 38.4(11) . 4_565
C36A C29A N13 84.8(14) . 4_565
C30A C29A N13 157(2) . 4_565
C29 C29A N13 102.9(13) 4_565 4_565
C36A C29 C37A 116(5) 4_565 4_565
C36A C29 C28 63(3) 4_565 .
C37A C29 C28 66.1(15) 4_565 .
C36A C29 C36 61(3) 4_565 .
C37A C29 C36 155(3) 4_565 .
C28 C29 C36 121.9(18) . .
C36A C29 C30 152(7) 4_565 .
C37A C29 C30 56.2(15) 4_565 .
C28 C29 C30 121.6(18) . .
C36 C29 C30 114.3(17) . .
C36A C29 C29A 75(3) 4_565 4_565
C37A C29 C29A 152(3) 4_565 4_565
C28 C29 C29A 135.7(17) . 4_565
C36 C29 C29A 14.2(13) . 4_565
C30 C29 C29A 101.8(15) . 4_565
C36A C29 N13A 30(3) 4_565 4_565
C37A C29 N13A 99.0(16) 4_565 4_565
C28 C29 N13A 35.6(11) . 4_565
C36 C29 N13A 86.3(14) . 4_565
C30 C29 N13A 155(2) . 4_565
C29A C29 N13A 100.1(13) 4_565 4_565
C37 C30A C35A 95(2) 4_565 .
C37 C30A C31A 121(2) 4_565 .
C35A C30A C31A 117.9(12) . .
C37 C30A C29A 49.0(14) 4_565 .
C35A C30A C29A 116(2) . .
C31A C30A C29A 126(2) . .
C37 C30A C36 50.3(11) 4_565 4_565
C35A C30A C36 121.0(18) . 4_565
C31A C30A C36 120.9(18) . 4_565
C29A C30A C36 5.3(19) . 4_565
C37 C30A C30 129.8(16) 4_565 4_565
C35A C30A C30 119.6(19) . 4_565
C31A C30A C30 75.6(14) . 4_565
C29A C30A C30 82.1(12) . 4_565
C36 C30A C30 79.9(10) 4_565 4_565
C37A C30 C31 107(2) 4_565 .
C37A C30 C35 119(3) 4_565 .
C31 C30 C35 118.7(12) . .
C37A C30 C29 47.8(14) 4_565 .
C31 C30 C29 114(2) . .
C35 C30 C29 126(2) . .
C37A C30 C36A 47.0(10) 4_565 4_565
C31 C30 C36A 121(2) . 4_565
C35 C30 C36A 120(2) . 4_565
C29 C30 C36A 6.8(19) . 4_565
C37A C30 C30A 124.2(16) 4_565 4_565
C31 C30 C30A 109.8(15) . 4_565
C35 C30 C30A 76.5(18) . 4_565
C29 C30 C30A 79.0(12) . 4_565
C36A C30 C30A 78.0(9) 4_565 4_565
C35 C31A C32A 100.3(18) 4_565 .
C35 C31A C30A 105(2) 4_565 .
C32A C31A C30A 122.0(13) . .
C35 C31A H31A 64.4 4_565 .
C32A C31A H31A 119.0 . .
C30A C31A H31A 119.0 . .
C30 C31 C32 121.3(13) . .
C30 C31 H31B 119.1 . .
C32 C31 H31B 119.6 . .
C31A C32A C33A 119.4(13) . .
C31A C32A C34 79.3(13) . 4_565
C33A C32A C34 119(2) . 4_565
C31A C32A N16A 154.5(12) . 4_575
C33A C32A N16A 46.8(13) . 4_575
C34 C32A N16A 125.5(15) 4_565 4_575
C31A C32A H32A 120.6 . .
C33A C32A H32A 120.0 . .
C34 C32A H32A 73.8 4_565 .
N16A C32A H32A 76.9 4_575 .
C31 C32 C33 119.4(13) . .
C31 C32 N16 158.2(16) . 4
C33 C32 N16 42.6(16) . 4
C31 C32 H32B 120.4 . .
C33 C32 H32B 120.2 . .
N16 C32 H32B 79.0 4 .
N15A C33A C34A 89(2) 4_575 .
N15A C33A C32A 150(2) 4_575 .
C34A C33A C32A 118.9(11) . .
N15A C33A N16A 63.3(11) 4_575 4_575
C34A C33A N16A 148(3) . 4_575
C32A C33A N16A 87(2) . 4_575
N15A C33A C41A 40.3(12) 4_575 .
C34A C33A C41A 126(2) . .
C32A C33A C41A 115(2) . .
N16A C33A C41A 39.0(11) 4_575 .
N16 C33 C34 151(3) 4 .
N16 C33 C32 86(2) 4 .
C34 C33 C32 119.8(12) . .
N16 C33 N15 63.7(13) 4 4
C34 C33 N15 88(2) . 4
C32 C33 N15 142(3) . 4
N16 C33 C41 41.2(13) 4 .
C34 C33 C41 115(2) . .
C32 C33 C41 125(2) . .
N15 C33 C41 40.0(12) 4 .
C33A C34A C35A 120.4(13) . .
C33A C34A N15A 42.0(13) . 4_575
C35A C34A N15A 157(2) . 4_575
C33A C34A H34A 119.7 . .
C35A C34A H34A 119.9 . .
N15A C34A H34A 79.5 4_575 .
C35 C34 C33 119.9(13) . .
C35 C34 C32A 77(2) . 4_565
C33 C34 C32A 114(3) . 4_565
C35 C34 N15 153(2) . 4
C33 C34 N15 46.7(16) . 4
C32A C34 N15 128.1(18) 4_565 4
C35 C34 H34B 120.3 . .
C33 C34 H34B 119.6 . .
C32A C34 H34B 82.6 4_565 .
N15 C34 H34B 76.4 4 .
C30A C35A C34A 120.6(13) . .
C30A C35A C37 38.8(13) . 4_565
C34A C35A C37 142(2) . 4_565
C30A C35A H35A 119.3 . .
C34A C35A H35A 120.1 . .
C37 C35A H35A 90.1 4_565 .
C31A C35 C34 103(3) 4_565 .
C31A C35 C30 103(2) 4_565 .
C34 C35 C30 120.4(13) . .
C31A C35 H35B 65.2 4_565 .
C34 C35 H35B 119.7 . .
C30 C35 H35B 119.8 . .
C29 C36A C28 97(3) 4_565 4_565
C29 C36A C36 100(3) 4_565 4_565
C28 C36A C36 158(3) 4_565 4_565
C29 C36A N13A 140(4) 4_565 .
C28 C36A N13A 46.0(12) 4_565 .
C36 C36A N13A 113(2) 4_565 .
C29 C36A C37A 46(4) 4_565 .
C28 C36A C37A 63.3(13) 4_565 .
C36 C36A C37A 138(2) 4_565 .
N13A C36A C37A 108.0(10) . .
C29 C36A C29A 86(3) 4_565 .
C28 C36A C29A 167(2) 4_565 .
C36 C36A C29A 13.7(14) 4_565 .
N13A C36A C29A 125.8(18) . .
C37A C36A C29A 126.2(18) . .
C29 C36A C30 21(5) 4_565 4_565
C28 C36A C30 102.7(17) 4_565 4_565
C36 C36A C30 98.3(16) 4_565 4_565
N13A C36A C30 148.6(14) . 4_565
C37A C36A C30 41.0(12) . 4_565
C29A C36A C30 85.4(13) . 4_565
C29A C36 C36A 112(4) 4_565 4_565
C29A C36 C28A 95(4) 4_565 4_565
C36A C36 C28A 151(2) 4_565 4_565
C29A C36 N13 139(5) 4_565 .
C36A C36 N13 105.7(19) 4_565 .
C28A C36 N13 45.4(11) 4_565 .
C29A C36 C37 40(5) 4_565 .
C36A C36 C37 144(2) 4_565 .
C28A C36 C37 65.0(12) 4_565 .
N13 C36 C37 109.3(10) . .
C29A C36 C29 92(4) 4_565 .
C36A C36 C29 19.3(13) 4_565 .
C28A C36 C29 165(2) 4_565 .
N13 C36 C29 123.8(18) . .
C37 C36 C29 127.0(18) . .
C29A C36 C30A 21(7) 4_565 4_565
C36A C36 C30A 103.7(16) 4_565 4_565
C28A C36 C30A 105.5(16) 4_565 4_565
N13 C36 C30A 150.4(14) . 4_565
C37 C36 C30A 41.1(12) . 4_565
C29 C36 C30A 85.8(13) . 4_565
C29 C37A C30 76.1(17) 4_565 4_565
C29 C37A C38A 123.0(17) 4_565 .
C30 C37A C38A 159(2) 4_565 .
C29 C37A C36A 18.3(17) 4_565 .
C30 C37A C36A 92.0(18) 4_565 .
C38A C37A C36A 108.6(10) . .
C29 C37A C28 67.2(13) 4_565 4_565
C30 C37A C28 142(2) 4_565 4_565
C38A C37A C28 55.8(12) . 4_565
C36A C37A C28 53.8(10) . 4_565
C29 C37A C27 116(2) 4_565 4_565
C30 C37A C27 154(2) 4_565 4_565
C38A C37A C27 14.2(19) . 4_565
C36A C37A C27 104.6(12) . 4_565
C28 C37A C27 50.8(10) 4_565 4_565
C29 C37A H37A 110.6 4_565 .
C30 C37A H37A 34.5 4_565 .
C38A C37A H37A 125.3 . .
C36A C37A H37A 126.1 . .
C28 C37A H37A 170.3 4_565 .
C27 C37A H37A 127.4 4_565 .
C29A C37 C30A 78.5(17) 4_565 4_565
C29A C37 C38 117.4(15) 4_565 .
C30A C37 C38 164(2) 4_565 .
C29A C37 C36 12.1(19) 4_565 .
C30A C37 C36 88.6(19) 4_565 .
C38 C37 C36 107.4(10) . .
C29A C37 C28A 64.7(12) 4_565 4_565
C30A C37 C28A 143(2) 4_565 4_565
C38 C37 C28A 52.9(11) . 4_565
C36 C37 C28A 55.6(10) . 4_565
C29A C37 C27A 111.9(17) 4_565 4_565
C30A C37 C27A 162(2) 4_565 4_565
C38 C37 C27A 13.8(19) . 4_565
C36 C37 C27A 103.8(11) . 4_565
C28A C37 C27A 48.3(9) 4_565 4_565
C29A C37 C35A 103(2) 4_565 4_565
C30A C37 C35A 46.3(13) 4_565 4_565
C38 C37 C35A 123(2) . 4_565
C36 C37 C35A 114.7(17) . 4_565
C28A C37 C35A 136(2) 4_565 4_565
C27A C37 C35A 115.5(17) 4_565 4_565
C29A C37 H37B 115.4 4_565 .
C30A C37 H37B 37.1 4_565 .
C38 C37 H37B 127.0 . .
C36 C37 H37B 125.6 . .
C28A C37 H37B 172.2 4_565 .
C27A C37 H37B 129.2 4_565 .
C35A C37 H37B 36.7 4_565 .
C27A C38 C28A 89(3) 4_565 4_565
C27A C38 C37 132(5) 4_565 .
C28A C38 C37 66.8(12) 4_565 .
C27A C38 C39 68(3) 4_565 .
C28A C38 C39 41.6(11) 4_565 .
C37 C38 C39 107.3(10) . .
C27A C38 C26A 33(4) 4_565 4_565
C28A C38 C26A 90.2(16) 4_565 4_565
C37 C38 C26A 155.4(18) . 4_565
C39 C38 C26A 52.8(12) . 4_565
C27A C38 H38A 76.2 4_565 .
C28A C38 H38A 164.9 4_565 .
C37 C38 H38A 125.3 . .
C39 C38 H38A 127.4 . .
C26A C38 H38A 76.1 4_565 .
C27 C38A C28 88(4) 4_565 4_565
C27 C38A C39A 69(3) 4_565 .
C28 C38A C39A 45.4(11) 4_565 .
C27 C38A C37A 126(6) 4_565 .
C28 C38A C37A 62.4(12) 4_565 .
C39A C38A C37A 106.5(10) . .
C27 C38A C26 42(4) 4_565 4_565
C28 C38A C26 93.4(16) 4_565 4_565
C39A C38A C26 51.5(12) . 4_565
C37A C38A C26 155.3(17) . 4_565
C27 C38A H38B 80.5 4_565 .
C28 C38A H38B 168.1 4_565 .
C39A C38A H38B 126.7 . .
C37A C38A H38B 126.7 . .
C26 C38A H38B 76.5 4_565 .
N12 C39A C28 82.7(17) 4_565 4_565
N12 C39A C25 74.1(16) 4_565 4_565
C28 C39A C25 152(3) 4_565 4_565
N12 C39A C27 150(3) 4_565 4_565
C28 C39A C27 72.0(16) 4_565 4_565
C25 C39A C27 123(2) 4_565 4_565
N12 C39A C40A 91.0(19) 4_565 .
C28 C39A C40A 163(4) 4_565 .
C25 C39A C40A 16.9(14) 4_565 .
C27 C39A C40A 108(2) 4_565 .
N12 C39A N13A 36.1(14) 4_565 .
C28 C39A N13A 48.3(14) 4_565 .
C25 C39A N13A 110.2(19) 4_565 .
C27 C39A N13A 120.1(17) 4_565 .
C40A C39A N13A 127.0(19) . .
N12 C39A C26 136(2) 4_565 4_565
C28 C39A C26 132(3) 4_565 4_565
C25 C39A C26 63.3(11) 4_565 4_565
C27 C39A C26 61.5(11) 4_565 4_565
C40A C39A C26 47.3(15) . 4_565
N13A C39A C26 166(3) . 4_565
N12 C39A C38A 145.5(18) 4_565 .
C28 C39A C38A 63.2(17) 4_565 .
C25 C39A C38A 139.9(19) 4_565 .
C27 C39A C38A 22(2) 4_565 .
C40A C39A C38A 123.2(18) . .
N13A C39A C38A 109.6(10) . .
C26 C39A C38A 76.7(18) 4_565 .
C28A C39 N12A 88(2) 4_565 4_565
C28A C39 C27A 74.9(18) 4_565 4_565
N12A C39 C27A 151(4) 4_565 4_565
C28A C39 C40 168(4) 4_565 .
N12A C39 C40 84(2) 4_565 .
C27A C39 C40 109(2) 4_565 .
C28A C39 C25A 150(4) 4_565 4_565
N12A C39 C25A 69.7(15) 4_565 4_565
C27A C39 C25A 115.5(19) 4_565 4_565
C40 C39 C25A 18.5(17) . 4_565
C28A C39 N13 49.6(15) 4_565 .
N12A C39 N13 42.1(14) 4_565 .
C27A C39 N13 124.3(18) 4_565 .
C40 C39 N13 125(2) . .
C25A C39 N13 111.8(18) 4_565 .
C28A C39 C38 62.4(17) 4_565 .
N12A C39 C38 150(2) 4_565 .
C27A C39 C38 25.1(18) 4_565 .
C40 C39 C38 126(2) . .
C25A C39 C38 137.2(19) 4_565 .
N13 C39 C38 109.7(10) . .
C28A C39 C26A 132(3) 4_565 4_565
N12A C39 C26A 125(2) 4_565 4_565
C27A C39 C26A 59.3(11) 4_565 4_565
C40 C39 C26A 50.0(19) . 4_565
C25A C39 C26A 57.9(10) 4_565 4_565
N13 C39 C26A 163(3) . 4_565
C38 C39 C26A 79.3(17) . 4_565
C25 C40A C26 130(6) 4_565 4_565
C25 C40A C39A 66(4) 4_565 .
C26 C40A C39A 67.8(16) 4_565 .
C25 C40A C25 59(4) 4_565 .
C26 C40A C25 166(4) 4_565 .
C39A C40A C25 124.3(19) . .
C25 C40A C40A 75(4) 4_565 4_565
C26 C40A C40A 152.3(13) 4_565 4_565
C39A C40A C40A 139.8(12) . 4_565
C25 C40A C40A 16.1(13) . 4_565
C25 C40A C42A 168(10) 4_565 .
C26 C40A C42A 51.7(13) 4_565 .
C39A C40A C42A 118.8(14) . .
C25 C40A C42A 116.9(14) . .
C40A C40A C42A 101.2(7) 4_565 .
C25 C40A N12 30(4) 4_565 4_565
C26 C40A N12 103.3(17) 4_565 4_565
C39A C40A N12 37.0(12) . 4_565
C25 C40A N12 87.6(15) . 4_565
C40A C40A N12 103.5(9) 4_565 4_565
C42A C40A N12 155.0(16) . 4_565
C25A C40 C26A 105(8) 4_565 4_565
C25A C40 C39 82(4) 4_565 .
C26A C40 C39 70.6(17) 4_565 .
C25A C40 C25A 56(4) 4_565 .
C26A C40 C25A 139(4) 4_565 .
C39 C40 C25A 130(3) . .
C25A C40 C40 74(4) 4_565 4_565
C26A C40 C40 141.7(16) 4_565 4_565
C39 C40 C40 143.2(15) . 4_565
C25A C40 C40 17.7(18) . 4_565
C25A C40 C42 122(7) 4_565 .
C26A C40 C42 47.1(16) 4_565 .
C39 C40 C42 116(2) . .
C25A C40 C42 108.8(17) . .
C40 C40 C42 100.2(7) 4_565 .
C25A C40 N12A 54(4) 4_565 4_565
C26A C40 N12A 105(2) 4_565 4_565
C39 C40 N12A 39.5(13) . 4_565
C25A C40 N12A 91.1(19) . 4_565
C40 C40 N12A 103.9(10) 4_565 4_565
C42 C40 N12A 152(2) . 4_565
N15A C41A N16A 94(3) 4_575 4_575
N15A C41A N14A 71.2(10) 4_575 .
N16A C41A N14A 150(4) 4_575 .
N15A C41A N17A 149(4) 4_575 .
N16A C41A N17A 71.3(10) 4_575 .
N14A C41A N17A 108.5(10) . .
N15A C41A C33A 57.5(17) 4_575 .
N16A C41A C33A 67.0(17) 4_575 .
N14A C41A C33A 119.4(14) . .
N17A C41A C33A 132.1(14) . .
N15A C41A C41A 122.7(12) 4_575 4_575
N16A C41A C41A 123.3(12) 4_575 4_575
N14A C41A C41A 54.9(6) . 4_575
N17A C41A C41A 54.9(6) . 4_575
C33A C41A C41A 168.4(17) . 4_575
N16 C41 N15 92(3) 4 4
N16 C41 N17 71.3(10) 4 .
N15 C41 N17 148(4) 4 .
N16 C41 N14 147(4) 4 .
N15 C41 N14 70.2(10) 4 .
N17 C41 N14 109.2(10) . .
N16 C41 C33 55.9(19) 4 .
N15 C41 C33 67.8(19) 4 .
N17 C41 C33 118.3(16) . .
N14 C41 C33 132.3(17) . .
N16 C41 C41 124.2(13) 4 4
N15 C41 C41 123.5(12) 4 4
N17 C41 C41 55.8(7) . 4
N14 C41 C41 55.8(7) . 4
C33 C41 C41 167.6(19) . 4
C26 C42A C47A 93(2) 4_565 .
C26 C42A C43A 128(2) 4_565 .
C47A C42A C43A 119.1(12) . .
C26 C42A C40A 47.8(16) 4_565 .
C47A C42A C40A 119(2) . .
C43A C42A C40A 122(2) . .
C26 C42A C25 48.5(11) 4_565 4_565
C47A C42A C25 117.3(18) . 4_565
C43A C42A C25 123.6(18) . 4_565
C40A C42A C25 3(2) . 4_565
C26 C42A C42A 126.3(14) 4_565 4_565
C47A C42A C42A 112.7(14) . 4_565
C43A C42A C42A 81.0(8) . 4_565
C40A C42A C42A 78.8(7) . 4_565
C25 C42A C42A 78.0(8) 4_565 4_565
C44A C43A C42A 121.1(13) . .
C44A C43A C43A 100.0(5) . 4_565
C42A C43A C43A 99.0(8) . 4_565
C44A C43A H43A 119.6 . .
C42A C43A H43A 119.2 . .
C43A C43A H43A 67.6 4_565 .
N20 C44A C43A 138(3) 4_566 .
N20 C44A C45A 23(3) 4_566 .
C43A C44A C45A 120.5(13) . .
N20 C44A C44A 121(3) 4_566 4_565
C43A C44A C44A 80.0(5) . 4_565
C45A C44A C44A 107.8(17) . 4_565
N20 C44A H44A 102.5 4_566 .
C43A C44A H44A 119.3 . .
C45A C44A H44A 118.9 . .
C44A C44A H44A 71.2 4_565 .
N20 C45A N19 123(8) 4_566 4_566
N20 C45A C46A 143(6) 4_566 .
N19 C45A C46A 50(2) 4_566 .
N20 C45A C44A 43(4) 4_566 .
N19 C45A C44A 145(4) 4_566 .
C46A C45A C44A 117.3(11) . .
N20 C45A C48A 82(3) 4_566 .
N19 C45A C48A 77(2) 4_566 .
C46A C45A C48A 121.6(11) . .
C44A C45A C48A 120.4(11) . .
N20 C45A N21 55(3) 4_566 4_566
N19 C45A N21 117(2) 4_566 4_566
C46A C45A N21 160(2) . 4_566
C44A C45A N21 82.1(18) . 4_566
C48A C45A N21 40.8(16) . 4_566
N20 C45A N18 119(4) 4_566 4_566
N19 C45A N18 45.7(16) 4_566 4_566
C46A C45A N18 82.5(16) . 4_566
C44A C45A N18 160.0(18) . 4_566
C48A C45A N18 39.6(14) . 4_566
N21 C45A N18 78.5(11) 4_566 4_566
N19 C46A C47A 146(4) 4_566 .
N19 C46A C45A 43(3) 4_566 .
C47A C46A C45A 122.0(13) . .
N19 C46A N20 45(3) 4_566 4_566
C47A C46A N20 114.0(15) . 4_566
C45A C46A N20 11(2) . 4_566
N19 C46A H46A 80.9 4_566 .
C47A C46A H46A 119.4 . .
C45A C46A H46A 118.2 . .
N20 C46A H46A 124.7 4_566 .
C46A C47A C42A 119.5(13) . .
C46A C47A C26 146(2) . 4_565
C42A C47A C26 39.2(12) . 4_565
C48 C48A N21 91(4) 4_566 4_566
C48 C48A N18 85(3) 4_566 4_566
N21 C48A N18 155(5) 4_566 4_566
C48 C48A N18A 56(4) 4_566 .
N21 C48A N18A 146(4) 4_566 .
N18 C48A N18A 37(2) 4_566 .
C48 C48A N21A 65(3) 4_566 .
N21 C48A N21A 48(3) 4_566 .
N18 C48A N21A 145(2) 4_566 .
N18A C48A N21A 108.7(10) . .
C48 C48A C45A 140(5) 4_566 .
N21 C48A C45A 79(3) 4_566 .
N18 C48A C45A 89(2) 4_566 .
N18A C48A C45A 125.5(14) . .
N21A C48A C45A 124.9(14) . .
C48 C48A N20 146(5) 4_566 4_566
N21 C48A N20 62.4(15) 4_566 4_566
N18 C48A N20 111(2) 4_566 4_566
N18A C48A N20 148(2) . 4_566
N21A C48A N20 104(2) . 4_566
C45A C48A N20 23(2) . 4_566
C48 C48A N19 140(4) 4_566 4_566
N21 C48A N19 115(2) 4_566 4_566
N18 C48A N19 59.0(14) 4_566 4_566
N18A C48A N19 94(2) . 4_566
N21A C48A N19 155(3) . 4_566
C45A C48A N19 37(2) . 4_566
N20 C48A N19 53.6(10) 4_566 4_566
C26A C42 C43 85(3) 4_565 .
C26A C42 C47 141(3) 4_565 .
C43 C42 C47 121.0(13) . .
C26A C42 C40 48.8(17) 4_565 .
C43 C42 C40 125(3) . .
C47 C42 C40 114(3) . .
C26A C42 C25A 47.9(12) 4_565 4_565
C43 C42 C25A 116(2) . 4_565
C47 C42 C25A 123(2) . 4_565
C40 C42 C25A 11.5(17) . 4_565
C26A C42 C42 124.4(15) 4_565 4_565
C43 C42 C42 117.3(11) . 4_565
C47 C42 C42 72.1(14) . 4_565
C40 C42 C42 79.8(7) . 4_565
C25A C42 C42 77.4(8) 4_565 4_565
C42 C43 C44 119.8(14) . .
C42 C43 C26A 42.8(15) . 4_565
C44 C43 C26A 152(2) . 4_565
C47 C47 C42 107.9(14) 4_565 .
C47 C47 C46 95.7(19) 4_565 .
C42 C47 C46 119.2(13) . .
C47 C47 C46 46.5(10) 4_565 4_565
C42 C47 C46 126(2) . 4_565
C46 C47 C46 49(2) . 4_565
N19A C44 C45 43(2) 4_564 .
N19A C44 C43 135(3) 4_564 .
C45 C44 C43 118.5(13) . .
N19A C45 N20A 89(4) 4_564 4_564
N19A C45 C44 58(3) 4_564 .
N20A C45 C44 133(4) 4_564 .
N19A C45 C46 145(4) 4_564 .
N20A C45 C46 67(3) 4_564 .
C44 C45 C46 121.1(14) . .
N19A C45 C48 81(3) 4_564 .
N20A C45 C48 82(3) 4_564 .
C44 C45 C48 120(3) . .
C46 C45 C48 117(3) . .
N19A C45 N18A 48.6(18) 4_564 4_564
N20A C45 N18A 100(2) 4_564 4_564
C44 C45 N18A 83(2) . 4_564
C46 C45 N18A 156(2) . 4_564
C48 C45 N18A 39(2) . 4_564
N19A C45 N21A 96(3) 4_564 4_564
N20A C45 N21A 44.0(16) 4_564 4_564
C44 C45 N21A 153(3) . 4_564
C46 C45 N21A 84(2) . 4_564
C48 C45 N21A 41(2) . 4_564
N18A C45 N21A 73.3(11) 4_564 4_564
N20A C46 C47 127(3) 4_564 .
N20A C46 C45 44(2) 4_564 .
C47 C46 C45 118.9(13) . .
N20A C46 C46 148.4(17) 4_564 4_565
C47 C46 C46 84.3(19) . 4_565
C45 C46 C46 121(2) . 4_565
N20A C46 C47 164(2) 4_564 4_565
C47 C46 C47 38(2) . 4_565
C45 C46 C47 132(2) . 4_565
C46 C46 C47 46.5(10) 4_565 4_565
C48A C48 N18A 88(4) 4_564 4_564
C48A C48 N21A 80(4) 4_564 4_564
N18A C48 N21A 138(5) 4_564 4_564
C48A C48 N21 53(3) 4_564 .
N18A C48 N21 141(3) 4_564 .
N21A C48 N21 46(3) 4_564 .
C48A C48 N18 59(3) 4_564 .
N18A C48 N18 37(2) 4_564 .
N21A C48 N18 136(3) 4_564 .
N21 C48 N18 108.5(11) . .
C48A C48 C45 160(6) 4_564 .
N18A C48 C45 88(3) 4_564 .
N21A C48 C45 90(3) 4_564 .
N21 C48 C45 128(4) . .
N18 C48 C45 123(4) . .
C48A C48 N19A 130(6) 4_564 4_564
N18A C48 N19A 57.4(18) 4_564 4_564
N21A C48 N19A 101(3) 4_564 4_564
N21 C48 N19A 147(4) . 4_564
N18 C48 N19A 94(3) . 4_564
C45 C48 N19A 35.9(19) . 4_564
C48A C48 N20A 126(5) 4_564 4_564
N18A C48 N20A 105(3) 4_564 4_564
N21A C48 N20A 55.0(16) 4_564 4_564
N21 C48 N20A 100(3) . 4_564
N18 C48 N20A 140(4) . 4_564
C45 C48 N20A 37.6(19) . 4_564
N19A C48 N20A 49.9(11) 4_564 4_564

loop_
_geom_bond_atom_site_label_1
_geom_bond_atom_site_label_2
_geom_bond_distance
_geom_bond_site_symmetry_2
O1W Cu3 2.343(5) .
O1W Cu3 2.343(5) 3_162
O1W H1WA 0.9187 .
Cu1 N3 1.975(19) .
Cu1 N2 1.997(11) 4_575
Cu1 N2 1.997(11) .
Cu1 N1 1.999(18) .
Cu2 N6 1.965(12) 3_061
Cu2 N6 1.965(11) 2_051
Cu2 N6 1.965(11) 1_655
Cu2 N6 1.965(11) 4_665
Cu2 Cl2 2.562(9) 3_161
Cu2 Cl2 2.562(9) .
Cu3 N10 1.922(18) 4_565
Cu3 N10 1.922(18) .
Cu3 Cl1 2.571(14) .
Cu4 N9 1.938(16) .
Cu4 N9 1.938(16) 4_565
Cu4 N5 1.974(13) 1_655
Cu4 N5 1.974(13) 4_665
Cu4 Cl2 2.571(11) .
Cu4 Cl1 2.610(13) .
Cu5 N13A 2.034(17) .
Cu5 N13A 2.034(17) 4_565
Cu5 N12 2.034(16) .
Cu5 N12 2.034(16) 4_565
Cu5 N12A 2.042(16) 4_565
Cu5 N12A 2.042(16) .
Cu5 N13 2.049(17) 4_565
Cu5 N13 2.049(17) .
N1 C2 1.386(18) 4_575
N1 C2 1.386(18) .
N2 C7 1.363(17) .
N2 C4 1.408(17) .
N3 C9 1.360(18) 4_575
N3 C9 1.360(18) .
N4 C17 1.328(17) .
N4 N5 1.338(15) .
N5 N6 1.351(14) .
N5 Cu4 1.974(13) 1_455
N6 N7 1.334(14) .
N6 Cu2 1.965(11) 1_455
N7 C17 1.281(16) .
N8 C24 1.34(2) .
N8 N9 1.353(18) .
N9 N10 1.321(19) .
N10 N11 1.35(2) .
N11 C24 1.46(2) .
N12A N13 0.92(3) 4_565
N12A C39 1.03(3) 4_565
N12A C28A 1.373(10) .
N12A C25A 1.393(10) .
N12A C40 1.61(3) 4_565
N12 N13A 0.82(3) 4_565
N12 C39A 1.03(3) 4_565
N12 C28 1.370(10) .
N12 C25 1.384(10) .
N12 C40A 1.71(3) 4_565
N13A N12 0.82(3) 4_565
N13A C28 1.04(3) 4_565
N13A C39A 1.379(10) .
N13A C36A 1.380(10) .
N13A C29 1.78(2) 4_565
N13 N12A 0.92(3) 4_565
N13 C28A 1.05(3) 4_565
N13 C39 1.373(10) .
N13 C36 1.381(10) .
N13 C29A 1.68(3) 4_565
N14A C41A 1.350(8) 4_575
N14A C41A 1.350(8) .
N14A N15A 1.375(10) 4_575
N14A N15A 1.375(10) .
N14 C41 1.353(8) 4
N14 C41 1.353(8) .
N14 N15 1.371(10) 4
N14 N15 1.371(10) .
N15A C41A 0.94(2) 4_575
N15A C33A 1.23(3) 4_575
N15A N16A 1.374(10) .
N15A C34A 1.83(3) 4_575
N15 C41 0.97(3) 4
N15 N16 1.377(10) .
N15 C33 1.39(3) 4
N15 C34 1.92(4) 4
N16A C41A 0.94(2) 4_575
N16A N17A 1.378(10) .
N16A C33A 1.38(3) 4_575
N16A C32A 1.89(3) 4_575
N16 C41 0.95(3) 4
N16 C33 1.20(3) 4
N16 N17 1.382(10) .
N16 C32 1.76(3) 4
N17A C41A 1.352(8) 4_575
N17A C41A 1.352(8) .
N17A N16A 1.378(10) 4_575
N17A H17A 0.8999 .
N17 C41 1.352(8) .
N17 C41 1.352(8) 4
N17 N16 1.382(10) 4
N17 H17B 0.9001 .
N18A N18 0.82(5) 4_566
N18A C48 1.13(5) 4_566
N18A C48A 1.370(10) .
N18A N19A 1.383(10) .
N18A C45 1.81(4) 4_566
N18A H18A 0.9000 .
N18 N18A 0.82(5) 4_564
N18 C48A 1.19(4) 4_564
N18 C48 1.380(11) .
N18 N19 1.387(11) .
N18 C45A 1.87(4) 4_564
N18 H18B 0.8999 .
N19A C45 0.96(5) 4_566
N19A C44 1.19(4) 4_566
N19A N20A 1.377(11) .
N19A C48 1.61(4) 4_566
N19 C45A 0.95(5) 4_564
N19 C46A 1.06(4) 4_564
N19 N20 1.380(11) .
N19 C48A 1.55(3) 4_564
N20A C45 1.02(5) 4_566
N20A C46 1.35(5) 4_566
N20A N21A 1.389(10) .
N20A C48 1.65(4) 4_566
N20 C45A 0.61(6) 4_564
N20 C44A 1.03(4) 4_564
N20 N21 1.396(11) .
N20 C48A 1.51(3) 4_564
N20 C46A 1.90(6) 4_564
N21A N21 1.04(5) 4_566
N21A C48 1.27(5) 4_566
N21A C48A 1.379(10) .
N21A C45 1.93(4) 4_566
N21 N21A 1.04(5) 4_564
N21 C48A 1.10(4) 4_564
N21 C48 1.379(11) .
N21 C45A 1.66(4) 4_564
C1 C1 1.39(3) 4_575
C1 C2 1.41(2) .
C1 H1 0.9500 .
C2 C3 1.402(19) .
C3 C4 1.339(18) .
C3 C11 1.51(2) .
C4 C5 1.498(19) .
C5 C6 1.319(18) .
C5 H5 0.9500 .
C6 C7 1.493(19) .
C6 H6 0.9500 .
C7 C8 1.324(19) .
C8 C9 1.38(2) .
C8 C18 1.52(2) .
C9 C10 1.36(2) .
C10 C10 1.35(3) 4_575
C10 H10 0.9500 .
C11 C12 1.333(19) .
C11 C16 1.333(19) .
C12 C13 1.38(2) .
C12 H12A 0.9500 .
C13 C14 1.35(2) .
C13 H13A 0.9500 .
C14 C15 1.43(2) .
C14 C17 1.51(2) .
C15 C16 1.40(2) .
C15 H15A 0.9500 .
C16 H16A 0.9500 .
C18 C23 1.28(2) .
C18 C19 1.36(2) .
C19 C20 1.49(2) .
C19 H19A 0.9500 .
C20 C21 1.34(2) .
C20 H20A 0.9500 .
C21 C22 1.38(2) .
C21 C24 1.47(2) .
C22 C23 1.39(2) .
C22 H22A 0.9500 .
C23 H23A 0.9604 .
C25A C40 0.44(4) 4_565
C25A C25A 1.19(3) 4_565
C25A C39 1.36(3) 4_565
C25A C40 1.378(11) .
C25A C26A 1.383(11) .
C25A C42 1.86(3) 4_565
C25 C40A 0.39(3) 4_565
C25 C25 1.22(3) 4_565
C25 C39A 1.25(2) 4_565
C25 C40A 1.379(10) .
C25 C26 1.383(10) .
C25 C42A 1.85(3) 4_565
C26A C42 1.17(3) 4_565
C26A C40 1.20(4) 4_565
C26A C27A 1.381(10) .
C26A C39 1.48(2) 4_565
C26A C43 1.72(4) 4_565
C26A C38 1.83(3) 4_565
C26A H26A 0.9601 .
C26 C40A 1.10(3) 4_565
C26 C42A 1.16(2) 4_565
C26 C27 1.370(10) .
C26 C39A 1.38(2) 4_565
C26 C38A 1.72(3) 4_565
C26 C47A 1.83(3) 4_565
C26 H26B 0.9598 .
C27A C38 0.59(4) 4_565
C27A C39 1.28(3) 4_565
C27A C28A 1.384(10) .
C27A C37 1.82(3) 4_565
C27A H27A 0.9598 .
C27 C38A 0.53(4) 4_565
C27 C39A 1.29(3) 4_565
C27 C28 1.387(10) .
C27 C37A 1.75(3) 4_565
C27 H27B 0.9600 .
C28A C39 0.95(2) 4_565
C28A N13 1.05(3) 4_565
C28A C38 1.26(3) 4_565
C28A C36 1.33(2) 4_565
C28A C29A 1.411(8) .
C28A C37 1.46(2) 4_565
C28 N13A 1.04(3) 4_565
C28 C39A 1.04(2) 4_565
C28 C36A 1.26(2) 4_565
C28 C38A 1.30(3) 4_565
C28 C37A 1.40(3) 4_565
C28 C29 1.407(8) .
C29A C36 0.37(3) 4_565
C29A C37 1.13(3) 4_565
C29A C36A 1.454(11) .
C29A C30A 1.463(11) .
C29A C29 1.50(2) 4_565
C29A N13 1.68(3) 4_565
C29 C36A 0.48(3) 4_565
C29 C37A 1.11(3) 4_565
C29 C36 1.443(11) .
C29 C30 1.456(11) .
C29 C29A 1.50(2) 4_565
C29 N13A 1.78(2) 4_565
C30A C37 1.19(3) 4_565
C30A C35A 1.369(10) .
C30A C31A 1.372(10) .
C30A C36 1.80(3) 4_565
C30A C30 1.98(3) 4_565
C30 C37A 1.25(3) 4_565
C30 C31 1.364(10) .
C30 C35 1.371(10) .
C30 C36A 1.90(3) 4_565
C30 C30A 1.98(3) 4_565
C31A C35 1.32(3) 4_565
C31A C32A 1.368(10) .
C31A H31A 0.9602 .
C31 C32 1.365(10) .
C31 H31B 0.9603 .
C32A C33A 1.374(10) .
C32A C34 1.88(4) 4_565
C32A N16A 1.89(3) 4_575
C32A H32A 0.9608 .
C32 C33 1.372(10) .
C32 N16 1.76(3) 4
C32 H32B 0.9598 .
C33A N15A 1.23(3) 4_575
C33A C34A 1.371(10) .
C33A N16A 1.38(3) 4_575
C33A C41A 1.441(10) .
C33 N16 1.20(3) 4
C33 C34 1.370(10) .
C33 N15 1.39(3) 4
C33 C41 1.435(10) .
C34A C35A 1.373(10) .
C34A N15A 1.83(3) 4_575
C34A H34A 0.9601 .
C34 C35 1.369(10) .
C34 C32A 1.88(4) 4_565
C34 N15 1.92(4) 4
C34 H34B 0.9600 .
C35A C37 1.89(3) 4_565
C35A H35A 0.9601 .
C35 C31A 1.32(3) 4_565
C35 H35B 0.9602 .
C36A C29 0.48(3) 4_565
C36A C28 1.26(2) 4_565
C36A C36 1.28(2) 4_565
C36A C37A 1.389(10) .
C36A C30 1.90(3) 4_565
C36 C29A 0.37(3) 4_565
C36 C36A 1.28(2) 4_565
C36 C28A 1.33(2) 4_565
C36 C37 1.386(10) .
C36 C30A 1.80(3) 4_565
C37A C29 1.11(3) 4_565
C37A C30 1.25(3) 4_565
C37A C38A 1.387(10) .
C37A C28 1.40(3) 4_565
C37A C27 1.75(3) 4_565
C37A H37A 0.9597 .
C37 C29A 1.13(3) 4_565
C37 C30A 1.19(3) 4_565
C37 C38 1.378(10) .
C37 C28A 1.46(2) 4_565
C37 C27A 1.82(3) 4_565
C37 C35A 1.89(3) 4_565
C37 H37B 0.9599 .
C38 C27A 0.59(4) 4_565
C38 C28A 1.26(3) 4_565
C38 C39 1.384(10) .
C38 C26A 1.83(3) 4_565
C38 H38A 0.9597 .
C38A C27 0.53(4) 4_565
C38A C28 1.30(3) 4_565
C38A C39A 1.384(10) .
C38A C26 1.72(3) 4_565
C38A H38B 0.9602 .
C39A N12 1.03(3) 4_565
C39A C28 1.04(2) 4_565
C39A C25 1.25(2) 4_565
C39A C27 1.29(3) 4_565
C39A C40A 1.351(11) .
C39A C26 1.38(2) 4_565
C39 C28A 0.95(2) 4_565
C39 N12A 1.03(3) 4_565
C39 C27A 1.28(3) 4_565
C39 C40 1.355(11) .
C39 C25A 1.36(2) 4_565
C39 C26A 1.48(2) 4_565
C40A C25 0.39(3) 4_565
C40A C26 1.10(3) 4_565
C40A C40A 1.43(3) 4_565
C40A C42A 1.457(11) .
C40A N12 1.71(3) 4_565
C40 C25A 0.44(4) 4_565
C40 C26A 1.20(4) 4_565
C40 C40 1.44(4) 4_565
C40 C42 1.59(3) .
C40 N12A 1.61(3) 4_565
C41A N15A 0.94(2) 4_575
C41A N16A 0.94(2) 4_575
C41A C41A 1.55(2) 4_575
C41 N16 0.95(3) 4
C41 N15 0.97(3) 4
C41 C41 1.52(3) 4
C42A C26 1.16(2) 4_565
C42A C47A 1.369(10) .
C42A C43A 1.373(10) .
C42A C25 1.85(3) 4_565
C42A C42A 1.99(3) 4_565
C43A C44A 1.358(10) .
C43A C43A 1.57(4) 4_565
C43A H43A 0.9597 .
C44A N20 1.03(4) 4_566
C44A C45A 1.392(10) .
C44A C44A 2.04(4) 4_565
C44A H44A 0.9603 .
C45A N20 0.61(6) 4_566
C45A N19 0.95(5) 4_566
C45A C46A 1.378(10) .
C45A C48A 1.464(7) .
C45A N21 1.66(4) 4_566
C45A N18 1.87(4) 4_566
C46A N19 1.06(4) 4_566
C46A C47A 1.365(10) .
C46A N20 1.90(6) 4_566
C46A H46A 0.9602 .
C47A C26 1.83(3) 4_565
C48A C48 0.82(4) 4_566
C48A N21 1.10(4) 4_566
C48A N18 1.19(4) 4_566
C48A N20 1.51(3) 4_566
C48A N19 1.55(3) 4_566
C42 C26A 1.17(3) 4_565
C42 C43 1.365(10) .
C42 C47 1.372(10) .
C42 C25A 1.86(3) 4_565
C42 C42 2.00(4) 4_565
C43 C44 1.376(10) .
C43 C26A 1.72(4) 4_565
C47 C47 1.16(6) 4_565
C47 C46 1.372(10) .
C47 C46 1.88(3) 4_565
C44 N19A 1.19(4) 4_564
C44 C45 1.369(10) .
C45 N19A 0.96(5) 4_564
C45 N20A 1.02(5) 4_564
C45 C46 1.373(11) .
C45 C48 1.451(11) .
C45 N18A 1.81(4) 4_564
C45 N21A 1.93(4) 4_564
C46 N20A 1.35(5) 4_564
C46 C46 1.43(7) 4_565
C46 C47 1.88(3) 4_565
C48 C48A 0.82(4) 4_564
C48 N18A 1.13(5) 4_564
C48 N21A 1.27(5) 4_564
C48 N19A 1.61(4) 4_564
C48 N20A 1.65(4) 4_564

loop_
_geom_torsion_atom_site_label_1
_geom_torsion_atom_site_label_2
_geom_torsion_atom_site_label_3
_geom_torsion_atom_site_label_4
_geom_torsion
_geom_torsion_site_symmetry_1
_geom_torsion_site_symmetry_4
Cu3 O1W Cu3 N10 116(86) 3_162 4_565
Cu3 O1W Cu3 N10 -116(86) 3_162 .
Cu3 O1W Cu3 Cl1 0(56) 3_162 .
N3 Cu1 N1 C2 -91(100) . 4_575
N2 Cu1 N1 C2 -1.4(15) 4_575 4_575
N2 Cu1 N1 C2 179.5(15) . 4_575
N3 Cu1 N1 C2 91(100) . .
N2 Cu1 N1 C2 -179.5(15) 4_575 .
N2 Cu1 N1 C2 1.4(15) . .
N3 Cu1 N2 C7 -2.3(12) . .
N2 Cu1 N2 C7 30(24) 4_575 .
N1 Cu1 N2 C7 177.5(12) . .
N3 Cu1 N2 C4 -178.3(11) . .
N2 Cu1 N2 C4 -146(23) 4_575 .
N1 Cu1 N2 C4 1.5(11) . .
N2 Cu1 N3 C9 -2.9(16) 4_575 4_575
N2 Cu1 N3 C9 176.2(16) . 4_575
N1 Cu1 N3 C9 87(100) . 4_575
N2 Cu1 N3 C9 -176.2(16) 4_575 .
N2 Cu1 N3 C9 2.9(16) . .
N1 Cu1 N3 C9 -87(100) . .
C17 N4 N5 N6 1.4(15) . .
C17 N4 N5 Cu4 -179.4(10) . 1_455
N4 N5 N6 N7 1.9(15) . .
Cu4 N5 N6 N7 -177.3(9) 1_455 .
N4 N5 N6 Cu2 173.7(9) . 1_455
Cu4 N5 N6 Cu2 -5.6(15) 1_455 1_455
N5 N6 N7 C17 -4.5(15) . .
Cu2 N6 N7 C17 -175.9(10) 1_455 .
C24 N8 N9 N10 -2(2) . .
C24 N8 N9 Cu4 172.3(12) . .
N9 Cu4 N9 N10 47(2) 4_565 .
N5 Cu4 N9 N10 -130.2(16) 1_655 .
N5 Cu4 N9 N10 -56(11) 4_665 .
Cl2 Cu4 N9 N10 142.2(16) . .
Cl1 Cu4 N9 N10 -39.7(16) . .
N9 Cu4 N9 N8 -126.6(13) 4_565 .
N5 Cu4 N9 N8 56.7(15) 1_655 .
N5 Cu4 N9 N8 131(10) 4_665 .
Cl2 Cu4 N9 N8 -31.0(15) . .
Cl1 Cu4 N9 N8 147.1(15) . .
N8 N9 N10 N11 -4(2) . .
Cu4 N9 N10 N11 -178.3(13) . .
N8 N9 N10 Cu3 174.4(12) . .
Cu4 N9 N10 Cu3 0(2) . .
N10 Cu3 N10 N9 -48(2) 4_565 .
O1W Cu3 N10 N9 172.0(13) . .
Cl1 Cu3 N10 N9 40.0(16) . .
N10 Cu3 N10 N11 130.2(14) 4_565 .
O1W Cu3 N10 N11 -10(2) . .
Cl1 Cu3 N10 N11 -141.6(17) . .
N9 N10 N11 C24 8(2) . .
Cu3 N10 N11 C24 -170.9(13) . .
N13A Cu5 N12A N13 5(2) . 4_565
N13A Cu5 N12A N13 -173(2) 4_565 4_565
N12 Cu5 N12A N13 145(99) . 4_565
N12 Cu5 N12A N13 6(3) 4_565 4_565
N12A Cu5 N12A N13 -175(2) 4_565 4_565
N13 Cu5 N12A N13 -172(3) . 4_565
N13A Cu5 N12A C39 52(7) . 4_565
N13A Cu5 N12A C39 -127(6) 4_565 4_565
N12 Cu5 N12A C39 -169(100) . 4_565
N12 Cu5 N12A C39 53(7) 4_565 4_565
N12A Cu5 N12A C39 -128(7) 4_565 4_565
N13 Cu5 N12A C39 47(6) 4_565 4_565
N13 Cu5 N12A C39 -125(7) . 4_565
N13A Cu5 N12A C28A -1(2) . .
N13A Cu5 N12A C28A -179(2) 4_565 .
N12 Cu5 N12A C28A 139(99) . .
N12 Cu5 N12A C28A 0(3) 4_565 .
N12A Cu5 N12A C28A 180(2) 4_565 .
N13 Cu5 N12A C28A -6(2) 4_565 .
N13 Cu5 N12A C28A -178(2) . .
N13A Cu5 N12A C25A 177.4(16) . .
N13A Cu5 N12A C25A -1(3) 4_565 .
N12 Cu5 N12A C25A -43(100) . .
N12 Cu5 N12A C25A 178.3(15) 4_565 .
N12A Cu5 N12A C25A -2.1(18) 4_565 .
N13 Cu5 N12A C25A 173(3) 4_565 .
N13 Cu5 N12A C25A 0.2(15) . .
N13A Cu5 N12A C40 160(3) . 4_565
N13A Cu5 N12A C40 -18(4) 4_565 4_565
N12 Cu5 N12A C40 -60(100) . 4_565
N12 Cu5 N12A C40 161(2) 4_565 4_565
N12A Cu5 N12A C40 -19(3) 4_565 4_565
N13 Cu5 N12A C40 155(4) 4_565 4_565
N13 Cu5 N12A C40 -17(3) . 4_565
N13A Cu5 N12 N13A -177(4) . 4_565
N12 Cu5 N12 N13A -178(3) 4_565 4_565
N12A Cu5 N12 N13A 2(3) 4_565 4_565
N12A Cu5 N12 N13A 43(100) . 4_565
N13 Cu5 N12 N13A -173(2) 4_565 4_565
N13 Cu5 N12 N13A 0(3) . 4_565
N13A Cu5 N12 C39A -115(10) . 4_565
N13A Cu5 N12 C39A 63(9) 4_565 4_565
N12 Cu5 N12 C39A -115(10) 4_565 4_565
N12A Cu5 N12 C39A 65(10) 4_565 4_565
N12A Cu5 N12 C39A 106(100) . 4_565
N13 Cu5 N12 C39A -111(10) 4_565 4_565
N13 Cu5 N12 C39A 62(10) . 4_565
N13A Cu5 N12 C28 178(3) . .
N13A Cu5 N12 C28 -4(3) 4_565 .
N12 Cu5 N12 C28 177(2) 4_565 .
N12A Cu5 N12 C28 -2(3) 4_565 .
N12A Cu5 N12 C28 38(100) . .
N13 Cu5 N12 C28 -178(2) 4_565 .
N13 Cu5 N12 C28 -5(2) . .
N13A Cu5 N12 C25 -1.9(15) . .
N13A Cu5 N12 C25 176(4) 4_565 .
N12 Cu5 N12 C25 -2.6(18) 4_565 .
N12A Cu5 N12 C25 177.8(15) 4_565 .
N12A Cu5 N12 C25 -142(100) . .
N13 Cu5 N12 C25 2(3) 4_565 .
N13 Cu5 N12 C25 175.3(17) . .
N13A Cu5 N12 C40A -5(3) . 4_565
N13A Cu5 N12 C40A 172(6) 4_565 4_565
N12 Cu5 N12 C40A -6(4) 4_565 4_565
N12A Cu5 N12 C40A 174(3) 4_565 4_565
N12A Cu5 N12 C40A -145(99) . 4_565
N13 Cu5 N12 C40A -1(5) 4_565 4_565
N13 Cu5 N12 C40A 172(3) . 4_565
N13A Cu5 N13A N12 -3(4) 4_565 4_565
N12 Cu5 N13A N12 -2(2) . 4_565
N12A Cu5 N13A N12 179(3) 4_565 4_565
N12A Cu5 N13A N12 178(3) . 4_565
N13 Cu5 N13A N12 -180(3) 4_565 4_565
N13 Cu5 N13A N12 -52(15) . 4_565
N13A Cu5 N13A C28 -37(19) 4_565 4_565
N12 Cu5 N13A C28 -36(18) . 4_565
N12 Cu5 N13A C28 -34(16) 4_565 4_565
N12A Cu5 N13A C28 145(17) 4_565 4_565
N12A Cu5 N13A C28 144(18) . 4_565
N13 Cu5 N13A C28 146(18) 4_565 4_565
N13 Cu5 N13A C28 -86(25) . 4_565
N13A Cu5 N13A C39A 7(3) 4_565 .
N12 Cu5 N13A C39A 8(2) . .
N12 Cu5 N13A C39A 10(3) 4_565 .
N12A Cu5 N13A C39A -171(2) 4_565 .
N12A Cu5 N13A C39A -172(2) . .
N13 Cu5 N13A C39A -170(3) 4_565 .
N13 Cu5 N13A C39A -42(15) . .
N13A Cu5 N13A C36A 176.1(12) 4_565 .
N12 Cu5 N13A C36A 177(2) . .
N12 Cu5 N13A C36A 179(4) 4_565 .
N12A Cu5 N13A C36A -2(4) 4_565 .
N12A Cu5 N13A C36A -3.1(19) . .
N13 Cu5 N13A C36A -0.8(18) 4_565 .
N13 Cu5 N13A C36A 126(13) . .
N13A Cu5 N13A C29 -176.4(19) 4_565 4_565
N12 Cu5 N13A C29 -175(3) . 4_565
N12 Cu5 N13A C29 -174(5) 4_565 4_565
N12A Cu5 N13A C29 5(5) 4_565 4_565
N12A Cu5 N13A C29 4(3) . 4_565
N13 Cu5 N13A C29 7(3) 4_565 4_565
N13 Cu5 N13A C29 134(13) . 4_565
N13A Cu5 N13 N12A -134(13) . 4_565
N13A Cu5 N13 N12A 175(3) 4_565 4_565
N12 Cu5 N13 N12A 175(2) . 4_565
N12 Cu5 N13 N12A 179(2) 4_565 4_565
N12A Cu5 N13 N12A -4.9(18) . 4_565
N13 Cu5 N13 N12A -9(3) 4_565 4_565
N13A Cu5 N13 C28A -156(12) . 4_565
N13A Cu5 N13 C28A 153(10) 4_565 4_565
N12 Cu5 N13 C28A 153(9) . 4_565
N12 Cu5 N13 C28A 158(8) 4_565 4_565
N12A Cu5 N13 C28A -22(8) 4_565 4_565
N12A Cu5 N13 C28A -27(9) . 4_565
N13 Cu5 N13 C28A -30(10) 4_565 4_565
N13A Cu5 N13 C39 -122(14) . .
N13A Cu5 N13 C39 -173(2) 4_565 .
N12 Cu5 N13 C39 -173(2) . .
N12 Cu5 N13 C39 -169(2) 4_565 .
N12A Cu5 N13 C39 12(2) 4_565 .
N12A Cu5 N13 C39 7(2) . .
N13 Cu5 N13 C39 4(3) 4_565 .
N13A Cu5 N13 C36 52(15) . .
N13A Cu5 N13 C36 1.5(19) 4_565 .
N12 Cu5 N13 C36 2(2) . .
N12 Cu5 N13 C36 6(3) 4_565 .
N12A Cu5 N13 C36 -173(4) 4_565 .
N12A Cu5 N13 C36 -178(2) . .
N13 Cu5 N13 C36 178.2(13) 4_565 .
N13A Cu5 N13 C29A 58(15) . 4_565
N13A Cu5 N13 C29A 7(3) 4_565 4_565
N12 Cu5 N13 C29A 7(3) . 4_565
N12 Cu5 N13 C29A 12(5) 4_565 4_565
N12A Cu5 N13 C29A -167(5) 4_565 4_565
N12A Cu5 N13 C29A -172(3) . 4_565
N13 Cu5 N13 C29A -176(2) 4_565 4_565
C41A N14A N15A C41A -20(2) . 4_575
N15A N14A N15A C41A -54(5) 4_575 4_575
C41A N14A N15A C33A -52(3) 4_575 4_575
C41A N14A N15A C33A -72(3) . 4_575
N15A N14A N15A C33A -106(5) 4_575 4_575
C41A N14A N15A N16A 18(2) 4_575 .
C41A N14A N15A N16A -2(3) . .
N15A N14A N15A N16A -35(5) 4_575 .
C41A N14A N15A C34A -120(4) 4_575 4_575
C41A N14A N15A C34A -140(2) . 4_575
N15A N14A N15A C34A -174(2) 4_575 4_575
C41 N14 N15 C41 17(2) . 4
N15 N14 N15 C41 49(6) 4 4
C41 N14 N15 N16 -20(3) 4 .
C41 N14 N15 N16 -3(4) . .
N15 N14 N15 N16 29(6) 4 .
C41 N14 N15 C33 32(3) 4 4
C41 N14 N15 C33 49(4) . 4
N15 N14 N15 C33 81(7) 4 4
C41 N14 N15 C34 93(4) 4 4
C41 N14 N15 C34 110(3) . 4
N15 N14 N15 C34 142(4) 4 4
C33A N15A N16A C41A 108(4) 4_575 4_575
N14A N15A N16A C41A -25(3) . 4_575
C34A N15A N16A C41A 122(4) 4_575 4_575
C41A N15A N16A N17A 27(3) 4_575 .
C33A N15A N16A N17A 135(3) 4_575 .
N14A N15A N16A N17A 2(3) . .
C34A N15A N16A N17A 149.1(19) 4_575 .
C41A N15A N16A C33A -108(4) 4_575 4_575
N14A N15A N16A C33A -133(3) . 4_575
C34A N15A N16A C33A 14.3(19) 4_575 4_575
C41A N15A N16A C32A -108(3) 4_575 4_575
C33A N15A N16A C32A 0.0(18) 4_575 4_575
N14A N15A N16A C32A -133.0(19) . 4_575
C34A N15A N16A C32A 14(2) 4_575 4_575
N14 N15 N16 C41 28(3) . 4
C33 N15 N16 C41 -106(4) 4 4
C34 N15 N16 C41 -106(4) 4 4
C41 N15 N16 C33 106(4) 4 4
N14 N15 N16 C33 134(3) . 4
C34 N15 N16 C33 0(2) 4 4
C41 N15 N16 N17 -27(3) 4 .
N14 N15 N16 N17 0(4) . .
C33 N15 N16 N17 -133(3) 4 .
C34 N15 N16 N17 -133(2) 4 .
C41 N15 N16 C32 125(4) 4 4
N14 N15 N16 C32 153(2) . 4
C33 N15 N16 C32 19(2) 4 4
C34 N15 N16 C32 20(2) 4 4
N15A N16A N17A C41A -20(2) . 4_575
C33A N16A N17A C41A 34(3) 4_575 4_575
C32A N16A N17A C41A 98(3) 4_575 4_575
C41A N16A N17A C41A 19(2) 4_575 .
N15A N16A N17A C41A -1(3) . .
C33A N16A N17A C41A 53(4) 4_575 .
C32A N16A N17A C41A 116(2) 4_575 .
C41A N16A N17A N16A 50(5) 4_575 4_575
N15A N16A N17A N16A 31(5) . 4_575
C33A N16A N17A N16A 84(6) 4_575 4_575
C32A N16A N17A N16A 148(3) 4_575 4_575
C41 N16 N17 C41 -18(2) 4 .
C33 N16 N17 C41 -70(4) 4 .
N15 N16 N17 C41 2(4) . .
C32 N16 N17 C41 -143(3) 4 .
C33 N16 N17 C41 -52(3) 4 4
N15 N16 N17 C41 20(3) . 4
C32 N16 N17 C41 -125(4) 4 4
C41 N16 N17 N16 -49(6) 4 4
C33 N16 N17 N16 -101(6) 4 4
N15 N16 N17 N16 -29(6) . 4
C32 N16 N17 N16 -174(2) 4 4
N18 N18A N19A C45 -41(29) 4_566 4_566
C48 N18A N19A C45 -30(4) 4_566 4_566
C48A N18A N19A C45 -53(4) . 4_566
N18 N18A N19A C44 -123(28) 4_566 4_566
C48 N18A N19A C44 -112(4) 4_566 4_566
C48A N18A N19A C44 -135(3) . 4_566
C45 N18A N19A C44 -82(4) 4_566 4_566
N18 N18A N19A N20A 7(29) 4_566 .
C48 N18A N19A N20A 18(4) 4_566 .
C48A N18A N19A N20A -5(4) . .
C45 N18A N19A N20A 48(3) 4_566 .
N18 N18A N19A C48 -11(27) 4_566 4_566
C48A N18A N19A C48 -23(3) . 4_566
C45 N18A N19A C48 30(4) 4_566 4_566
N18A N18 N19 C45A -75(12) 4_564 4_564
C48A N18 N19 C45A -37(4) 4_564 4_564
C48 N18 N19 C45A -26(6) . 4_564
N18A N18 N19 C46A -172(10) 4_564 4_564
C48A N18 N19 C46A -133(5) 4_564 4_564
C48 N18 N19 C46A -123(5) . 4_564
C45A N18 N19 C46A -97(7) 4_564 4_564
N18A N18 N19 N20 -53(12) 4_564 .
C48A N18 N19 N20 -15(4) 4_564 .
C48 N18 N19 N20 -4(5) . .
C45A N18 N19 N20 22(4) 4_564 .
N18A N18 N19 C48A -38(10) 4_564 4_564
C48 N18 N19 C48A 11(3) . 4_564
C45A N18 N19 C48A 37(4) 4_564 4_564
C44 N19A N20A C45 40(3) 4_566 4_566
N18A N19A N20A C45 -87(4) . 4_566
C48 N19A N20A C45 -74(3) 4_566 4_566
C45 N19A N20A C46 -26(3) 4_566 4_566
C44 N19A N20A C46 14(4) 4_566 4_566
N18A N19A N20A C46 -113(3) . 4_566
C48 N19A N20A C46 -100(3) 4_566 4_566
C45 N19A N20A N21A 94(4) 4_566 .
C44 N19A N20A N21A 134(3) 4_566 .
N18A N19A N20A N21A 7(4) . .
C48 N19A N20A N21A 20(3) 4_566 .
C45 N19A N20A C48 74(3) 4_566 4_566
C44 N19A N20A C48 114(4) 4_566 4_566
N18A N19A N20A C48 -13(3) . 4_566
C46A N19 N20 C45A 47(5) 4_564 4_564
N18 N19 N20 C45A -86(6) . 4_564
C48A N19 N20 C45A -98(6) 4_564 4_564
C45A N19 N20 C44A -63(7) 4_564 4_564
C46A N19 N20 C44A -16(8) 4_564 4_564
N18 N19 N20 C44A -149(6) . 4_564
C48A N19 N20 C44A -162(8) 4_564 4_564
C45A N19 N20 N21 89(6) 4_564 .
C46A N19 N20 N21 136(4) 4_564 .
N18 N19 N20 N21 3(5) . .
C48A N19 N20 N21 -9(3) 4_564 .
C45A N19 N20 C48A 98(6) 4_564 4_564
C46A N19 N20 C48A 145(5) 4_564 4_564
N18 N19 N20 C48A 12(4) . 4_564
C45A N19 N20 C46A -47(6) 4_564 4_564
N18 N19 N20 C46A -133(6) . 4_564
C48A N19 N20 C46A -145(5) 4_564 4_564
C45 N20A N21A N21 -6(8) 4_566 4_566
C46 N20A N21A N21 67(6) 4_566 4_566
N19A N20A N21A N21 -52(8) . 4_566
C48 N20A N21A N21 -28(6) 4_566 4_566
C45 N20A N21A C48 22(4) 4_566 4_566
C46 N20A N21A C48 95(3) 4_566 4_566
N19A N20A N21A C48 -24(4) . 4_566
C45 N20A N21A C48A 40(5) 4_566 .
C46 N20A N21A C48A 113(3) 4_566 .
N19A N20A N21A C48A -6(4) . .
C48 N20A N21A C48A 19(3) 4_566 .
C46 N20A N21A C45 73(3) 4_566 4_566
N19A N20A N21A C45 -46(3) . 4_566
C48 N20A N21A C45 -22(4) 4_566 4_566
C45A N20 N21 N21A 102(8) 4_564 4_564
C44A N20 N21 N21A -135(6) 4_564 4_564
N19 N20 N21 N21A 65(7) . 4_564
C48A N20 N21 N21A 53(5) 4_564 4_564
C46A N20 N21 N21A 94(7) 4_564 4_564
C45A N20 N21 C48A 48(6) 4_564 4_564
C44A N20 N21 C48A 172(5) 4_564 4_564
N19 N20 N21 C48A 12(4) . 4_564
C46A N20 N21 C48A 41(5) 4_564 4_564
C45A N20 N21 C48 35(8) 4_564 .
C44A N20 N21 C48 159(4) 4_564 .
N19 N20 N21 C48 -1(5) . .
C48A N20 N21 C48 -13(4) 4_564 .
C46A N20 N21 C48 28(6) 4_564 .
C44A N20 N21 C45A 123(9) 4_564 4_564
N19 N20 N21 C45A -36(5) . 4_564
C48A N20 N21 C45A -48(6) 4_564 4_564
C46A N20 N21 C45A -7(4) 4_564 4_564
N10 Cu3 Cl1 Cu4 46.3(5) 4_565 .
N10 Cu3 Cl1 Cu4 -46.3(5) . .
O1W Cu3 Cl1 Cu4 180.000(3) . .
N9 Cu4 Cl1 Cu3 45.3(4) . .
N9 Cu4 Cl1 Cu3 -45.3(4) 4_565 .
N5 Cu4 Cl1 Cu3 135.6(3) 1_655 .
N5 Cu4 Cl1 Cu3 -135.6(3) 4_665 .
Cl2 Cu4 Cl1 Cu3 180.00(6) . .
N6 Cu2 Cl2 Cu4 134.7(3) 3_061 .
N6 Cu2 Cl2 Cu4 -134.7(3) 2_051 .
N6 Cu2 Cl2 Cu4 -45.3(3) 1_655 .
N6 Cu2 Cl2 Cu4 45.3(3) 4_665 .
Cl2 Cu2 Cl2 Cu4 16(100) 3_161 .
N9 Cu4 Cl2 Cu2 134.5(4) . .
N9 Cu4 Cl2 Cu2 -134.5(4) 4_565 .
N5 Cu4 Cl2 Cu2 44.4(3) 1_655 .
N5 Cu4 Cl2 Cu2 -44.4(3) 4_665 .
Cl1 Cu4 Cl2 Cu2 0.00(5) . .
C2 N1 C2 C3 179.5(9) 4_575 .
Cu1 N1 C2 C3 -2(3) . .
C2 N1 C2 C1 -2(2) 4_575 .
Cu1 N1 C2 C1 176.6(11) . .
C1 C1 C2 N1 1.2(15) 4_575 .
C1 C1 C2 C3 179.9(13) 4_575 .
N1 C2 C3 C4 -1(3) . .
C1 C2 C3 C4 -179.1(15) . .
N1 C2 C3 C11 180.0(15) . .
C1 C2 C3 C11 1(2) . .
C2 C3 C4 N2 4(2) . .
C11 C3 C4 N2 -176.4(13) . .
C2 C3 C4 C5 -177.1(14) . .
C11 C3 C4 C5 2(2) . .
C7 N2 C4 C3 178.9(14) . .
Cu1 N2 C4 C3 -4(2) . .
C7 N2 C4 C5 0.0(15) . .
Cu1 N2 C4 C5 176.7(8) . .
C3 C4 C5 C6 -178.7(14) . .
N2 C4 C5 C6 0.3(16) . .
C4 C5 C6 C7 -0.4(16) . .
C4 N2 C7 C8 178.6(14) . .
Cu1 N2 C7 C8 2(2) . .
C4 N2 C7 C6 -0.3(15) . .
Cu1 N2 C7 C6 -176.8(9) . .
C5 C6 C7 C8 -178.4(15) . .
C5 C6 C7 N2 0.5(16) . .
N2 C7 C8 C9 -2(3) . .
C6 C7 C8 C9 177.1(15) . .
N2 C7 C8 C18 179.2(13) . .
C6 C7 C8 C18 -2(2) . .
C9 N3 C9 C10 -1(2) 4_575 .
Cu1 N3 C9 C10 173.7(12) . .
C9 N3 C9 C8 -177.9(10) 4_575 .
Cu1 N3 C9 C8 -3(3) . .
C7 C8 C9 N3 2(3) . .
C18 C8 C9 N3 -178.5(16) . .
C7 C8 C9 C10 -174.5(16) . .
C18 C8 C9 C10 5(3) . .
N3 C9 C10 C10 0.5(15) . 4_575
C8 C9 C10 C10 177.6(14) . 4_575
C4 C3 C11 C12 -83(2) . .
C2 C3 C11 C12 96.9(19) . .
C4 C3 C11 C16 89.4(19) . .
C2 C3 C11 C16 -91.2(19) . .
C16 C11 C12 C13 9(3) . .
C3 C11 C12 C13 -178.4(16) . .
C11 C12 C13 C14 -11(3) . .
C12 C13 C14 C15 7(3) . .
C12 C13 C14 C17 -171.4(16) . .
C13 C14 C15 C16 -2(3) . .
C17 C14 C15 C16 175.8(15) . .
C12 C11 C16 C15 -5(3) . .
C3 C11 C16 C15 -176.8(15) . .
C14 C15 C16 C11 1(3) . .
N6 N7 C17 N4 6.0(19) . .
N6 N7 C17 C14 176.6(13) . .
N5 N4 C17 N7 -4.6(18) . .
N5 N4 C17 C14 -175.2(13) . .
C13 C14 C17 N7 3(3) . .
C15 C14 C17 N7 -175.4(15) . .
C13 C14 C17 N4 172.7(17) . .
C15 C14 C17 N4 -5(2) . .
C7 C8 C18 C23 -94(2) . .
C9 C8 C18 C23 86(2) . .
C7 C8 C18 C19 84(2) . .
C9 C8 C18 C19 -95(2) . .
C23 C18 C19 C20 5(3) . .
C8 C18 C19 C20 -174.2(17) . .
C18 C19 C20 C21 -3(3) . .
C19 C20 C21 C22 -1(3) . .
C19 C20 C21 C24 177.7(17) . .
C20 C21 C22 C23 2(3) . .
C24 C21 C22 C23 -176.2(18) . .
C19 C18 C23 C22 -3(3) . .
C8 C18 C23 C22 175.6(18) . .
C21 C22 C23 C18 0(3) . .
N9 N8 C24 N11 7(2) . .
N9 N8 C24 C21 -179.2(18) . .
N10 N11 C24 N8 -9(2) . .
N10 N11 C24 C21 176.9(17) . .
C20 C21 C24 N8 6(3) . .
C22 C21 C24 N8 -175.5(19) . .
C20 C21 C24 N11 179.7(19) . .
C22 C21 C24 N11 -2(3) . .
N13 N12A C25A C40 45(9) 4_565 4_565
C39 N12A C25A C40 46(6) 4_565 4_565
C28A N12A C25A C40 61(7) . 4_565
Cu5 N12A C25A C40 -117(7) . 4_565
N13 N12A C25A C25A 164(7) 4_565 4_565
C39 N12A C25A C25A 165(2) 4_565 4_565
C28A N12A C25A C25A -179.6(16) . 4_565
C40 N12A C25A C25A 119(7) 4_565 4_565
Cu5 N12A C25A C25A 1.9(16) . 4_565
N13 N12A C25A C39 -1(6) 4_565 4_565
C28A N12A C25A C39 15(3) . 4_565
C40 N12A C25A C39 -46(6) 4_565 4_565
Cu5 N12A C25A C39 -163(3) . 4_565
N13 N12A C25A C40 146(7) 4_565 .
C39 N12A C25A C40 148(4) 4_565 .
C28A N12A C25A C40 163(3) . .
C40 N12A C25A C40 102(9) 4_565 .
Cu5 N12A C25A C40 -15(3) . .
N13 N12A C25A C26A -16(7) 4_565 .
C39 N12A C25A C26A -15(2) 4_565 .
C28A N12A C25A C26A 0.1(17) . .
C40 N12A C25A C26A -61(6) 4_565 .
Cu5 N12A C25A C26A -178(2) . .
N13 N12A C25A C42 1(8) 4_565 4_565
C39 N12A C25A C42 2(3) 4_565 4_565
C28A N12A C25A C42 17(3) . 4_565
C40 N12A C25A C42 -44(6) 4_565 4_565
Cu5 N12A C25A C42 -161(3) . 4_565
N13A N12 C25 C40A 8(18) 4_565 4_565
C39A N12 C25 C40A 6(16) 4_565 4_565
C28 N12 C25 C40A 19(16) . 4_565
Cu5 N12 C25 C40A -161(17) . 4_565
N13A N12 C25 C25 172(8) 4_565 4_565
C39A N12 C25 C25 169(3) 4_565 4_565
C28 N12 C25 C25 -177.7(17) . 4_565
C40A N12 C25 C25 164(17) 4_565 4_565
Cu5 N12 C25 C25 2.3(16) . 4_565
N13A N12 C25 C39A 2(7) 4_565 4_565
C28 N12 C25 C39A 13(3) . 4_565
C40A N12 C25 C39A -6(16) 4_565 4_565
Cu5 N12 C25 C39A -167(4) . 4_565
N13A N12 C25 C40A 168(9) 4_565 .
C39A N12 C25 C40A 166(6) 4_565 .
C28 N12 C25 C40A 179(5) . .
C40A N12 C25 C40A 160(21) 4_565 .
Cu5 N12 C25 C40A -1(4) . .
N13A N12 C25 C26 -10(8) 4_565 .
C39A N12 C25 C26 -12(2) 4_565 .
C28 N12 C25 C26 0.7(17) . .
C40A N12 C25 C26 -18(16) 4_565 .
Cu5 N12 C25 C26 -179(2) . .
N13A N12 C25 C42A -7(9) 4_565 4_565
C39A N12 C25 C42A -9(4) 4_565 4_565
C28 N12 C25 C42A 4(4) . 4_565
C40A N12 C25 C42A -15(14) 4_565 4_565
Cu5 N12 C25 C42A -176(3) . 4_565
C40 C25A C26A C42 59(5) 4_565 4_565
C25A C25A C26A C42 -16(3) 4_565 4_565
C39 C25A C26A C42 153(3) 4_565 4_565
C40 C25A C26A C42 3(4) . 4_565
N12A C25A C26A C42 164(2) . 4_565
C25A C25A C26A C40 -76(5) 4_565 4_565
C39 C25A C26A C40 93(5) 4_565 4_565
C40 C25A C26A C40 -56(4) . 4_565
N12A C25A C26A C40 105(5) . 4_565
C42 C25A C26A C40 -59(5) 4_565 4_565
C40 C25A C26A C27A -107(5) 4_565 .
C25A C25A C26A C27A 177.7(18) 4_565 .
C39 C25A C26A C27A -13(2) 4_565 .
C40 C25A C26A C27A -163(4) . .
N12A C25A C26A C27A -1.9(19) . .
C42 C25A C26A C27A -166(3) 4_565 .
C40 C25A C26A C39 -93(5) 4_565 4_565
C25A C25A C26A C39 -169(2) 4_565 4_565
C40 C25A C26A C39 -149(4) . 4_565
N12A C25A C26A C39 11.4(18) . 4_565
C42 C25A C26A C39 -153(3) 4_565 4_565
C40 C25A C26A C43 105(5) 4_565 4_565
C25A C25A C26A C43 29(3) 4_565 4_565
C39 C25A C26A C43 -162(3) 4_565 4_565
C40 C25A C26A C43 49(4) . 4_565
N12A C25A C26A C43 -151(2) . 4_565
C42 C25A C26A C43 45.2(16) 4_565 4_565
C40 C25A C26A C38 -93(5) 4_565 4_565
C25A C25A C26A C38 -168.7(14) 4_565 4_565
C39 C25A C26A C38 0(2) 4_565 4_565
C40 C25A C26A C38 -149(4) . 4_565
N12A C25A C26A C38 11.7(18) . 4_565
C42 C25A C26A C38 -153(3) 4_565 4_565
C25 C25 C26 C40A -20(14) 4_565 4_565
C39A C25 C26 C40A 152(16) 4_565 4_565
C40A C25 C26 C40A -16(11) . 4_565
N12 C25 C26 C40A 162(16) . 4_565
C42A C25 C26 C40A -15(14) 4_565 4_565
C40A C25 C26 C42A 15(14) 4_565 4_565
C25 C25 C26 C42A -5(3) 4_565 4_565
C39A C25 C26 C42A 167(4) 4_565 4_565
C40A C25 C26 C42A -1(4) . 4_565
N12 C25 C26 C42A 177(3) . 4_565
C40A C25 C26 C27 -164(16) 4_565 .
C25 C25 C26 C27 175(2) 4_565 .
C39A C25 C26 C27 -12(2) 4_565 .
C40A C25 C26 C27 180(5) . .
N12 C25 C26 C27 -2.2(19) . .
C42A C25 C26 C27 -179(3) 4_565 .
C40A C25 C26 C39A -152(16) 4_565 4_565
C25 C25 C26 C39A -172(3) 4_565 4_565
C40A C25 C26 C39A -168(5) . 4_565
N12 C25 C26 C39A 10(2) . 4_565
C42A C25 C26 C39A -167(4) 4_565 4_565
C40A C25 C26 C38A -149(15) 4_565 4_565
C25 C25 C26 C38A -169.3(16) 4_565 4_565
C39A C25 C26 C38A 3(2) 4_565 4_565
C40A C25 C26 C38A -165(4) . 4_565
N12 C25 C26 C38A 13.0(19) . 4_565
C42A C25 C26 C38A -164(3) 4_565 4_565
C40A C25 C26 C47A 59(15) 4_565 4_565
C25 C25 C26 C47A 38(3) 4_565 4_565
C39A C25 C26 C47A -149(3) 4_565 4_565
C40A C25 C26 C47A 42(4) . 4_565
N12 C25 C26 C47A -140(2) . 4_565
C42A C25 C26 C47A 43.4(15) 4_565 4_565
C42 C26A C27A C38 -70(7) 4_565 4_565
C40 C26A C27A C38 58(5) 4_565 4_565
C25A C26A C27A C38 76(5) . 4_565
C39 C26A C27A C38 62(4) 4_565 4_565
C43 C26A C27A C38 -133(4) 4_565 4_565
C42 C26A C27A C39 -132(7) 4_565 4_565
C40 C26A C27A C39 -5(3) 4_565 4_565
C25A C26A C27A C39 14(2) . 4_565
C43 C26A C27A C39 164(3) 4_565 4_565
C38 C26A C27A C39 -62(4) 4_565 4_565
C42 C26A C27A C28A -143(6) 4_565 .
C40 C26A C27A C28A -15(4) 4_565 .
C25A C26A C27A C28A 3(3) . .
C39 C26A C27A C28A -11(2) 4_565 .
C43 C26A C27A C28A 153(2) 4_565 .
C38 C26A C27A C28A -73(4) 4_565 .
C42 C26A C27A C37 -116(6) 4_565 4_565
C40 C26A C27A C37 12(7) 4_565 4_565
C25A C26A C27A C37 30(7) . 4_565
C39 C26A C27A C37 16(5) 4_565 4_565
C43 C26A C27A C37 -179(5) 4_565 4_565
C38 C26A C27A C37 -46(5) 4_565 4_565
C40A C26 C27 C38A 75(6) 4_565 4_565
C42A C26 C27 C38A -98(9) 4_565 4_565
C39A C26 C27 C38A 68(4) 4_565 4_565
C25 C26 C27 C38A 79(4) . 4_565
C47A C26 C27 C38A -144(4) 4_565 4_565
C40A C26 C27 C39A 8(4) 4_565 4_565
C42A C26 C27 C39A -166(9) 4_565 4_565
C25 C26 C27 C39A 12(2) . 4_565
C38A C26 C27 C39A -68(4) 4_565 4_565
C47A C26 C27 C39A 149(3) 4_565 4_565
C40A C26 C27 C28 -1(5) 4_565 .
C42A C26 C27 C28 -175(8) 4_565 .
C39A C26 C27 C28 -9(3) 4_565 .
C25 C26 C27 C28 3(3) . .
C38A C26 C27 C28 -77(4) 4_565 .
C47A C26 C27 C28 140(2) 4_565 .
C40A C26 C27 C37A 32(8) 4_565 4_565
C42A C26 C27 C37A -142(7) 4_565 4_565
C39A C26 C27 C37A 24(5) 4_565 4_565
C25 C26 C27 C37A 36(6) . 4_565
C38A C26 C27 C37A -43(4) 4_565 4_565
C47A C26 C27 C37A 173(4) 4_565 4_565
N13 N12A C28A C39 151(5) 4_565 4_565
C25A N12A C28A C39 -20(3) . 4_565
C40 N12A C28A C39 -7(3) 4_565 4_565
Cu5 N12A C28A C39 158(4) . 4_565
C39 N12A C28A N13 -151(5) 4_565 4_565
C25A N12A C28A N13 -171(3) . 4_565
C40 N12A C28A N13 -158(4) 4_565 4_565
Cu5 N12A C28A N13 7(3) . 4_565
N13 N12A C28A C38 151(5) 4_565 4_565
C39 N12A C28A C38 0(4) 4_565 4_565
C25A N12A C28A C38 -20(4) . 4_565
C40 N12A C28A C38 -7(4) 4_565 4_565
Cu5 N12A C28A C38 158(3) . 4_565
N13 N12A C28A C36 -3(3) 4_565 4_565
C39 N12A C28A C36 -154(5) 4_565 4_565
C25A N12A C28A C36 -174(2) . 4_565
C40 N12A C28A C36 -161(3) 4_565 4_565
Cu5 N12A C28A C36 4(4) . 4_565
N13 N12A C28A C27A 173(4) 4_565 .
C39 N12A C28A C27A 22(3) 4_565 .
C25A N12A C28A C27A 2(3) . .
C40 N12A C28A C27A 15(3) 4_565 .
Cu5 N12A C28A C27A -180(2) . .
N13 N12A C28A C29A -8(4) 4_565 .
C39 N12A C28A C29A -159(5) 4_565 .
C25A N12A C28A C29A -179(3) . .
C40 N12A C28A C29A -166(3) 4_565 .
Cu5 N12A C28A C29A -1(4) . .
N13 N12A C28A C37 44(9) 4_565 4_565
C39 N12A C28A C37 -107(11) 4_565 4_565
C25A N12A C28A C37 -127(9) . 4_565
C40 N12A C28A C37 -114(9) 4_565 4_565
Cu5 N12A C28A C37 52(11) . 4_565
C38 C27A C28A C39 -115(6) 4_565 4_565
C26A C27A C28A C39 15(3) . 4_565
C37 C27A C28A C39 -151(4) 4_565 4_565
C38 C27A C28A N13 -123(8) 4_565 4_565
C39 C27A C28A N13 -9(6) 4_565 4_565
C26A C27A C28A N13 6(8) . 4_565
C37 C27A C28A N13 -160(8) 4_565 4_565
C39 C27A C28A C38 115(6) 4_565 4_565
C26A C27A C28A C38 130(6) . 4_565
C37 C27A C28A C38 -37(4) 4_565 4_565
C38 C27A C28A C36 41(7) 4_565 4_565
C39 C27A C28A C36 156(6) 4_565 4_565
C26A C27A C28A C36 171(4) . 4_565
C37 C27A C28A C36 5(3) 4_565 4_565
C38 C27A C28A N12A -133(5) 4_565 .
C39 C27A C28A N12A -18(3) 4_565 .
C26A C27A C28A N12A -3(3) . .
C37 C27A C28A N12A -169(3) 4_565 .
C38 C27A C28A C29A 48(6) 4_565 .
C39 C27A C28A C29A 162(5) 4_565 .
C26A C27A C28A C29A 178(3) . .
C37 C27A C28A C29A 11(3) 4_565 .
C38 C27A C28A C37 37(4) 4_565 4_565
C39 C27A C28A C37 151(4) 4_565 4_565
C26A C27A C28A C37 167(3) . 4_565
C39A N12 C28 N13A -159(6) 4_565 4_565
C25 N12 C28 N13A -174(4) . 4_565
C40A N12 C28 N13A -172(5) 4_565 4_565
Cu5 N12 C28 N13A 6(3) . 4_565
N13A N12 C28 C39A 159(6) 4_565 4_565
C25 N12 C28 C39A -15(3) . 4_565
C40A N12 C28 C39A -12(3) 4_565 4_565
Cu5 N12 C28 C39A 165(4) . 4_565
N13A N12 C28 C36A 3(3) 4_565 4_565
C39A N12 C28 C36A -156(4) 4_565 4_565
C25 N12 C28 C36A -171(2) . 4_565
C40A N12 C28 C36A -168(3) 4_565 4_565
Cu5 N12 C28 C36A 9(4) . 4_565
N13A N12 C28 C38A 153(5) 4_565 4_565
C39A N12 C28 C38A -6(3) 4_565 4_565
C25 N12 C28 C38A -21(3) . 4_565
C40A N12 C28 C38A -18(4) 4_565 4_565
Cu5 N12 C28 C38A 159(2) . 4_565
N13A N12 C28 C27 175(5) 4_565 .
C39A N12 C28 C27 16(3) 4_565 .
C25 N12 C28 C27 1(3) . .
C40A N12 C28 C27 4(3) 4_565 .
Cu5 N12 C28 C27 -179(2) . .
N13A N12 C28 C37A 64(7) 4_565 4_565
C39A N12 C28 C37A -95(8) 4_565 4_565
C25 N12 C28 C37A -110(7) . 4_565
C40A N12 C28 C37A -108(7) 4_565 4_565
Cu5 N12 C28 C37A 70(8) . 4_565
N13A N12 C28 C29 -3(5) 4_565 .
C39A N12 C28 C29 -162(5) 4_565 .
C25 N12 C28 C29 -178(3) . .
C40A N12 C28 C29 -175(3) 4_565 .
Cu5 N12 C28 C29 2(5) . .
C38A C27 C28 N13A -117(7) 4_565 4_565
C39A C27 C28 N13A -8(5) 4_565 4_565
C26 C27 C28 N13A 3(7) . 4_565
C37A C27 C28 N13A -158(7) 4_565 4_565
C38A C27 C28 C39A -109(6) 4_565 4_565
C26 C27 C28 C39A 11(3) . 4_565
C37A C27 C28 C39A -150(4) 4_565 4_565
C38A C27 C28 C36A 46(7) 4_565 4_565
C39A C27 C28 C36A 155(6) 4_565 4_565
C26 C27 C28 C36A 166(4) . 4_565
C37A C27 C28 C36A 5(4) 4_565 4_565
C39A C27 C28 C38A 109(6) 4_565 4_565
C26 C27 C28 C38A 120(6) . 4_565
C37A C27 C28 C38A -41(4) 4_565 4_565
C38A C27 C28 N12 -122(5) 4_565 .
C39A C27 C28 N12 -14(3) 4_565 .
C26 C27 C28 N12 -2(3) . .
C37A C27 C28 N12 -163(3) 4_565 .
C38A C27 C28 C37A 41(4) 4_565 4_565
C39A C27 C28 C37A 150(4) 4_565 4_565
C26 C27 C28 C37A 161(3) . 4_565
C38A C27 C28 C29 56(6) 4_565 .
C39A C27 C28 C29 165(4) 4_565 .
C26 C27 C28 C29 176(3) . .
C37A C27 C28 C29 15(3) 4_565 .
C39 C28A C29A C36 -49(13) 4_565 4_565
N13 C28A C29A C36 12(8) 4_565 4_565
C38 C28A C29A C36 -144(8) 4_565 4_565
N12A C28A C29A C36 17(9) . 4_565
C27A C28A C29A C36 -163(8) . 4_565
C37 C28A C29A C36 -148(10) 4_565 4_565
C39 C28A C29A C37 99(9) 4_565 4_565
N13 C28A C29A C37 160(4) 4_565 4_565
C38 C28A C29A C37 4(3) 4_565 4_565
C36 C28A C29A C37 148(10) 4_565 4_565
N12A C28A C29A C37 165(4) . 4_565
C27A C28A C29A C37 -15(4) . 4_565
C39 C28A C29A C36A -61(10) 4_565 .
N13 C28A C29A C36A 0(3) 4_565 .
C38 C28A C29A C36A -156(3) 4_565 .
C36 C28A C29A C36A -12(7) 4_565 .
N12A C28A C29A C36A 6(5) . .
C27A C28A C29A C36A -175(3) . .
C37 C28A C29A C36A -160(4) 4_565 .
C39 C28A C29A C30A 104(9) 4_565 .
N13 C28A C29A C30A 165(4) 4_565 .
C38 C28A C29A C30A 9(4) 4_565 .
C36 C28A C29A C30A 153(11) 4_565 .
N12A C28A C29A C30A 170(3) . .
C27A C28A C29A C30A -10(5) . .
C37 C28A C29A C30A 5(2) 4_565 .
C39 C28A C29A C29 -68(12) 4_565 4_565
N13 C28A C29A C29 -7(6) 4_565 4_565
C38 C28A C29A C29 -164(5) 4_565 4_565
C36 C28A C29A C29 -19(5) 4_565 4_565
N12A C28A C29A C29 -2(7) . 4_565
C27A C28A C29A C29 177(5) . 4_565
C37 C28A C29A C29 -167(7) 4_565 4_565
C39 C28A C29A N13 -61(9) 4_565 4_565
C38 C28A C29A N13 -157(4) 4_565 4_565
C36 C28A C29A N13 -12(8) 4_565 4_565
N12A C28A C29A N13 5(3) . 4_565
C27A C28A C29A N13 -176(5) . 4_565
C37 C28A C29A N13 -160(4) 4_565 4_565
N13A C28 C29 C36A 16(6) 4_565 4_565
C39A C28 C29 C36A -54(13) 4_565 4_565
C38A C28 C29 C36A -140(7) 4_565 4_565
N12 C28 C29 C36A 18(7) . 4_565
C27 C28 C29 C36A -160(6) . 4_565
C37A C28 C29 C36A -139(8) 4_565 4_565
N13A C28 C29 C37A 156(4) 4_565 4_565
C39A C28 C29 C37A 86(11) 4_565 4_565
C36A C28 C29 C37A 139(8) 4_565 4_565
C38A C28 C29 C37A -1(3) 4_565 4_565
N12 C28 C29 C37A 158(4) . 4_565
C27 C28 C29 C37A -21(4) . 4_565
N13A C28 C29 C36 3(4) 4_565 .
C39A C28 C29 C36 -67(11) 4_565 .
C36A C28 C29 C36 -14(5) 4_565 .
C38A C28 C29 C36 -154(3) 4_565 .
N12 C28 C29 C36 5(5) . .
C27 C28 C29 C36 -174(3) . .
C37A C28 C29 C36 -153(4) 4_565 .
N13A C28 C29 C30 165(4) 4_565 .
C39A C28 C29 C30 95(10) 4_565 .
C36A C28 C29 C30 149(8) 4_565 .
C38A C28 C29 C30 8(4) 4_565 .
N12 C28 C29 C30 167(3) . .
C27 C28 C29 C30 -11(5) . .
C37A C28 C29 C30 9(3) 4_565 .
N13A C28 C29 C29A -2(5) 4_565 4_565
C39A C28 C29 C29A -72(12) 4_565 4_565
C36A C28 C29 C29A -18(4) 4_565 4_565
C38A C28 C29 C29A -158(4) 4_565 4_565
N12 C28 C29 C29A 0(7) . 4_565
C27 C28 C29 C29A -178(4) . 4_565
C37A C28 C29 C29A -157(6) 4_565 4_565
C39A C28 C29 N13A -70(10) 4_565 4_565
C36A C28 C29 N13A -16(6) 4_565 4_565
C38A C28 C29 N13A -157(4) 4_565 4_565
N12 C28 C29 N13A 2(3) . 4_565
C27 C28 C29 N13A -176(5) . 4_565
C37A C28 C29 N13A -156(4) 4_565 4_565
C36 C29A C30A C37 102(14) 4_565 4_565
C28A C29A C30A C37 -6(3) . 4_565
C36A C29A C30A C37 160(4) . 4_565
C29 C29A C30A C37 169(4) 4_565 4_565
N13 C29A C30A C37 18(6) 4_565 4_565
C36 C29A C30A C35A 175(12) 4_565 .
C37 C29A C30A C35A 73(3) 4_565 .
C28A C29A C30A C35A 67(4) . .
C36A C29A C30A C35A -127(2) . .
C29 C29A C30A C35A -118(3) 4_565 .
N13 C29A C30A C35A 91(8) 4_565 .
C36 C29A C30A C31A 0(13) 4_565 .
C37 C29A C30A C31A -102(3) 4_565 .
C28A C29A C30A C31A -108(3) . .
C36A C29A C30A C31A 58(3) . .
C29 C29A C30A C31A 67(3) 4_565 .
N13 C29A C30A C31A -84(7) 4_565 .
C37 C29A C30A C36 -102(14) 4_565 4_565
C28A C29A C30A C36 -108(14) . 4_565
C36A C29A C30A C36 58(11) . 4_565
C29 C29A C30A C36 67(11) 4_565 4_565
N13 C29A C30A C36 -84(17) 4_565 4_565
C36 C29A C30A C30 -66(12) 4_565 4_565
C37 C29A C30A C30 -168(3) 4_565 4_565
C28A C29A C30A C30 -174(3) . 4_565
C36A C29A C30A C30 -8(2) . 4_565
C29 C29A C30A C30 1(2) 4_565 4_565
N13 C29A C30A C30 -150(7) 4_565 4_565
C36A C29 C30 C37A 81(8) 4_565 4_565
C28 C29 C30 C37A -10(3) . 4_565
C36 C29 C30 C37A 153(4) . 4_565
C29A C29 C30 C37A 160(4) 4_565 4_565
N13A C29 C30 C37A 11(6) 4_565 4_565
C36A C29 C30 C31 172(7) 4_565 .
C37A C29 C30 C31 91(3) 4_565 .
C28 C29 C30 C31 81(3) . .
C36 C29 C30 C31 -115(2) . .
C29A C29 C30 C31 -108(3) 4_565 .
N13A C29 C30 C31 102(6) 4_565 .
C36A C29 C30 C35 -17(8) 4_565 .
C37A C29 C30 C35 -98(3) 4_565 .
C28 C29 C30 C35 -108(3) . .
C36 C29 C30 C35 56(4) . .
C29A C29 C30 C35 63(4) 4_565 .
N13A C29 C30 C35 -87(6) 4_565 .
C37A C29 C30 C36A -81(8) 4_565 4_565
C28 C29 C30 C36A -91(8) . 4_565
C36 C29 C30 C36A 73(7) . 4_565
C29A C29 C30 C36A 80(7) 4_565 4_565
N13A C29 C30 C36A -70(10) 4_565 4_565
C36A C29 C30 C30A -81(7) 4_565 4_565
C37A C29 C30 C30A -162(3) 4_565 4_565
C28 C29 C30 C30A -172(3) . 4_565
C36 C29 C30 C30A -8(2) . 4_565
C29A C29 C30 C30A -1(3) 4_565 4_565
N13A C29 C30 C30A -151(6) 4_565 4_565
C37 C30A C31A C35 -128(2) 4_565 4_565
C35A C30A C31A C35 116(2) . 4_565
C29A C30A C31A C35 -69(3) . 4_565
C36 C30A C31A C35 -69(2) 4_565 4_565
C30 C30A C31A C35 -0.1(16) 4_565 4_565
C37 C30A C31A C32A 119(2) 4_565 .
C35A C30A C31A C32A 4(2) . .
C29A C30A C31A C32A 178.8(19) . .
C36 C30A C31A C32A 178.8(14) 4_565 .
C30 C30A C31A C32A -112.5(11) 4_565 .
C37A C30 C31 C32 -130.5(18) 4_565 .
C35 C30 C31 C32 7(2) . .
C29 C30 C31 C32 178.8(16) . .
C36A C30 C31 C32 179.8(14) 4_565 .
C30A C30 C31 C32 92.2(13) 4_565 .
C35 C31A C32A C33A -118(2) 4_565 .
C30A C31A C32A C33A -3.6(16) . .
C35 C31A C32A C34 -0.9(16) 4_565 4_565
C30A C31A C32A C34 113.6(16) . 4_565
C35 C31A C32A N16A -168(3) 4_565 4_575
C30A C31A C32A N16A -54(3) . 4_575
C30 C31 C32 C33 -0.9(18) . .
C30 C31 C32 N16 29(4) . 4
C31A C32A C33A N15A -153(4) . 4_575
C34 C32A C33A N15A 113(5) 4_565 4_575
N16A C32A C33A N15A 0(4) 4_575 4_575
C31A C32A C33A C34A 6(3) . .
C34 C32A C33A C34A -88(3) 4_565 .
N16A C32A C33A C34A 159(4) 4_575 .
C31A C32A C33A N16A -153.1(11) . 4_575
C34 C32A C33A N16A 113.1(19) 4_565 4_575
C31A C32A C33A C41A 179.0(19) . .
C34 C32A C33A C41A 85(3) 4_565 .
N16A C32A C33A C41A -28(2) 4_575 .
C31 C32 C33 N16 164.1(16) . 4
C31 C32 C33 C34 -4(4) . .
N16 C32 C33 C34 -168(5) 4 .
C31 C32 C33 N15 128(3) . 4
N16 C32 C33 N15 -36(3) 4 4
C31 C32 C33 C41 180(3) . .
N16 C32 C33 C41 16(3) 4 .
N15A C33A C34A C35A 161(3) 4_575 .
C32A C33A C34A C35A -9(4) . .
N16A C33A C34A C35A 129(4) 4_575 .
C41A C33A C34A C35A 179(3) . .
C32A C33A C34A N15A -170(4) . 4_575
N16A C33A C34A N15A -31(3) 4_575 4_575
C41A C33A C34A N15A 18(2) . 4_575
N16 C33 C34 C35 -152(6) 4 .
C32 C33 C34 C35 2(5) . .
N15 C33 C34 C35 -151(3) 4 .
C41 C33 C34 C35 179(3) . .
N16 C33 C34 C32A 119(7) 4 4_565
C32 C33 C34 C32A -87(3) . 4_565
N15 C33 C34 C32A 120(2) 4 4_565
C41 C33 C34 C32A 90(3) . 4_565
N16 C33 C34 N15 -1(6) 4 4
C32 C33 C34 N15 153(4) . 4
C41 C33 C34 N15 -30(2) . 4
C37 C30A C35A C34A -136(3) 4_565 .
C31A C30A C35A C34A -7(4) . .
C29A C30A C35A C34A 178(2) . .
C36 C30A C35A C34A 178(2) 4_565 .
C30 C30A C35A C34A 82(3) 4_565 .
C31A C30A C35A C37 129(3) . 4_565
C29A C30A C35A C37 -46(2) . 4_565
C36 C30A C35A C37 -45.8(15) 4_565 4_565
C30 C30A C35A C37 -142(2) 4_565 4_565
C33A C34A C35A C30A 9(4) . .
N15A C34A C35A C30A 44(7) 4_575 .
C33A C34A C35A C37 -35(5) . 4_565
N15A C34A C35A C37 0(8) 4_575 4_565
C33 C34 C35 C31A -110(3) . 4_565
C32A C34 C35 C31A 0.9(16) 4_565 4_565
N15 C34 C35 C31A -162(5) 4 4_565
C33 C34 C35 C30 4(5) . .
C32A C34 C35 C30 115(3) 4_565 .
N15 C34 C35 C30 -48(7) 4 .
C37A C30 C35 C31A -122(2) 4_565 4_565
C31 C30 C35 C31A 106(2) . 4_565
C29 C30 C35 C31A -65(3) . 4_565
C36A C30 C35 C31A -67(2) 4_565 4_565
C30A C30 C35 C31A 0.1(15) 4_565 4_565
C37A C30 C35 C34 124(3) 4_565 .
C31 C30 C35 C34 -9(4) . .
C29 C30 C35 C34 -179(3) . .
C36A C30 C35 C34 178(2) 4_565 .
C30A C30 C35 C34 -114(3) 4_565 .
N12 N13A C36A C29 -35(13) 4_565 4_565
C28 N13A C36A C29 -27(9) 4_565 4_565
C39A N13A C36A C29 -42(9) . 4_565
Cu5 N13A C36A C29 147(9) . 4_565
N12 N13A C36A C28 -8(8) 4_565 4_565
C39A N13A C36A C28 -15(3) . 4_565
C29 N13A C36A C28 27(9) 4_565 4_565
Cu5 N13A C36A C28 175(3) . 4_565
N12 N13A C36A C36 -180(9) 4_565 4_565
C28 N13A C36A C36 -172(4) 4_565 4_565
C39A N13A C36A C36 173(3) . 4_565
C29 N13A C36A C36 -145(11) 4_565 4_565
Cu5 N13A C36A C36 3(3) . 4_565
N12 N13A C36A C37A 6(9) 4_565 .
C28 N13A C36A C37A 14(2) 4_565 .
C39A N13A C36A C37A -0.6(18) . .
C29 N13A C36A C37A 41(9) 4_565 .
Cu5 N13A C36A C37A -171(2) . .
N12 N13A C36A C29A -174(9) 4_565 .
C28 N13A C36A C29A -166(3) 4_565 .
C39A N13A C36A C29A 179(2) . .
C29 N13A C36A C29A -139(10) 4_565 .
Cu5 N13A C36A C29A 9(3) . .
N12 N13A C36A C30 -1(10) 4_565 4_565
C28 N13A C36A C30 6(4) 4_565 4_565
C39A N13A C36A C30 -8(4) . 4_565
C29 N13A C36A C30 34(8) 4_565 4_565
Cu5 N13A C36A C30 -179(3) . 4_565
C36 C29A C36A C29 -179(13) 4_565 4_565
C37 C29A C36A C29 75(8) 4_565 4_565
C28A C29A C36A C29 -165(7) . 4_565
C30A C29A C36A C29 29(6) . 4_565
N13 C29A C36A C29 -165(7) 4_565 4_565
C36 C29A C36A C28 -71(14) 4_565 4_565
C37 C29A C36A C28 -177(9) 4_565 4_565
C28A C29A C36A C28 -58(10) . 4_565
C30A C29A C36A C28 136(9) . 4_565
C29 C29A C36A C28 107(12) 4_565 4_565
N13 C29A C36A C28 -58(10) 4_565 4_565
C37 C29A C36A C36 -106(15) 4_565 4_565
C28A C29A C36A C36 13(8) . 4_565
C30A C29A C36A C36 -152(11) . 4_565
C29 C29A C36A C36 179(13) 4_565 4_565
N13 C29A C36A C36 14(8) 4_565 4_565
C36 C29A C36A N13A -24(10) 4_565 .
C37 C29A C36A N13A -129(7) 4_565 .
C28A C29A C36A N13A -10(4) . .
C30A C29A C36A N13A -176(2) . .
C29 C29A C36A N13A 155(7) 4_565 .
N13 C29A C36A N13A -10(3) 4_565 .
C36 C29A C36A C37A 156(9) 4_565 .
C37 C29A C36A C37A 50(8) 4_565 .
C28A C29A C36A C37A 170(3) . .
C30A C29A C36A C37A 4(3) . .
C29 C29A C36A C37A -25(6) 4_565 .
N13 C29A C36A C37A 170(2) 4_565 .
C36 C29A C36A C30 160(10) 4_565 4_565
C37 C29A C36A C30 55(7) 4_565 4_565
C28A C29A C36A C30 174(3) . 4_565
C30A C29A C36A C30 8(2) . 4_565
C29 C29A C36A C30 -21(5) 4_565 4_565
N13 C29A C36A C30 174(2) 4_565 4_565
N12A N13 C36 C29A -14(14) 4_565 4_565
C28A N13 C36 C29A -20(12) 4_565 4_565
C39 N13 C36 C29A -33(12) . 4_565
Cu5 N13 C36 C29A 152(12) . 4_565
N12A N13 C36 C36A -168(7) 4_565 4_565
C28A N13 C36 C36A -175(4) 4_565 4_565
C39 N13 C36 C36A 172(3) . 4_565
C29A N13 C36 C36A -155(14) 4_565 4_565
Cu5 N13 C36 C36A -3(3) . 4_565
N12A N13 C36 C28A 6(6) 4_565 4_565
C39 N13 C36 C28A -13(3) . 4_565
C29A N13 C36 C28A 20(12) 4_565 4_565
Cu5 N13 C36 C28A 172(3) . 4_565
N12A N13 C36 C37 19(6) 4_565 .
C28A N13 C36 C37 13(2) 4_565 .
C39 N13 C36 C37 -0.3(18) . .
C29A N13 C36 C37 33(12) 4_565 .
Cu5 N13 C36 C37 -176(2) . .
N12A N13 C36 C29 -161(6) 4_565 .
C28A N13 C36 C29 -167(3) 4_565 .
C39 N13 C36 C29 179(2) . .
C29A N13 C36 C29 -148(13) 4_565 .
Cu5 N13 C36 C29 4(3) . .
N12A N13 C36 C30A 18(8) 4_565 4_565
C28A N13 C36 C30A 12(4) 4_565 4_565
C39 N13 C36 C30A -1(4) . 4_565
C29A N13 C36 C30A 32(11) 4_565 4_565
Cu5 N13 C36 C30A -177(3) . 4_565
C36A C29 C36 C29A 179(13) 4_565 4_565
C37A C29 C36 C29A 91(9) 4_565 4_565
C28 C29 C36 C29A -167(9) . 4_565
C30 C29 C36 C29A 29(8) . 4_565
N13A C29 C36 C29A -166(9) 4_565 4_565
C37A C29 C36 C36A -88(10) 4_565 4_565
C28 C29 C36 C36A 14(5) . 4_565
C30 C29 C36 C36A -149(8) . 4_565
C29A C29 C36 C36A -179(13) 4_565 4_565
N13A C29 C36 C36A 16(5) 4_565 4_565
C36A C29 C36 C28A -60(11) 4_565 4_565
C37A C29 C36 C28A -148(8) 4_565 4_565
C28 C29 C36 C28A -46(10) . 4_565
C30 C29 C36 C28A 151(9) . 4_565
C29A C29 C36 C28A 121(14) 4_565 4_565
N13A C29 C36 C28A -44(9) 4_565 4_565
C36A C29 C36 N13 -22(7) 4_565 .
C37A C29 C36 N13 -110(5) 4_565 .
C28 C29 C36 N13 -8(4) . .
C30 C29 C36 N13 -171(3) . .
C29A C29 C36 N13 159(9) 4_565 .
N13A C29 C36 N13 -6(2) 4_565 .
C36A C29 C36 C37 158(6) 4_565 .
C37A C29 C36 C37 70(6) 4_565 .
C28 C29 C36 C37 172(3) . .
C30 C29 C36 C37 8(3) . .
C29A C29 C36 C37 -21(8) 4_565 .
N13A C29 C36 C37 173(2) 4_565 .
C36A C29 C36 C30A 158(7) 4_565 4_565
C37A C29 C36 C30A 71(5) 4_565 4_565
C28 C29 C36 C30A 172(3) . 4_565
C30 C29 C36 C30A 9(2) . 4_565
C29A C29 C36 C30A -20(8) 4_565 4_565
N13A C29 C36 C30A 174(2) 4_565 4_565
C28 C36A C37A C29 -133(8) 4_565 4_565
C36 C36A C37A C29 44(6) 4_565 4_565
N13A C36A C37A C29 -144(8) . 4_565
C29A C36A C37A C29 36(7) . 4_565
C30 C36A C37A C29 30(6) 4_565 4_565
C29 C36A C37A C30 -30(7) 4_565 4_565
C28 C36A C37A C30 -163(3) 4_565 4_565
C36 C36A C37A C30 15(4) 4_565 4_565
N13A C36A C37A C30 -174(3) . 4_565
C29A C36A C37A C30 6(3) . 4_565
C29 C36A C37A C38A 145(8) 4_565 .
C28 C36A C37A C38A 12(2) 4_565 .
C36 C36A C37A C38A -171(4) 4_565 .
N13A C36A C37A C38A 0.4(19) . .
C29A C36A C37A C38A -179(3) . .
C30 C36A C37A C38A 174(3) 4_565 .
C29 C36A C37A C28 133(8) 4_565 4_565
C36 C36A C37A C28 177(4) 4_565 4_565
N13A C36A C37A C28 -11(2) . 4_565
C29A C36A C37A C28 169(3) . 4_565
C30 C36A C37A C28 163(3) 4_565 4_565
C29 C36A C37A C27 130(8) 4_565 4_565
C28 C36A C37A C27 -3(2) 4_565 4_565
C36 C36A C37A C27 175(4) 4_565 4_565
N13A C36A C37A C27 -13.8(19) . 4_565
C29A C36A C37A C27 166(2) . 4_565
C30 C36A C37A C27 160(3) 4_565 4_565
C36A C36 C37 C29A 46(9) 4_565 4_565
C28A C36 C37 C29A -136(12) 4_565 4_565
N13 C36 C37 C29A -146(11) . 4_565
C29 C36 C37 C29A 34(10) . 4_565
C30A C36 C37 C29A 33(10) 4_565 4_565
C29A C36 C37 C30A -33(10) 4_565 4_565
C36A C36 C37 C30A 13(4) 4_565 4_565
C28A C36 C37 C30A -169(3) 4_565 4_565
N13 C36 C37 C30A -179(3) . 4_565
C29 C36 C37 C30A 1(3) . 4_565
C29A C36 C37 C38 147(11) 4_565 .
C36A C36 C37 C38 -166(4) 4_565 .
C28A C36 C37 C38 11(2) 4_565 .
N13 C36 C37 C38 1.0(19) . .
C29 C36 C37 C38 -179(3) . .
C30A C36 C37 C38 -180(3) 4_565 .
C29A C36 C37 C28A 136(12) 4_565 4_565
C36A C36 C37 C28A -177(5) 4_565 4_565
N13 C36 C37 C28A -10.1(19) . 4_565
C29 C36 C37 C28A 170(3) . 4_565
C30A C36 C37 C28A 169(3) 4_565 4_565
C29A C36 C37 C27A 133(11) 4_565 4_565
C36A C36 C37 C27A 180(4) 4_565 4_565
C28A C36 C37 C27A -3(2) 4_565 4_565
N13 C36 C37 C27A -12.8(19) . 4_565
C29 C36 C37 C27A 167(2) . 4_565
C30A C36 C37 C27A 166(3) 4_565 4_565
C29A C36 C37 C35A 7(10) 4_565 4_565
C36A C36 C37 C35A 53(4) 4_565 4_565
C28A C36 C37 C35A -130(3) 4_565 4_565
N13 C36 C37 C35A -140(2) . 4_565
C29 C36 C37 C35A 41(3) . 4_565
C30A C36 C37 C35A 39.5(14) 4_565 4_565
C29A C37 C38 C27A -70(6) 4_565 4_565
C30A C37 C38 C27A 104(11) 4_565 4_565
C36 C37 C38 C27A -77(4) . 4_565
C28A C37 C38 C27A -65(4) 4_565 4_565
C35A C37 C38 C27A 60(4) 4_565 4_565
C29A C37 C38 C28A -4(4) 4_565 4_565
C30A C37 C38 C28A 170(11) 4_565 4_565
C36 C37 C38 C28A -11(2) . 4_565
C27A C37 C38 C28A 65(4) 4_565 4_565
C35A C37 C38 C28A 125(3) 4_565 4_565
C29A C37 C38 C39 6(5) 4_565 .
C30A C37 C38 C39 180(100) 4_565 .
C36 C37 C38 C39 -1(3) . .
C28A C37 C38 C39 10(2) 4_565 .
C27A C37 C38 C39 76(4) 4_565 .
C35A C37 C38 C39 135(2) 4_565 .
C29A C37 C38 C26A -26(8) 4_565 4_565
C30A C37 C38 C26A 147(9) 4_565 4_565
C36 C37 C38 C26A -34(6) . 4_565
C28A C37 C38 C26A -22(5) 4_565 4_565
C27A C37 C38 C26A 43(5) 4_565 4_565
C35A C37 C38 C26A 103(5) 4_565 4_565
C29 C37A C38A C27 -63(6) 4_565 4_565
C30 C37A C38A C27 88(8) 4_565 4_565
C36A C37A C38A C27 -76(4) . 4_565
C28 C37A C38A C27 -65(4) 4_565 4_565
C29 C37A C38A C28 1(4) 4_565 4_565
C30 C37A C38A C28 152(8) 4_565 4_565
C36A C37A C38A C28 -11(2) . 4_565
C27 C37A C38A C28 65(4) 4_565 4_565
C29 C37A C38A C39A 13(5) 4_565 .
C30 C37A C38A C39A 164(7) 4_565 .
C36A C37A C38A C39A 0(3) . .
C28 C37A C38A C39A 11(2) 4_565 .
C27 C37A C38A C39A 76(4) 4_565 .
C29 C37A C38A C26 -12(8) 4_565 4_565
C30 C37A C38A C26 139(7) 4_565 4_565
C36A C37A C38A C26 -25(7) . 4_565
C28 C37A C38A C26 -13(6) 4_565 4_565
C27 C37A C38A C26 51(5) 4_565 4_565
C28 N13A C39A N12 159(6) 4_565 4_565
C36A N13A C39A N12 176(4) . 4_565
C29 N13A C39A N12 169(5) 4_565 4_565
Cu5 N13A C39A N12 -13(3) . 4_565
N12 N13A C39A C28 -159(6) 4_565 4_565
C36A N13A C39A C28 17(3) . 4_565
C29 N13A C39A C28 10(3) 4_565 4_565
Cu5 N13A C39A C28 -172(4) . 4_565
N12 N13A C39A C25 -1(3) 4_565 4_565
C28 N13A C39A C25 158(5) 4_565 4_565
C36A N13A C39A C25 175(3) . 4_565
C29 N13A C39A C25 168(3) 4_565 4_565
Cu5 N13A C39A C25 -14(4) . 4_565
N12 N13A C39A C27 -154(5) 4_565 4_565
C28 N13A C39A C27 5(3) 4_565 4_565
C36A N13A C39A C27 22(3) . 4_565
C29 N13A C39A C27 16(3) 4_565 4_565
Cu5 N13A C39A C27 -167(2) . 4_565
N12 N13A C39A C40A 0(5) 4_565 .
C28 N13A C39A C40A 159(5) 4_565 .
C36A N13A C39A C40A 176(3) . .
C29 N13A C39A C40A 169(4) 4_565 .
Cu5 N13A C39A C40A -13(5) . .
N12 N13A C39A C26 -61(9) 4_565 4_565
C28 N13A C39A C26 98(9) 4_565 4_565
C36A N13A C39A C26 115(8) . 4_565
C29 N13A C39A C26 108(8) 4_565 4_565
Cu5 N13A C39A C26 -74(9) . 4_565
N12 N13A C39A C38A -175(5) 4_565 .
C28 N13A C39A C38A -17(3) 4_565 .
C36A N13A C39A C38A 1(3) . .
C29 N13A C39A C38A -6(3) 4_565 .
Cu5 N13A C39A C38A 171(2) . .
C27 C38A C39A N12 118(7) 4_565 4_565
C28 C38A C39A N12 9(6) 4_565 4_565
C37A C38A C39A N12 -5(7) . 4_565
C26 C38A C39A N12 162(7) 4_565 4_565
C27 C38A C39A C28 108(6) 4_565 4_565
C37A C38A C39A C28 -14(3) . 4_565
C26 C38A C39A C28 153(4) 4_565 4_565
C27 C38A C39A C25 -50(7) 4_565 4_565
C28 C38A C39A C25 -158(6) 4_565 4_565
C37A C38A C39A C25 -172(4) . 4_565
C26 C38A C39A C25 -5(4) 4_565 4_565
C28 C38A C39A C27 -108(6) 4_565 4_565
C37A C38A C39A C27 -123(6) . 4_565
C26 C38A C39A C27 44(4) 4_565 4_565
C27 C38A C39A C40A -53(6) 4_565 .
C28 C38A C39A C40A -162(5) 4_565 .
C37A C38A C39A C40A -176(3) . .
C26 C38A C39A C40A -9(4) 4_565 .
C27 C38A C39A N13A 122(5) 4_565 .
C28 C38A C39A N13A 14(3) 4_565 .
C37A C38A C39A N13A 0(3) . .
C26 C38A C39A N13A 167(3) 4_565 .
C27 C38A C39A C26 -44(4) 4_565 4_565
C28 C38A C39A C26 -153(4) 4_565 4_565
C37A C38A C39A C26 -167(3) . 4_565
N12A N13 C39 C28A -151(5) 4_565 4_565
C36 N13 C39 C28A 17(3) . 4_565
C29A N13 C39 C28A 13(3) 4_565 4_565
Cu5 N13 C39 C28A -167(4) . 4_565
C28A N13 C39 N12A 151(5) 4_565 4_565
C36 N13 C39 N12A 168(4) . 4_565
C29A N13 C39 N12A 164(4) 4_565 4_565
Cu5 N13 C39 N12A -16(3) . 4_565
N12A N13 C39 C27A -146(5) 4_565 4_565
C28A N13 C39 C27A 5(3) 4_565 4_565
C36 N13 C39 C27A 22(4) . 4_565
C29A N13 C39 C27A 18(4) 4_565 4_565
Cu5 N13 C39 C27A -162(3) . 4_565
N12A N13 C39 C40 16(4) 4_565 .
C28A N13 C39 C40 167(5) 4_565 .
C36 N13 C39 C40 -176(3) . .
C29A N13 C39 C40 180(3) 4_565 .
Cu5 N13 C39 C40 0(4) . .
N12A N13 C39 C25A 1(3) 4_565 4_565
C28A N13 C39 C25A 152(5) 4_565 4_565
C36 N13 C39 C25A 169(3) . 4_565
C29A N13 C39 C25A 164(3) 4_565 4_565
Cu5 N13 C39 C25A -15(3) . 4_565
N12A N13 C39 C38 -169(4) 4_565 .
C28A N13 C39 C38 -18(3) 4_565 .
C36 N13 C39 C38 -1(3) . .
C29A N13 C39 C38 -5(3) 4_565 .
Cu5 N13 C39 C38 175(2) . .
N12A N13 C39 C26A -49(7) 4_565 4_565
C28A N13 C39 C26A 102(8) 4_565 4_565
C36 N13 C39 C26A 119(7) . 4_565
C29A N13 C39 C26A 115(7) 4_565 4_565
Cu5 N13 C39 C26A -65(8) . 4_565
C27A C38 C39 C28A 115(6) 4_565 4_565
C37 C38 C39 C28A -14(3) . 4_565
C26A C38 C39 C28A 150(4) 4_565 4_565
C27A C38 C39 N12A 115(8) 4_565 4_565
C28A C38 C39 N12A 0(6) 4_565 4_565
C37 C38 C39 N12A -14(8) . 4_565
C26A C38 C39 N12A 150(8) 4_565 4_565
C28A C38 C39 C27A -115(6) 4_565 4_565
C37 C38 C39 C27A -129(6) . 4_565
C26A C38 C39 C27A 35(4) 4_565 4_565
C27A C38 C39 C40 -55(6) 4_565 .
C28A C38 C39 C40 -170(5) 4_565 .
C37 C38 C39 C40 176(3) . .
C26A C38 C39 C40 -20(3) 4_565 .
C27A C38 C39 C25A -35(7) 4_565 4_565
C28A C38 C39 C25A -150(6) 4_565 4_565
C37 C38 C39 C25A -164(4) . 4_565
C26A C38 C39 C25A -1(3) 4_565 4_565
C27A C38 C39 N13 130(5) 4_565 .
C28A C38 C39 N13 15(3) 4_565 .
C37 C38 C39 N13 1(4) . .
C26A C38 C39 N13 165(3) 4_565 .
C27A C38 C39 C26A -35(4) 4_565 4_565
C28A C38 C39 C26A -150(4) 4_565 4_565
C37 C38 C39 C26A -164(3) . 4_565
N12 C39A C40A C25 -3(9) 4_565 4_565
C28 C39A C40A C25 64(14) 4_565 4_565
C27 C39A C40A C25 153(10) 4_565 4_565
N13A C39A C40A C25 -3(11) . 4_565
C26 C39A C40A C25 160(13) 4_565 4_565
C38A C39A C40A C25 172(10) . 4_565
N12 C39A C40A C26 -163(4) 4_565 4_565
C28 C39A C40A C26 -95(9) 4_565 4_565
C25 C39A C40A C26 -160(13) 4_565 4_565
C27 C39A C40A C26 -7(4) 4_565 4_565
N13A C39A C40A C26 -163(4) . 4_565
C38A C39A C40A C26 12(5) . 4_565
N12 C39A C40A C25 9(5) 4_565 .
C28 C39A C40A C25 76(11) 4_565 .
C25 C39A C40A C25 12(6) 4_565 .
C27 C39A C40A C25 165(4) 4_565 .
N13A C39A C40A C25 9(7) . .
C26 C39A C40A C25 172(7) 4_565 .
C38A C39A C40A C25 -176(4) . .
N12 C39A C40A C40A 14(4) 4_565 4_565
C28 C39A C40A C40A 82(10) 4_565 4_565
C25 C39A C40A C40A 18(8) 4_565 4_565
C27 C39A C40A C40A 171(2) 4_565 4_565
N13A C39A C40A C40A 14(5) . 4_565
C26 C39A C40A C40A 177(5) 4_565 4_565
C38A C39A C40A C40A -171(2) . 4_565
N12 C39A C40A C42A -171(4) 4_565 .
C28 C39A C40A C42A -104(8) 4_565 .
C25 C39A C40A C42A -168(13) 4_565 .
C27 C39A C40A C42A -15(5) 4_565 .
N13A C39A C40A C42A -171(3) . .
C26 C39A C40A C42A -8(2) 4_565 .
C38A C39A C40A C42A 4(6) . .
C28 C39A C40A N12 67(8) 4_565 4_565
C25 C39A C40A N12 3(9) 4_565 4_565
C27 C39A C40A N12 156(4) 4_565 4_565
N13A C39A C40A N12 0(3) . 4_565
C26 C39A C40A N12 163(4) 4_565 4_565
C38A C39A C40A N12 175(5) . 4_565
C40A C25 C40A C25 180.00(3) 4_565 4_565
C39A C25 C40A C25 64(23) 4_565 4_565
C26 C25 C40A C25 -170(7) . 4_565
N12 C25 C40A C25 12(13) . 4_565
C42A C25 C40A C25 -171(9) 4_565 4_565
C40A C25 C40A C26 -46(30) 4_565 4_565
C25 C25 C40A C26 134(30) 4_565 4_565
C39A C25 C40A C26 -162(13) 4_565 4_565
C26 C25 C40A C26 -36(23) . 4_565
N12 C25 C40A C26 146(19) . 4_565
C42A C25 C40A C26 -37(22) 4_565 4_565
C40A C25 C40A C39A 167(6) 4_565 .
C25 C25 C40A C39A -13(6) 4_565 .
C39A C25 C40A C39A 51(17) 4_565 .
C26 C25 C40A C39A 177(3) . .
N12 C25 C40A C39A -1(7) . .
C42A C25 C40A C39A 176(4) 4_565 .
C25 C25 C40A C40A 180.00(4) 4_565 4_565
C39A C25 C40A C40A -116(23) 4_565 4_565
C26 C25 C40A C40A 10(7) . 4_565
N12 C25 C40A C40A -168(13) . 4_565
C42A C25 C40A C40A 9(9) 4_565 4_565
C40A C25 C40A C42A -13(13) 4_565 .
C25 C25 C40A C42A 167(13) 4_565 .
C39A C25 C40A C42A -129(12) 4_565 .
C26 C25 C40A C42A -3(6) . .
N12 C25 C40A C42A 179.1(19) . .
C42A C25 C40A C42A -4(4) 4_565 .
C40A C25 C40A N12 172(8) 4_565 4_565
C25 C25 C40A N12 -8(8) 4_565 4_565
C39A C25 C40A N12 57(16) 4_565 4_565
C26 C25 C40A N12 -178.0(16) . 4_565
N12 C25 C40A N12 4(5) . 4_565
C42A C25 C40A N12 -178.7(16) 4_565 4_565
C28A C39 C40 C25A 6(20) 4_565 4_565
N12A C39 C40 C25A -40(6) 4_565 4_565
C27A C39 C40 C25A 113(7) 4_565 4_565
N13 C39 C40 C25A -51(8) . 4_565
C38 C39 C40 C25A 135(7) . 4_565
C26A C39 C40 C25A 109(8) 4_565 4_565
C28A C39 C40 C26A -103(17) 4_565 4_565
N12A C39 C40 C26A -149(3) 4_565 4_565
C27A C39 C40 C26A 4(3) 4_565 4_565
C25A C39 C40 C26A -109(8) 4_565 4_565
N13 C39 C40 C26A -160(3) . 4_565
C38 C39 C40 C26A 26(4) . 4_565
C28A C39 C40 C25A 36(19) 4_565 .
N12A C39 C40 C25A -10(5) 4_565 .
C27A C39 C40 C25A 143(4) 4_565 .
C25A C39 C40 C25A 30(4) 4_565 .
N13 C39 C40 C25A -21(6) . .
C38 C39 C40 C25A 165(4) . .
C26A C39 C40 C25A 139(6) 4_565 .
C28A C39 C40 C40 53(19) 4_565 4_565
N12A C39 C40 C40 8(4) 4_565 4_565
C27A C39 C40 C40 161(2) 4_565 4_565
C25A C39 C40 C40 48(6) 4_565 4_565
N13 C39 C40 C40 -3(5) . 4_565
C38 C39 C40 C40 -177(2) . 4_565
C26A C39 C40 C40 157(4) 4_565 4_565
C28A C39 C40 C42 -116(16) 4_565 .
N12A C39 C40 C42 -162(3) 4_565 .
C27A C39 C40 C42 -8(4) 4_565 .
C25A C39 C40 C42 -122(8) 4_565 .
N13 C39 C40 C42 -172(2) . .
C38 C39 C40 C42 13(5) . .
C26A C39 C40 C42 -13(2) 4_565 .
C28A C39 C40 N12A 46(16) 4_565 4_565
C27A C39 C40 N12A 153(4) 4_565 4_565
C25A C39 C40 N12A 40(6) 4_565 4_565
N13 C39 C40 N12A -11(3) . 4_565
C38 C39 C40 N12A 175(5) . 4_565
C26A C39 C40 N12A 149(3) 4_565 4_565
C40 C25A C40 C25A 179.999(19) 4_565 4_565
C39 C25A C40 C25A 113(8) 4_565 4_565
C26A C25A C40 C25A -136(5) . 4_565
N12A C25A C40 C25A 65(8) . 4_565
C42 C25A C40 C25A -134(6) 4_565 4_565
C40 C25A C40 C26A -108(8) 4_565 4_565
C25A C25A C40 C26A 72(8) 4_565 4_565
C39 C25A C40 C26A -175(3) 4_565 4_565
C26A C25A C40 C26A -64(6) . 4_565
N12A C25A C40 C26A 137(3) . 4_565
C42 C25A C40 C26A -62(5) 4_565 4_565
C40 C25A C40 C39 143(4) 4_565 .
C25A C25A C40 C39 -37(4) 4_565 .
C39 C25A C40 C39 77(7) 4_565 .
C26A C25A C40 C39 -172(3) . .
N12A C25A C40 C39 29(6) . .
C42 C25A C40 C39 -170(4) 4_565 .
C25A C25A C40 C40 180.00(2) 4_565 4_565
C39 C25A C40 C40 -67(8) 4_565 4_565
C26A C25A C40 C40 44(4) . 4_565
N12A C25A C40 C40 -115(8) . 4_565
C42 C25A C40 C40 46(6) 4_565 4_565
C40 C25A C40 C42 -63(8) 4_565 .
C25A C25A C40 C42 117(8) 4_565 .
C39 C25A C40 C42 -130(4) 4_565 .
C26A C25A C40 C42 -19(5) . .
N12A C25A C40 C42 -178.0(18) . .
C42 C25A C40 C42 -17(3) 4_565 .
C40 C25A C40 N12A 137(5) 4_565 4_565
C25A C25A C40 N12A -43(5) 4_565 4_565
C39 C25A C40 N12A 70(6) 4_565 4_565
C26A C25A C40 N12A -178.8(17) . 4_565
N12A C25A C40 N12A 22(3) . 4_565
C42 C25A C40 N12A -176.6(15) 4_565 4_565
C41A N14A C41A N15A -160(2) 4_575 4_575
N15A N14A C41A N15A -146(4) . 4_575
C41A N14A C41A N16A -97(3) 4_575 4_575
N15A N14A C41A N16A 62(4) 4_575 4_575
N15A N14A C41A N16A -83(3) . 4_575
C41A N14A C41A N17A -13(3) 4_575 .
N15A N14A C41A N17A 147(4) 4_575 .
N15A N14A C41A N17A 1(3) . .
C41A N14A C41A C33A 168.1(19) 4_575 .
N15A N14A C41A C33A -32(3) 4_575 .
N15A N14A C41A C33A -178(3) . .
N15A N14A C41A C41A 160(2) 4_575 4_575
N15A N14A C41A C41A 13.8(15) . 4_575
C41A N17A C41A N15A 97(3) 4_575 4_575
N16A N17A C41A N15A 84(3) . 4_575
N16A N17A C41A N15A -65(4) 4_575 4_575
C41A N17A C41A N16A 161(2) 4_575 4_575
N16A N17A C41A N16A 149(4) . 4_575
C41A N17A C41A N14A 13(3) 4_575 .
N16A N17A C41A N14A 0(3) . .
N16A N17A C41A N14A -149(4) 4_575 .
C41A N17A C41A C33A -168(3) 4_575 .
N16A N17A C41A C33A 179(3) . .
N16A N17A C41A C33A 31(3) 4_575 .
N16A N17A C41A C41A -12.7(15) . 4_575
N16A N17A C41A C41A -161(2) 4_575 4_575
C34A C33A C41A N15A -29(4) . 4_575
C32A C33A C41A N15A 159(3) . 4_575
N16A C33A C41A N15A 111(4) 4_575 4_575
N15A C33A C41A N16A -111(4) 4_575 4_575
C34A C33A C41A N16A -140(3) . 4_575
C32A C33A C41A N16A 48(3) . 4_575
N15A C33A C41A N14A 37(3) 4_575 .
C34A C33A C41A N14A 8(5) . .
C32A C33A C41A N14A -164(2) . .
N16A C33A C41A N14A 148(4) 4_575 .
N15A C33A C41A N17A -142(5) 4_575 .
C34A C33A C41A N17A -171(3) . .
C32A C33A C41A N17A 17(5) . .
N16A C33A C41A N17A -31(3) 4_575 .
N15A C33A C41A C41A 95(7) 4_575 4_575
C34A C33A C41A C41A 65(9) . 4_575
C32A C33A C41A C41A -107(7) . 4_575
N16A C33A C41A C41A -155(8) 4_575 4_575
C41 N17 C41 N16 -162(2) 4 4
N16 N17 C41 N16 -149(4) . 4
C41 N17 C41 N15 -100(3) 4 4
N16 N17 C41 N15 61(4) 4 4
N16 N17 C41 N15 -88(3) . 4
C41 N17 C41 N14 -17(4) 4 .
N16 N17 C41 N14 145(5) 4 .
N16 N17 C41 N14 -4(4) . .
C41 N17 C41 C33 167(2) 4 .
N16 N17 C41 C33 -31(3) 4 .
N16 N17 C41 C33 180(3) . .
N16 N17 C41 C41 162(2) 4 4
N16 N17 C41 C41 12.5(17) . 4
C41 N14 C41 N16 102(3) 4 4
N15 N14 C41 N16 -61(4) 4 4
N15 N14 C41 N16 90(3) . 4
C41 N14 C41 N15 162(2) 4 4
N15 N14 C41 N15 150(4) . 4
C41 N14 C41 N17 17(4) 4 .
N15 N14 C41 N17 -146(5) 4 .
N15 N14 C41 N17 5(4) . .
C41 N14 C41 C33 -168(3) 4 .
N15 N14 C41 C33 29(4) 4 .
N15 N14 C41 C33 180(4) . .
N15 N14 C41 C41 -162(2) 4 4
N15 N14 C41 C41 -12.2(18) . 4
C34 C33 C41 N16 159(4) . 4
C32 C33 C41 N16 -24(4) . 4
N15 C33 C41 N16 108(4) 4 4
N16 C33 C41 N15 -108(4) 4 4
C34 C33 C41 N15 51(4) . 4
C32 C33 C41 N15 -132(4) . 4
N16 C33 C41 N17 36(3) 4 .
C34 C33 C41 N17 -164(3) . .
C32 C33 C41 N17 12(5) . .
N15 C33 C41 N17 145(5) 4 .
N16 C33 C41 N14 -138(6) 4 .
C34 C33 C41 N14 21(6) . .
C32 C33 C41 N14 -162(3) . .
N15 C33 C41 N14 -30(3) 4 .
N16 C33 C41 C41 95(7) 4 4
C34 C33 C41 C41 -106(7) . 4
C32 C33 C41 C41 71(9) . 4
N15 C33 C41 C41 -157(9) 4 4
C25 C40A C42A C26 -103(33) 4_565 4_565
C39A C40A C42A C26 10(3) . 4_565
C25 C40A C42A C26 -170(7) . 4_565
C40A C40A C42A C26 -174(3) 4_565 4_565
N12 C40A C42A C26 -3(7) 4_565 4_565
C25 C40A C42A C47A -39(31) 4_565 .
C26 C40A C42A C47A 64(3) 4_565 .
C39A C40A C42A C47A 74(4) . .
C25 C40A C42A C47A -106(4) . .
C40A C40A C42A C47A -109.9(16) 4_565 .
N12 C40A C42A C47A 61(8) 4_565 .
C25 C40A C42A C43A 143(31) 4_565 .
C26 C40A C42A C43A -114(3) 4_565 .
C39A C40A C42A C43A -104(4) . .
C25 C40A C42A C43A 76(4) . .
C40A C40A C42A C43A 72.1(11) 4_565 .
N12 C40A C42A C43A -117(8) 4_565 .
C26 C40A C42A C25 103(33) 4_565 4_565
C39A C40A C42A C25 113(33) . 4_565
C25 C40A C42A C25 -67(28) . 4_565
C40A C40A C42A C25 -71(31) 4_565 4_565
N12 C40A C42A C25 101(37) 4_565 4_565
C25 C40A C42A C42A 71(31) 4_565 4_565
C26 C40A C42A C42A 174(3) 4_565 4_565
C39A C40A C42A C42A -176(4) . 4_565
C25 C40A C42A C42A 4(4) . 4_565
C40A C40A C42A C42A 0.000(10) 4_565 4_565
N12 C40A C42A C42A 171(9) 4_565 4_565
C26 C42A C43A C44A 123(2) 4_565 .
C47A C42A C43A C44A 3.6(17) . .
C40A C42A C43A C44A -178.4(8) . .
C25 C42A C43A C44A -176.5(12) 4_565 .
C42A C42A C43A C44A -107.5(7) 4_565 .
C26 C42A C43A C43A -129(2) 4_565 4_565
C47A C42A C43A C43A 111.1(16) . 4_565
C40A C42A C43A C43A -70.9(9) . 4_565
C25 C42A C43A C43A -69.0(13) 4_565 4_565
C42A C42A C43A C43A 0.000(3) 4_565 4_565
C42A C43A C44A N20 -18(4) . 4_566
C43A C43A C44A N20 -125(5) 4_565 4_566
C42A C43A C44A C45A 2.1(19) . .
C43A C43A C44A C45A -105(2) 4_565 .
C42A C43A C44A C44A 106.9(10) . 4_565
C43A C43A C44A C44A 0.000(6) 4_565 4_565
C43A C44A C45A N20 -144(8) . 4_566
C44A C44A C45A N20 128(8) 4_565 4_566
N20 C44A C45A N19 82(11) 4_566 4_566
C43A C44A C45A N19 -62(6) . 4_566
C44A C44A C45A N19 -150(5) 4_565 4_566
N20 C44A C45A C46A 140(10) 4_566 .
C43A C44A C45A C46A -4(4) . .
C44A C44A C45A C46A -92(3) 4_565 .
N20 C44A C45A C48A -30(7) 4_566 .
C43A C44A C45A C48A -174(2) . .
C44A C44A C45A C48A 98(3) 4_565 .
N20 C44A C45A N21 -45(7) 4_566 4_566
C43A C44A C45A N21 171.6(18) . 4_566
C44A C44A C45A N21 83(2) 4_565 4_566
N20 C44A C45A N18 -29(9) 4_566 4_566
C43A C44A C45A N18 -173(8) . 4_566
C44A C44A C45A N18 98(9) 4_565 4_566
N20 C45A C46A N19 -94(11) 4_566 4_566
C44A C45A C46A N19 -140(6) . 4_566
C48A C45A C46A N19 29(5) . 4_566
N21 C45A C46A N19 54(9) 4_566 4_566
N18 C45A C46A N19 36(4) 4_566 4_566
N20 C45A C46A C47A 45(11) 4_566 .
N19 C45A C46A C47A 140(5) 4_566 .
C44A C45A C46A C47A -1(5) . .
C48A C45A C46A C47A 169(3) . .
N21 C45A C46A C47A -166(8) 4_566 .
N18 C45A C46A C47A 176(3) 4_566 .
N19 C45A C46A N20 94(11) 4_566 4_566
C44A C45A C46A N20 -46(8) . 4_566
C48A C45A C46A N20 124(12) . 4_566
N21 C45A C46A N20 148(18) 4_566 4_566
N18 C45A C46A N20 130(11) 4_566 4_566
N19 C46A C47A C42A 59(7) 4_566 .
C45A C46A C47A C42A 6(5) . .
N20 C46A C47A C42A 15(4) 4_566 .
N19 C46A C47A C26 18(9) 4_566 4_565
C45A C46A C47A C26 -35(6) . 4_565
N20 C46A C47A C26 -26(6) 4_566 4_565
C26 C42A C47A C46A -144(3) 4_565 .
C43A C42A C47A C46A -8(4) . .
C40A C42A C47A C46A 174(2) . .
C25 C42A C47A C46A 172(2) 4_565 .
C42A C42A C47A C46A 85(3) 4_565 .
C43A C42A C47A C26 136(2) . 4_565
C40A C42A C47A C26 -41.8(19) . 4_565
C25 C42A C47A C26 -43.6(14) 4_565 4_565
C42A C42A C47A C26 -131.5(18) 4_565 4_565
N18 N18A C48A C48 -137(8) 4_566 4_566
N19A N18A C48A C48 40(5) . 4_566
C45 N18A C48A C48 15(5) 4_566 4_566
N18 N18A C48A N21 -136(9) 4_566 4_566
C48 N18A C48A N21 1(7) 4_566 4_566
N19A N18A C48A N21 41(8) . 4_566
C45 N18A C48A N21 17(7) 4_566 4_566
C48 N18A C48A N18 137(8) 4_566 4_566
N19A N18A C48A N18 177(7) . 4_566
C45 N18A C48A N18 152(6) 4_566 4_566
N18 N18A C48A N21A -175(6) 4_566 .
C48 N18A C48A N21A -38(5) 4_566 .
N19A N18A C48A N21A 2(4) . .
C45 N18A C48A N21A -23(3) 4_566 .
N18 N18A C48A C45A -6(6) 4_566 .
C48 N18A C48A C45A 131(6) 4_566 .
N19A N18A C48A C45A 171(3) . .
C45 N18A C48A C45A 146(4) 4_566 .
N18 N18A C48A N20 7(8) 4_566 4_566
C48 N18A C48A N20 143(10) 4_566 4_566
N19A N18A C48A N20 -177(6) . 4_566
C45 N18A C48A N20 159(7) 4_566 4_566
N18 N18A C48A N19 15(5) 4_566 4_566
C48 N18A C48A N19 152(6) 4_566 4_566
N19A N18A C48A N19 -168(3) . 4_566
C45 N18A C48A N19 167(3) 4_566 4_566
N21 N21A C48A C48 117(6) 4_566 4_566
N20A N21A C48A C48 -32(5) . 4_566
C45 N21A C48A C48 -13(4) 4_566 4_566
C48 N21A C48A N21 -117(6) 4_566 4_566
N20A N21A C48A N21 -149(5) . 4_566
C45 N21A C48A N21 -129(4) 4_566 4_566
N21 N21A C48A N18 146(9) 4_566 4_566
C48 N21A C48A N18 30(6) 4_566 4_566
N20A N21A C48A N18 -2(9) . 4_566
C45 N21A C48A N18 17(7) 4_566 4_566
N21 N21A C48A N18A 151(5) 4_566 .
C48 N21A C48A N18A 35(4) 4_566 .
N20A N21A C48A N18A 3(4) . .
C45 N21A C48A N18A 22(3) 4_566 .
N21 N21A C48A C45A -18(5) 4_566 .
C48 N21A C48A C45A -135(6) 4_566 .
N20A N21A C48A C45A -167(3) . .
C45 N21A C48A C45A -148(4) 4_566 .
N21 N21A C48A N20 -30(4) 4_566 4_566
C48 N21A C48A N20 -146(6) 4_566 4_566
N20A N21A C48A N20 -179(3) . 4_566
C45 N21A C48A N20 -159(3) 4_566 4_566
N21 N21A C48A N19 -53(8) 4_566 4_566
C48 N21A C48A N19 -170(10) 4_566 4_566
N20A N21A C48A N19 158(7) . 4_566
C45 N21A C48A N19 177(8) 4_566 4_566
N20 C45A C48A C48 -120(8) 4_566 4_566
N19 C45A C48A C48 113(6) 4_566 4_566
C46A C45A C48A C48 90(7) . 4_566
C44A C45A C48A C48 -100(6) . 4_566
N21 C45A C48A C48 -77(6) 4_566 4_566
N18 C45A C48A C48 80(5) 4_566 4_566
N20 C45A C48A N21 -43(6) 4_566 4_566
N19 C45A C48A N21 -170(5) 4_566 4_566
C46A C45A C48A N21 168(4) . 4_566
C44A C45A C48A N21 -23(4) . 4_566
N18 C45A C48A N21 158(5) 4_566 4_566
N20 C45A C48A N18 160(7) 4_566 4_566
N19 C45A C48A N18 33(4) 4_566 4_566
C46A C45A C48A N18 10(5) . 4_566
C44A C45A C48A N18 180(4) . 4_566
N21 C45A C48A N18 -158(5) 4_566 4_566
N20 C45A C48A N18A 163(7) 4_566 .
N19 C45A C48A N18A 36(5) 4_566 .
C46A C45A C48A N18A 13(6) . .
C44A C45A C48A N18A -177(3) . .
N21 C45A C48A N18A -154(6) 4_566 .
N18 C45A C48A N18A 3(4) 4_566 .
N20 C45A C48A N21A -29(8) 4_566 .
N19 C45A C48A N21A -156(5) 4_566 .
C46A C45A C48A N21A -179(4) . .
C44A C45A C48A N21A -9(5) . .
N21 C45A C48A N21A 14(4) 4_566 .
N18 C45A C48A N21A 171(6) 4_566 .
N19 C45A C48A N20 -127(8) 4_566 4_566
C46A C45A C48A N20 -150(9) . 4_566
C44A C45A C48A N20 20(5) . 4_566
N21 C45A C48A N20 43(6) 4_566 4_566
N18 C45A C48A N20 -160(7) 4_566 4_566
N20 C45A C48A N19 127(8) 4_566 4_566
C46A C45A C48A N19 -23(4) . 4_566
C44A C45A C48A N19 147(6) . 4_566
N21 C45A C48A N19 170(5) 4_566 4_566
N18 C45A C48A N19 -33(4) 4_566 4_566
C25A C40 C42 C26A -80(6) 4_565 4_565
C39 C40 C42 C26A 16(3) . 4_565
C25A C40 C42 C26A -141(5) . 4_565
C40 C40 C42 C26A -157(3) 4_565 4_565
N12A C40 C42 C26A -8(4) 4_565 4_565
C25A C40 C42 C43 -39(5) 4_565 .
C26A C40 C42 C43 41(3) 4_565 .
C39 C40 C42 C43 57(3) . .
C25A C40 C42 C43 -100(3) . .
C40 C40 C42 C43 -116.2(13) 4_565 .
N12A C40 C42 C43 32(4) 4_565 .
C25A C40 C42 C47 142(6) 4_565 .
C26A C40 C42 C47 -138(3) 4_565 .
C39 C40 C42 C47 -121(3) . .
C25A C40 C42 C47 81(3) . .
C40 C40 C42 C47 65.0(16) 4_565 .
N12A C40 C42 C47 -146(5) 4_565 .
C26A C40 C42 C25A 80(6) 4_565 4_565
C39 C40 C42 C25A 97(7) . 4_565
C25A C40 C42 C25A -61(4) . 4_565
C40 C40 C42 C25A -77(5) 4_565 4_565
N12A C40 C42 C25A 72(8) 4_565 4_565
C25A C40 C42 C42 77(5) 4_565 4_565
C26A C40 C42 C42 157(3) 4_565 4_565
C39 C40 C42 C42 174(3) . 4_565
C25A C40 C42 C42 16(2) . 4_565
C40 C40 C42 C42 0.000(8) 4_565 4_565
N12A C40 C42 C42 149(5) 4_565 4_565
C26A C42 C43 C44 -152(3) 4_565 .
C47 C42 C43 C44 -3(3) . .
C40 C42 C43 C44 178(2) . .
C25A C42 C43 C44 170(2) 4_565 .
C42 C42 C43 C44 81(2) 4_565 .
C47 C42 C43 C26A 149(3) . 4_565
C40 C42 C43 C26A -29.6(18) . 4_565
C25A C42 C43 C26A -37.7(14) 4_565 4_565
C42 C42 C43 C26A -126.3(18) 4_565 4_565
C26A C42 C47 C47 -123(3) 4_565 4_565
C43 C42 C47 C47 111.5(14) . 4_565
C40 C42 C47 C47 -69.7(10) . 4_565
C25A C42 C47 C47 -61.3(17) 4_565 4_565
C42 C42 C47 C47 0.000(6) 4_565 4_565
C26A C42 C47 C46 130(4) 4_565 .
C43 C42 C47 C46 4(4) . .
C40 C42 C47 C46 -177(2) . .
C25A C42 C47 C46 -169(2) 4_565 .
C42 C42 C47 C46 -108(3) 4_565 .
C26A C42 C47 C46 -172(3) 4_565 4_565
C43 C42 C47 C46 63(2) . 4_565
C40 C42 C47 C46 -118.4(17) . 4_565
C25A C42 C47 C46 -110(2) 4_565 4_565
C42 C42 C47 C46 -48.7(17) 4_565 4_565
C42 C43 C44 N19A 58(5) . 4_564
C26A C43 C44 N19A 15(8) 4_565 4_564
C42 C43 C44 C45 7(4) . .
C26A C43 C44 C45 -36(7) 4_565 .
C43 C44 C45 N19A 127(4) . 4_564
N19A C44 C45 N20A -52(4) 4_564 4_564
C43 C44 C45 N20A 74(5) . 4_564
N19A C44 C45 C46 -139(5) 4_564 .
C43 C44 C45 C46 -12(6) . .
N19A C44 C45 C48 56(4) 4_564 .
C43 C44 C45 C48 -177(3) . .
N19A C44 C45 N18A 45(2) 4_564 4_564
C43 C44 C45 N18A 172(3) . 4_564
N19A C44 C45 N21A 18(6) 4_564 4_564
C43 C44 C45 N21A 145(5) . 4_564
C47 C47 C46 N20A -175(3) 4_565 4_564
C42 C47 C46 N20A -61(5) . 4_564
C46 C47 C46 N20A -175(3) 4_565 4_564
C47 C47 C46 C45 -123(3) 4_565 .
C42 C47 C46 C45 -9(5) . .
C46 C47 C46 C45 -123(3) 4_565 .
C47 C47 C46 C46 0.00(2) 4_565 4_565
C42 C47 C46 C46 114(3) . 4_565
C42 C47 C46 C47 114(3) . 4_565
C46 C47 C46 C47 0.00(3) 4_565 4_565
N19A C45 C46 N20A 49(5) 4_564 4_564
C44 C45 C46 N20A 127(5) . 4_564
C48 C45 C46 N20A -67(4) . 4_564
N18A C45 C46 N20A -62(8) 4_564 4_564
N21A C45 C46 N20A -42(2) 4_564 4_564
N19A C45 C46 C47 -65(7) 4_564 .
N20A C45 C46 C47 -115(4) 4_564 .
C44 C45 C46 C47 13(6) . .
C48 C45 C46 C47 179(4) . .
N18A C45 C46 C47 -176(7) 4_564 .
N21A C45 C46 C47 -157(3) 4_564 .
N19A C45 C46 C46 -167(5) 4_564 4_565
N20A C45 C46 C46 144(2) 4_564 4_565
C44 C45 C46 C46 -89(4) . 4_565
C48 C45 C46 C46 77(4) . 4_565
N18A C45 C46 C46 82(8) 4_564 4_565
N21A C45 C46 C46 101.5(16) 4_564 4_565
N19A C45 C46 C47 -109(6) 4_564 4_565
N20A C45 C46 C47 -159(3) 4_564 4_565
C44 C45 C46 C47 -31(6) . 4_565
C48 C45 C46 C47 135(3) . 4_565
N18A C45 C46 C47 140(7) 4_564 4_565
N21A C45 C46 C47 159(3) 4_564 4_565
N21A N21 C48 C48A -115(6) 4_564 4_564
N20 N21 C48 C48A 21(5) . 4_564
C45A N21 C48 C48A 33(4) 4_564 4_564
N21A N21 C48 N18A -116(8) 4_564 4_564
C48A N21 C48 N18A -1(6) 4_564 4_564
N20 N21 C48 N18A 20(9) . 4_564
C45A N21 C48 N18A 32(8) 4_564 4_564
C48A N21 C48 N21A 115(6) 4_564 4_564
N20 N21 C48 N21A 136(5) . 4_564
C45A N21 C48 N21A 148(5) 4_564 4_564
N21A N21 C48 N18 -137(5) 4_564 .
C48A N21 C48 N18 -22(4) 4_564 .
N20 N21 C48 N18 -2(5) . .
C45A N21 C48 N18 10(4) 4_564 .
N21A N21 C48 C45 40(5) 4_564 .
C48A N21 C48 C45 155(8) 4_564 .
N20 N21 C48 C45 176(4) . .
C45A N21 C48 C45 -172(5) 4_564 .
N21A N21 C48 N19A -7(7) 4_564 4_564
C48A N21 C48 N19A 108(9) 4_564 4_564
N20 N21 C48 N19A 129(6) . 4_564
C45A N21 C48 N19A 141(6) 4_564 4_564
N21A N21 C48 N20A 13(4) 4_564 4_564
C48A N21 C48 N20A 128(6) 4_564 4_564
N20 N21 C48 N20A 149(3) . 4_564
C45A N21 C48 N20A 161(3) 4_564 4_564
N18A N18 C48 C48A 137(8) 4_564 4_564
N19 N18 C48 C48A -17(5) . 4_564
C45A N18 C48 C48A -30(4) 4_564 4_564
C48A N18 C48 N18A -137(8) 4_564 4_564
N19 N18 C48 N18A -154(7) . 4_564
C45A N18 C48 N18A -167(6) 4_564 4_564
N18A N18 C48 N21A 113(7) 4_564 4_564
C48A N18 C48 N21A -24(5) 4_564 4_564
N19 N18 C48 N21A -41(7) . 4_564
C45A N18 C48 N21A -54(5) 4_564 4_564
N18A N18 C48 N21 157(6) 4_564 .
C48A N18 C48 N21 21(4) 4_564 .
N19 N18 C48 N21 4(5) . .
C45A N18 C48 N21 -9(4) 4_564 .
N18A N18 C48 C45 -20(6) 4_564 .
C48A N18 C48 C45 -157(7) 4_564 .
N19 N18 C48 C45 -174(4) . .
C45A N18 C48 C45 173(4) 4_564 .
N18A N18 C48 N19A 2(5) 4_564 4_564
C48A N18 C48 N19A -135(6) 4_564 4_564
N19 N18 C48 N19A -152(3) . 4_564
C45A N18 C48 N19A -165(3) 4_564 4_564
N18A N18 C48 N20A 26(7) 4_564 4_564
C48A N18 C48 N20A -111(7) 4_564 4_564
N19 N18 C48 N20A -128(5) . 4_564
C45A N18 C48 N20A -141(5) 4_564 4_564
N19A C45 C48 C48A -51(16) 4_564 4_564
N20A C45 C48 C48A 39(16) 4_564 4_564
C44 C45 C48 C48A -96(16) . 4_564
C46 C45 C48 C48A 97(16) . 4_564
N18A C45 C48 C48A -79(16) 4_564 4_564
N21A C45 C48 C48A 58(15) 4_564 4_564
N19A C45 C48 N18A 28(4) 4_564 4_564
N20A C45 C48 N18A 118(4) 4_564 4_564
C44 C45 C48 N18A -17(5) . 4_564
C46 C45 C48 N18A 177(4) . 4_564
N21A C45 C48 N18A 138(5) 4_564 4_564
N19A C45 C48 N21A -109(4) 4_564 4_564
N20A C45 C48 N21A -20(4) 4_564 4_564
C44 C45 C48 N21A -155(4) . 4_564
C46 C45 C48 N21A 39(5) . 4_564
N18A C45 C48 N21A -138(5) 4_564 4_564
N19A C45 C48 N21 -137(5) 4_564 .
N20A C45 C48 N21 -47(6) 4_564 .
C44 C45 C48 N21 177(4) . .
C46 C45 C48 N21 11(7) . .
N18A C45 C48 N21 -165(7) 4_564 .
N21A C45 C48 N21 -28(4) 4_564 .
N19A C45 C48 N18 40(5) 4_564 .
N20A C45 C48 N18 130(5) 4_564 .
C44 C45 C48 N18 -5(7) . .
C46 C45 C48 N18 -171(4) . .
N18A C45 C48 N18 12(4) 4_564 .
N21A C45 C48 N18 150(6) 4_564 .
N20A C45 C48 N19A 90(4) 4_564 4_564
C44 C45 C48 N19A -46(3) . 4_564
C46 C45 C48 N19A 148(5) . 4_564
N18A C45 C48 N19A -28(4) 4_564 4_564
N21A C45 C48 N19A 109(4) 4_564 4_564
N19A C45 C48 N20A -90(4) 4_564 4_564
C44 C45 C48 N20A -135(5) . 4_564
C46 C45 C48 N20A 59(4) . 4_564
N18A C45 C48 N20A -118(4) 4_564 4_564
N21A C45 C48 N20A 20(4) 4_564 4_564

loop_
_platon_squeeze_void_nr
_platon_squeeze_void_average_x
_platon_squeeze_void_average_y
_platon_squeeze_void_average_z
_platon_squeeze_void_volume
_platon_squeeze_void_count_electrons
_platon_squeeze_void_content
1 -0.013 -0.002 -0.010 1996 634 ' '
